data_1566753
loop_
_publ_author_name
'Dang, Li-Long'
'Li, Ting-Ting'
'Zhang, Ting-Ting'
'Zhao, Ying'
'Chen, Tian'
'Gao, Xiang'
'Ma, Lufang'
'Jin, Guo-Xin'

_publ_section_title
;
 Highly selective synthesis and near-infrared photothermal conversion of
 metalla-Borromean ring and [2]catenane assemblies
;
_journal_name_full 'Chemical Science'
_journal_paper_doi 10.1039/D2SC00437B
_journal_year 2022
_chemical_formula_moiety 'C100 H104 N4 O8 Rh4, 4(C F3 O3 S), 3.5[CH3OH], 1[C6H14O]'
_chemical_formula_sum 'C113.5 H132 F12 N4 O24.5 Rh4 S4'
_chemical_formula_weight 2712.10
_space_group_crystal_system monoclinic
_space_group_IT_number 4
_space_group_name_Hall 'P 2yb'
_space_group_name_H-M_alt 'P 1 21 1'
_atom_sites_solution_hydrogens geom
_audit_creation_date 2021-09-07
_audit_creation_method
;
Olex2 1.5
(compiled 2021.08.20 svn.r13c46975 for OlexSys, GUI svn.r6394)
;
_audit_update_record
;
2022-01-06 deposited with the CCDC.	2022-04-05 downloaded from the CCDC.
;
_cell_angle_alpha 90
_cell_angle_beta 94.273(2)
_cell_angle_gamma 90
_cell_formula_units_Z 4
_cell_length_a 15.5383(4)
_cell_length_b 19.2201(5)
_cell_length_c 41.5739(12)
_cell_measurement_reflns_used 9782
_cell_measurement_temperature 173.00
_cell_measurement_theta_max 50.898
_cell_measurement_theta_min 3.268
_cell_volume 12381.4(6)
_computing_cell_refinement 'SAINT V8.38A (Bruker, 2018)'
_computing_data_reduction 'SAINT V8.38A (Bruker, 2018)'
_computing_molecular_graphics 'Olex2 1.5 (Dolomanov et al., 2009)'
_computing_publication_material 'Olex2 1.5 (Dolomanov et al., 2009)'
_computing_structure_refinement 'SHELXL 2018/3 (Sheldrick, 2015)'
_computing_structure_solution 'SHELXT 2018/2 (Sheldrick, 2018)'
_diffrn_ambient_temperature 173.00
_diffrn_measured_fraction_theta_full 0.999
_diffrn_measured_fraction_theta_max 0.997
_diffrn_measurement_device_type 'Bruker APEX-II CCD'
_diffrn_measurement_method '\w scans'
_diffrn_radiation_type MoK\a
_diffrn_radiation_wavelength 0.71073
_diffrn_reflns_av_R_equivalents 0.0664
_diffrn_reflns_av_unetI/netI 0.0697
_diffrn_reflns_Laue_measured_fraction_full 0.999
_diffrn_reflns_Laue_measured_fraction_max 0.997
_diffrn_reflns_limit_h_max 17
_diffrn_reflns_limit_h_min -18
_diffrn_reflns_limit_k_max 23
_diffrn_reflns_limit_k_min -23
_diffrn_reflns_limit_l_max 50
_diffrn_reflns_limit_l_min -50
_diffrn_reflns_number 158418
_diffrn_reflns_point_group_measured_fraction_full 0.997
_diffrn_reflns_point_group_measured_fraction_max 0.993
_diffrn_reflns_theta_full 25.242
_diffrn_reflns_theta_max 25.724
_diffrn_reflns_theta_min 1.474
_exptl_absorpt_coefficient_mu 0.677
_exptl_absorpt_correction_T_max 0.7508
_exptl_absorpt_correction_T_min 0.6270
_exptl_absorpt_correction_type multi-scan
_exptl_absorpt_process_details
;
SADABS-2016/2 (Bruker,2016/2) was used for absorption correction.
wR2(int) was 0.1332 before and 0.0715 after correction.
The Ratio of minimum to maximum transmission is 0.8351.
The \l/2 correction factor is Not present.
;
_exptl_crystal_colour yellow
_exptl_crystal_colour_primary yellow
_exptl_crystal_density_diffrn 1.455
_exptl_crystal_description block
_exptl_crystal_F_000 5556
_exptl_crystal_size_max 0.11
_exptl_crystal_size_mid 0.08
_exptl_crystal_size_min 0.08
_refine_diff_density_max 2.624
_refine_diff_density_min -0.681
_refine_diff_density_rms 0.114
_refine_ls_abs_structure_details
;
 Refined as an inversion twin.
;
_refine_ls_abs_structure_Flack 0.26(4)
_refine_ls_extinction_method none
_refine_ls_goodness_of_fit_ref 1.013
_refine_ls_hydrogen_treatment constr
_refine_ls_matrix_type full
_refine_ls_number_parameters 2617
_refine_ls_number_reflns 46905
_refine_ls_number_restraints 7618
_refine_ls_restrained_S_all 1.081
_refine_ls_R_factor_all 0.1100
_refine_ls_R_factor_gt 0.0834
_refine_ls_shift/su_max 0.009
_refine_ls_shift/su_mean 0.000
_refine_ls_structure_factor_coef Fsqd
_refine_ls_weighting_details 'w=1/[\s^2^(Fo^2^)+(0.1721P)^2^] where P=(Fo^2^+2Fc^2^)/3'
_refine_ls_weighting_scheme calc
_refine_ls_wR_factor_gt 0.2272
_refine_ls_wR_factor_ref 0.2525
_reflns_Friedel_coverage 0.930
_reflns_Friedel_fraction_full 0.995
_reflns_Friedel_fraction_max 0.988
_reflns_number_gt 32209
_reflns_number_total 46905
_reflns_threshold_expression 'I > 2\s(I)'
_cod_data_source_file d2sc00437b2.cif
_cod_data_source_block 2
_cod_original_formula_sum 'C113.50 H132 F12 N4 O24.50 Rh4 S4'
_cod_database_code 1566753
_shelx_shelxl_version_number 2018/3
_shelx_space_group_comment
;
The symmetry employed for this shelxl refinement is uniquely defined
by the following loop, which should always be used as a source of
symmetry information in preference to the above space-group names.
They are only intended as comments.
;
_shelx_estimated_absorpt_t_max 0.948
_shelx_estimated_absorpt_t_min 0.929
_olex2_refinement_description
;
1. Twinned data refinement
 Scales: 0.74(4)
 0.26(4)
2. Fixed Uiso
 At 1.2 times of:
  All C(H) groups
 At 1.5 times of:
  All C(H,H,H) groups
3. Restrained distances
 S6-C45
 1.7 with sigma of 0.02
 Rh7-C39
 2.9 with sigma of 0.02
 C155-Rh7
 2.9 with sigma of 0.02
 C205-C91 = C181-C103
 1.53 with sigma of 0.02
 C195-C135 = C203-C17 = C51-C137 = C49-C67
 1.53 with sigma of 0.02
 C103-C91
 2.65 with sigma of 0.02
 C81-C115 = C97-C57 = C5-C59 = C187-C117 = C29-C193
 1.53 with sigma of 0.02
 C103-C185
 2.65 with sigma of 0.02
 C49-C69
 2.65 with sigma of 0.02
 C51-C137 = C203-C17
 1.53 with sigma of 0.02
 C193-C117
 2.65 with sigma of 0.02
 C49-C135
 2.65 with sigma of 0.02
 C193-C115
 2.65 with sigma of 0.02
 C195-C67
 2.65 with sigma of 0.02
 S5-C197 = S4-C188
 1.7 with sigma of 0.02
 C195-C17
 2.65 with sigma of 0.02
 S5-C197
 1.7 with sigma of 0.02
 C203-C137
 2.65 with sigma of 0.02
 F11-C197 = F13-C197 = F2-C197 = F1-C188 = F4-C188 = F10-C188
 1.3 with sigma of 0.02
 C203-C135
 2.65 with sigma of 0.02
 S7-O35 = S7-O37 = S7-O9
 1.41 with sigma of 0.02
 F19-C99 = F5-C99 = F21-C99
 1.31 with sigma of 0.02
 S7-C99
 1.7 with sigma of 0.02
 F19-F21 = F21-F5
 2.1 with sigma of 0.02
 O35-O9
 2.4 with sigma of 0.02
 F5-F19
 2.1 with sigma of 0.02
 O35-O37 = O37-O9
 2.4 with sigma of 0.02
 O35-C99
 2.5 with sigma of 0.02
 O9-C99
 2.5 with sigma of 0.02
 O37-C99
 2.5 with sigma of 0.02
 S2-C191
 1.7 with sigma of 0.02
 C191-O3
 2.5 with sigma of 0.02
 C191-O27
 2.5 with sigma of 0.02
 O29-C191
 2.5 with sigma of 0.02
 F9-F15 = F17-F9
 2.1 with sigma of 0.02
 F15-F17
 2.1 with sigma of 0.02
 F9-C191 = F15-C191 = F17-C191
 1.31 with sigma of 0.02
 F13-F11
 2.1 with sigma of 0.02
 F13-F2 = F2-F11
 2.1 with sigma of 0.02
 S3-O17 = S3-O31 = S3-O33
 1.43 with sigma of 0.02
 F7-C3 = F23-C3 = F24-C3
 1.31 with sigma of 0.02
 O17-O33
 2.5 with sigma of 0.02
 F23-F24
 2.1 with sigma of 0.02
 F23-F7 = F7-F24
 2.1 with sigma of 0.02
 O17-O31 = O31-O33
 2.5 with sigma of 0.02
 S7-F5
 2.58 with sigma of 0.02
 O17-C3
 2.4 with sigma of 0.02
 O33-C3
 2.4 with sigma of 0.02
 F19-S7
 2.58 with sigma of 0.02
 F7-S3
 2.58 with sigma of 0.02
 F21-S7
 2.58 with sigma of 0.02
 O31-C3
 2.4 with sigma of 0.02
 F23-S3
 2.58 with sigma of 0.02
 F24-S3
 2.58 with sigma of 0.02
 S8-C199
 1.7 with sigma of 0.02
 S8-O38 = S8-O19 = S8-O13
 1.43 with sigma of 0.02
 F14-C199 = F18-C199 = F16-C199
 1.3 with sigma of 0.02
 S8-O13 = S8-O19 = S8-O38
 1.31 with sigma of 0.02
 S8-F14
 2.58 with sigma of 0.02
 O13-C199
 2.4 with sigma of 0.02
 O19-C199
 2.4 with sigma of 0.02
 S8-F16
 2.58 with sigma of 0.02
 O38-C199
 2.4 with sigma of 0.02
 F18-S8
 2.58 with sigma of 0.02
 C19-Rh3
 2.9 with sigma of 0.02
 C153-Rh3
 2.9 with sigma of 0.02
 O7-C19 = O25-C153 = O15-C155 = O39-C39
 1.3 with sigma of 0.02
 Rh3-O25 = Rh3-O7
 2 with sigma of 0.02
 S5-F13
 2.58 with sigma of 0.02
 S5-F2
 2.58 with sigma of 0.02
 S5-F11
 2.58 with sigma of 0.02
 O5-C197
 2.4 with sigma of 0.02
 O2-C197
 2.4 with sigma of 0.02
 O21-C197
 2.4 with sigma of 0.02
 F12-C25 = F8-C25 = F6-C25
 1.3 with sigma of 0.02
 S1-C25
 1.7 with sigma of 0.02
 S3-C3
 1.7 with sigma of 0.01
 C205-C181
 2.65 with sigma of 0.02
 C205-C183
 2.65 with sigma of 0.02
 C81-C57
 2.65 with sigma of 0.02
 C187-C29
 2.65 with sigma of 0.02
 C97-C115
 2.65 with sigma of 0.02
 C5-C117
 2.65 with sigma of 0.02
 C81-C29
 2.65 with sigma of 0.02
 C5-C57
 2.65 with sigma of 0.02
 C97-C59
 2.65 with sigma of 0.02
 C187-C59
 2.65 with sigma of 0.02
 C51-C17
 2.65 with sigma of 0.02
 C51-C69
 2.65 with sigma of 0.02
 O13-O38 = O38-O19
 2.4 with sigma of 0.02
 O19-O13
 2.4 with sigma of 0.02
 C204-C36
 2.65 with sigma of 0.02
 C204-C128
 2.65 with sigma of 0.02
 C204-C180 = C163-C128 = C121-C146 = C208-C148 = C55-C36
 1.53 with sigma of 0.02
 C207-C67
 2.65 with sigma of 0.02
 C207-C137
 2.65 with sigma of 0.02
 C207-C69
 1.53 with sigma of 0.02
 C38-C76 = C33-C78 = C72-C182 = C149-C70 = C143-C133 = C9-C47 = C79-C141 =
 C179-C35 = C31-C52 = C53-C62 = C107-C64 = C132-C20 = C206-C194 = C156-C48 =
 C164-C40 = C159-C198
 1.53 with sigma of 0.02
 H13C-H47B
 2.1 with sigma of 0.02
 Rh7-O15
 1.95 with sigma of 0.02
 O15-C39
 2.3 with sigma of 0.02
 O39-C155
 2.3 with sigma of 0.02
 C67-Rh7
 2.1 with sigma of 0.02
 O39-O15
 2.6 with sigma of 0.02
 Rh7-C69
 2.1 with sigma of 0.02
 Rh7-O39 = Rh9-O39 = Rh7-O15 = Rh9-O15
 2 with sigma of 0.02
 Rh7-C135 = Rh7-C17 = Rh7-C137
 2.1 with sigma of 0.02
 Rh9-C135 = Rh9-C67 = Rh9-C69 = Rh9-C17 = Rh9-C137
 2 with sigma of 0.02
 C2-C165
 1.53 with sigma of 0.02
 Rh7-O39 \\sim Rh9-O39
 with sigma of 0.02
4. Rigid bond restraints
 All non-hydrogen atoms
 with sigma for 1-2 distances of 0.01 and sigma for 1-3 distances of 0.01
5. Uiso/Uaniso restraints and constraints
All non-hydrogen atoms have similar U: within 2A with sigma of 0.01 and sigma
for terminal atoms of 0.02 within 2A
All non-hydrogen atoms restrained to be isotropic: with sigma of 0.01 and sigma
for terminal atoms of 0.02
6. Rigid body (RIGU) restrains
 All non-hydrogen atoms
 with sigma for 1-2 distances of 0.01 and sigma for 1-3 distances of 0.02
7. Others
 Sof(Rh9)=1-FVAR(1)
 Sof(Rh7)=FVAR(1)
8.a Me refined with riding coordinates:
 C2(H2A,H2B,H2C), C95(H95A,H95B,H95C), C193(H19A,H19B,H19C), C195(H19D,H19E,
 H19F), C49(H49A,H49B,H49C), C203(H20A,H20B,H20C), C103(H10D,H10E,H10F)
8.b Aromatic/amide H refined with riding coordinates:
 C8(H8), C10(H10), C16(H16), C24(H24), C30(H30), C42(H42), C44(H44), C58(H58),
 C60(H60), C66(H66), C82(H82), C84(H84), C88(H88), C90(H90), C100(H100),
 C116(H116), C122(H122), C136(H136), C150(H150), C154(H154), C162(H162),
 C166(H166), C168(H168), C170(H170), C172(H172), C176(H176), C178(H178),
 C186(H186), C105(H105), C61(H61), C123(H123), C147(H147), C37(H37), C75(H75),
 C77(H77), C157(H157), C173(H173), C87(H87), C11(H11), C177(H177)
8.c Fitted pentagon refined as free rotating group:
 C57(C115,C29,C117,C59), C67(C135,C17,C137,C69), C41(C165,C83,C167,C21),
 C181(C91,C183,C23,C185)
8.d Fitted hexagon refined as free rotating group:
 C68(C70,C72,C74,C76,C78), N5(C82,C84,C86,C88,C90), N3(C170,C172,C174,C176,
 C178), C139(C35,C141,C71,C143,C9), C19(C153,C77,C155,C39,C157), N7(C173,C87,
 C175,C11,C177)
8.e Idealised Me refined as rotating group:
 C38(H38A,H38B,H38C), C130(H13D,H13E,H13F), C132(H13G,H13H,H13I), C138(H13J,
 H13K,H13L), C152(H15D,H15E,H15F), C156(H15G,H15H,H15I), C158(H15J,H15K,H15L),
 C160(H16A,H16B,H16C), C164(H16D,H16E,H16F), C182(H18A,H18B,H18C), C192(H19G,
 H19H,H19I), C202(H20J,H20K,H20L), C204(H20M,H20N,H20O), C206(H20P,H20Q,H20R),
 C208(H20S,H20T,H20U), C53(H53A,H53B,H53C), C107(H10G,H10H,H10I), C55(H55A,H55B,
 H55C), C113(H11A,H11B,H11C), C121(H12A,H12B,H12C), C31(H31A,H31B,H31C),
 C63(H63A,H63B,H63C), C129(H12D,H12E,H12F), C65(H65A,H65B,H65C), C33(H33A,H33B,
 H33C), C133(H13A,H13B,H13C), C73(H73A,H73B,H73C), C149(H14A,H14B,H14C),
 C151(H15A,H15B,H15C), C79(H79A,H79B,H79C), C159(H15M,H15N,H15O), C5(H5A,H5B,
 H5C), C161(H16G,H16H,H16I), C81(H81A,H81B,H81C), C163(H16J,H16K,H16L),
 C169(H16M,H16N,H16O), C85(H85A,H85B,H85C), C171(H17A,H17B,H17C), C43(H43A,H43B,
 H43C), C179(H17D,H17E,H17F), C93(H93A,H93B,H93C), C187(H18D,H18E,H18F),
 C47(H47A,H47B,H47C), C189(H18G,H18H,H18I), C97(H97A,H97B,H97C), C101(H10A,H10B,
 H10C), C51(H51A,H51B,H51C), C205(H20D,H20E,H20F), C207(H20G,H20H,H20I)
;
_smtbx_masks_special_details
;
A solvent mask was calculated and 462 electrons were 
found in a volume of 2665\%A^3^ in 4 voids per unit cell. 
This is consistent with the presence of 
3.5[CH3OH], 1[C6H14O] per Asymmetric Unit 
which account for 484 electrons 
per unit cell.
;
_smtbx_masks_void_probe_radius 1.2
_smtbx_masks_void_truncation_radius 1.2
_olex2_submission_special_instructions 'No special instructions were received'

loop_
_space_group_symop_operation_xyz
'x, y, z'
'-x, y+1/2, -z'

loop_
_atom_site_label
_atom_site_type_symbol
_atom_site_fract_x
_atom_site_fract_y
_atom_site_fract_z
_atom_site_U_iso_or_equiv
_atom_site_adp_type
_atom_site_occupancy
_atom_site_site_symmetry_order
_atom_site_calc_flag
_atom_site_refinement_flags_posn
_atom_site_refinement_flags_adp
_atom_site_refinement_flags_occupancy
_atom_site_disorder_assembly
_atom_site_disorder_group
Rh1 Rh 1.06943(5) 0.24047(4) 0.17281(2) 0.0537(2) Uani 1 1 d . U . . .
Rh4 Rh 0.66286(6) -0.71715(5) 0.32129(2) 0.0551(2) Uani 1 1 d . U . . .
Rh6 Rh 0.58088(6) 0.37109(4) 0.16464(2) 0.0553(2) Uani 1 1 d . U . . .
Rh8 Rh 0.17392(6) -0.58677(5) 0.31413(3) 0.0581(2) Uani 1 1 d . U . . .
Rh2 Rh -0.11098(8) -0.28136(9) 0.05354(3) 0.0924(4) Uani 1 1 d . U . . .
Rh5 Rh 0.37245(9) -0.34735(10) 0.01251(4) 0.1000(5) Uani 1 1 d . U . . .
Rh3 Rh 0.39085(12) -0.0162(2) 0.50774(4) 0.1951(15) Uani 1 1 d D U . . .
Rh7 Rh 0.8779(3) -0.0312(6) 0.46398(13) 0.168(2) Uani 0.459(8) 1 d D U P A 1
S1 S 0.3077(3) -0.4494(2) 0.15860(13) 0.0879(11) Uani 1 1 d D U . . .
S4 S -0.0752(3) 0.1003(3) 0.32896(15) 0.1035(14) Uani 1 1 d D U . . .
S6 S 0.3847(3) 0.1770(3) 0.08665(13) 0.1084(14) Uani 1 1 d D U . . .
S8 S -0.1296(5) -0.4965(3) 0.1458(2) 0.153(2) Uani 1 1 d D U . . .
S2 S 0.8549(5) -0.5062(5) 0.39583(17) 0.150(2) Uani 1 1 d D U . . .
O1 O 0.5503(5) -0.7135(4) 0.2898(2) 0.0598(17) Uani 1 1 d . U . . .
S5 S 0.3894(6) 0.1461(5) 0.3535(2) 0.164(2) Uani 1 1 d D U . . .
O4 O 0.6711(5) 0.3224(5) 0.1366(2) 0.0637(19) Uani 1 1 d . U . . .
O6 O 0.9827(5) 0.2937(4) 0.20065(19) 0.0528(16) Uani 1 1 d . U . . .
O8 O 0.2616(5) -0.6380(5) 0.2854(2) 0.0641(19) Uani 1 1 d . U . . .
O10 O 0.9575(5) 0.2462(5) 0.1415(2) 0.0644(19) Uani 1 1 d . U . . .
O12 O 0.2849(5) -0.5957(5) 0.34586(19) 0.0591(18) Uani 1 1 d . U . . .
N1 N 0.2288(7) -0.4963(6) 0.2978(3) 0.066(2) Uani 1 1 d . U . . .
N4 N 0.5520(7) 0.2697(5) 0.1813(3) 0.060(2) Uani 1 1 d . U . . .
O14 O 0.2693(7) -0.4000(7) 0.0321(3) 0.094(3) Uani 1 1 d . U . . .
O16 O 0.6935(5) 0.3645(4) 0.1961(2) 0.0591(18) Uani 1 1 d . U . . .
F1 F 0.0787(7) 0.0614(7) 0.3524(4) 0.127(4) Uani 1 1 d D U . . .
O18 O 0.5732(6) -0.6688(5) 0.3501(2) 0.0649(19) Uani 1 1 d . U . . .
N6 N 0.6884(7) -0.6178(5) 0.3043(3) 0.061(2) Uani 1 1 d . U . . .
F4 F 0.0352(7) 0.0148(6) 0.3077(3) 0.108(3) Uani 1 1 d D U . . .
C1 C 0.7452(7) 0.3098(6) 0.1509(3) 0.054(2) Uani 1 1 d . U . . .
N8 N 1.0123(7) 0.1485(5) 0.1899(3) 0.060(2) Uani 1 1 d . U . . .
F6 F 0.1872(8) -0.3595(7) 0.1715(3) 0.122(3) Uani 1 1 d D U . . .
C4 C 0.7452(10) -0.4920(7) 0.2823(4) 0.070(3) Uani 1 1 d . U . . .
C6 C 0.4393(9) 0.0195(7) 0.2195(4) 0.072(3) Uani 1 1 d . U . . .
C8 C 0.8110(8) 0.2773(7) 0.1359(3) 0.062(2) Uani 1 1 d . U . . .
H8 H 0.801653 0.258299 0.114858 0.074 Uiso 1 1 calc R U . . .
C10 C 0.5365(9) 0.2202(7) 0.1611(3) 0.066(3) Uani 1 1 d . U . . .
H10 H 0.546583 0.228610 0.139135 0.079 Uiso 1 1 calc R U . . .
F8 F 0.2483(8) -0.3363(7) 0.1277(3) 0.134(4) Uani 1 1 d D U . . .
C12 C 1.2006(8) 0.2366(7) 0.1918(3) 0.065(2) Uani 1 1 d . U . . .
F10 F -0.0192(7) -0.0187(6) 0.3498(3) 0.107(3) Uani 1 1 d D U . . .
C14 C 0.8178(8) -0.2951(6) 0.2553(4) 0.064(2) Uani 1 1 d . U . . .
O20 O -0.0150(8) -0.3598(6) 0.0539(3) 0.094(3) Uani 1 1 d . U . . .
C16 C 0.2363(9) -0.4862(7) 0.2650(4) 0.072(3) Uani 1 1 d . U . . .
H16 H 0.218734 -0.521110 0.249729 0.086 Uiso 1 1 calc R U . . .
C18 C 1.1532(9) 0.3111(8) 0.1508(4) 0.071(3) Uani 1 1 d . U . . .
O22 O 0.3702(8) -0.4078(5) 0.1756(3) 0.098(3) Uani 1 1 d . U . . .
C20 C 0.8258(9) -0.2100(7) 0.2146(3) 0.070(3) Uani 1 1 d D U . . .
C22 C 0.7586(7) 0.3374(6) 0.1848(3) 0.054(2) Uani 1 1 d . U . . .
C24 C 0.4330(8) -0.6307(7) 0.3504(3) 0.064(2) Uani 1 1 d . U . . .
H24 H 0.442260 -0.616380 0.372277 0.077 Uiso 1 1 calc R U . . .
C26 C 0.9038(7) 0.2985(6) 0.1872(3) 0.054(2) Uani 1 1 d . U . . .
C28 C 0.8922(8) 0.2735(6) 0.1531(3) 0.056(2) Uani 1 1 d . U . . .
C30 C 0.7298(10) -0.5013(8) 0.3152(4) 0.073(3) Uani 1 1 d . U . . .
H30 H 0.740105 -0.464181 0.330053 0.088 Uiso 1 1 calc R U . . .
C32 C 1.1771(7) 0.3058(7) 0.1828(3) 0.059(2) Uani 1 1 d . U . . .
C34 C 0.8641(9) -0.1667(7) 0.2386(4) 0.069(2) Uani 1 1 d . U . . .
O24 O 0.2778(8) -0.2708(7) 0.0120(3) 0.109(3) Uani 1 1 d . U . . .
C36 C 0.0514(9) -0.5462(7) 0.3237(4) 0.076(3) Uani 1 1 d D U . . .
C38 C 0.6085(12) -0.0853(10) 0.1823(4) 0.096(4) Uani 1 1 d D U . . .
H38A H 0.584126 -0.111362 0.163568 0.144 Uiso 1 1 calc R U . . .
H38B H 0.667404 -0.070644 0.178694 0.144 Uiso 1 1 calc R U . . .
H38C H 0.572885 -0.044112 0.185562 0.144 Uiso 1 1 calc R U . . .
C40 C 0.3544(8) -0.1598(7) 0.2151(4) 0.069(3) Uani 1 1 d D U . . .
C42 C 0.5096(8) 0.1993(6) 0.2230(3) 0.061(2) Uani 1 1 d . U . . .
H42 H 0.496719 0.195505 0.244922 0.073 Uiso 1 1 calc R U . . .
C44 C 0.8373(7) 0.3278(6) 0.2015(3) 0.053(2) Uani 1 1 d . U . . .
H44 H 0.845118 0.341835 0.223473 0.063 Uiso 1 1 calc R U . . .
C46 C 0.4157(8) -0.0467(7) 0.2287(4) 0.067(2) Uani 1 1 d . U . . .
C48 C 0.4288(9) -0.0663(6) 0.2612(4) 0.069(3) Uani 1 1 d D U . . .
C50 C 0.7730(9) -0.4214(6) 0.2724(3) 0.065(3) Uani 1 1 d . U . . .
C52 C 0.8497(9) -0.2520(7) 0.2786(3) 0.068(3) Uani 1 1 d D U . . .
C54 C 0.3361(8) -0.6452(6) 0.2993(3) 0.057(2) Uani 1 1 d . U . . .
C56 C 0.4600(10) 0.0754(7) 0.2098(4) 0.074(3) Uani 1 1 d . U . . .
C58 C 0.5404(8) 0.2566(6) 0.2130(3) 0.061(2) Uani 1 1 d . U . . .
H58 H 0.555896 0.291709 0.228447 0.073 Uiso 1 1 calc R U . . .
C60 C 0.7026(9) -0.6063(7) 0.2736(3) 0.064(3) Uani 1 1 d . U . . .
H60 H 0.694832 -0.644024 0.258865 0.076 Uiso 1 1 calc R U . . .
C62 C 0.8763(9) -0.1841(6) 0.2702(4) 0.069(3) Uani 1 1 d D U . . .
C64 C 0.8029(9) -0.2769(6) 0.2232(3) 0.068(3) Uani 1 1 d D U . . .
C66 C 0.4051(8) -0.6767(6) 0.2839(3) 0.059(2) Uani 1 1 d . U . . .
H66 H 0.396964 -0.692206 0.262171 0.070 Uiso 1 1 calc R U . . .
N2 N 0.4151(10) -0.3137(9) 0.0598(4) 0.102(3) Uani 1 1 d . U . . .
C68 C 0.6413(7) -0.1542(6) 0.26832(19) 0.092(3) Uani 1 1 d G U . . .
C70 C 0.6084(7) -0.2211(5) 0.2639(2) 0.090(3) Uani 1 1 d DG U . . .
C72 C 0.5764(7) -0.2428(4) 0.2334(3) 0.094(3) Uani 1 1 d DG U . . .
C74 C 0.5773(7) -0.1975(6) 0.2074(2) 0.091(3) Uani 1 1 d G U . . .
C76 C 0.6101(7) -0.1307(5) 0.2118(2) 0.087(3) Uani 1 1 d DG U . . .
C78 C 0.6421(7) -0.1090(4) 0.2423(3) 0.086(3) Uani 1 1 d DG U . . .
C80 C 0.4961(8) -0.6593(7) 0.3355(3) 0.060(2) Uani 1 1 d . U . . .
N5 N -0.0523(7) -0.2548(6) 0.0982(2) 0.097(3) Uani 1 1 d G U . . .
C82 C -0.0387(7) -0.3033(5) 0.1228(3) 0.095(3) Uani 1 1 d G U . . .
H82 H -0.056036 -0.350305 0.119327 0.114 Uiso 1 1 calc R U . . .
C84 C 0.0003(7) -0.2832(6) 0.1525(2) 0.092(3) Uani 1 1 d G U . . .
H84 H 0.009627 -0.316401 0.169357 0.111 Uiso 1 1 calc R U . . .
C86 C 0.0257(7) -0.2145(7) 0.1576(2) 0.103(3) Uani 1 1 d G U . . .
C88 C 0.0121(8) -0.1659(5) 0.1330(3) 0.105(4) Uani 1 1 d G U . . .
H88 H 0.029422 -0.118957 0.136480 0.126 Uiso 1 1 calc R U . . .
C90 C -0.0269(8) -0.1861(5) 0.1033(3) 0.105(4) Uani 1 1 d G U . . .
H90 H -0.036242 -0.152859 0.086450 0.126 Uiso 1 1 calc R U . . .
S3 S 0.2406(11) -0.3475(8) 0.4099(4) 0.250(5) Uani 1 1 d D U . . .
O26 O 0.2663(9) -0.5011(7) 0.1765(4) 0.112(4) Uani 1 1 d . U . . .
F12 F 0.1579(8) -0.4172(7) 0.1297(3) 0.134(4) Uani 1 1 d D U . . .
O28 O 0.3513(10) 0.2060(9) 0.1151(4) 0.126(4) Uani 1 1 d . U . . .
C92 C 0.5573(9) 0.4814(7) 0.1665(4) 0.071(3) Uani 1 1 d . U . . .
C94 C 0.6872(9) -0.8301(7) 0.3197(4) 0.073(3) Uani 1 1 d . U . . .
C96 C 1.1594(9) 0.2426(9) 0.1371(4) 0.076(3) Uani 1 1 d . U . . .
C98 C 0.4868(12) -0.2623(11) 0.1199(4) 0.096(3) Uani 1 1 d . U . . .
C100 C 0.2716(10) -0.4212(8) 0.2550(4) 0.078(3) Uani 1 1 d . U . . .
H100 H 0.281382 -0.415044 0.232847 0.093 Uiso 1 1 calc R U . . .
C102 C 0.6993(10) -0.8032(8) 0.3519(4) 0.079(3) Uani 1 1 d . U . . .
C104 C 0.4486(8) 0.3999(8) 0.1587(4) 0.072(3) Uani 1 1 d . U . . .
C106 C 0.9437(9) 0.0236(6) 0.2087(4) 0.066(2) Uani 1 1 d . U . . .
C108 C 0.4842(8) -0.6843(7) 0.3011(3) 0.059(2) Uani 1 1 d . U . . .
C110 C 0.3658(9) -0.1792(7) 0.2470(4) 0.069(2) Uani 1 1 d . U . . .
C112 C 0.4924(9) 0.4404(7) 0.1825(4) 0.071(3) Uani 1 1 d . U . . .
C114 C 0.0539(11) -0.3423(9) 0.0446(4) 0.086(3) Uani 1 1 d . U . . .
C116 C 0.5061(9) 0.1551(7) 0.1690(3) 0.068(3) Uani 1 1 d . U . . .
H116 H 0.493533 0.120928 0.152845 0.082 Uiso 1 1 calc R U . . .
C118 C 0.3513(8) -0.6215(6) 0.3335(3) 0.057(2) Uani 1 1 d . U . . .
C120 C 0.4888(9) 0.4084(8) 0.1289(3) 0.073(3) Uani 1 1 d . U . . .
C122 C 0.9899(9) 0.0948(7) 0.1665(4) 0.069(3) Uani 1 1 d . U . . .
H122 H 0.996065 0.101703 0.144132 0.083 Uiso 1 1 calc R U . . .
O30 O -0.1421(9) 0.0631(8) 0.3097(4) 0.116(4) Uani 1 1 d . U . . .
C124 C 0.4940(9) 0.1406(7) 0.2018(3) 0.065(2) Uani 1 1 d . U . . .
C126 C 0.5553(9) 0.4627(7) 0.1355(4) 0.071(2) Uani 1 1 d . U . . .
C128 C 0.0880(9) -0.6533(7) 0.3371(3) 0.074(3) Uani 1 1 d D U . . .
C130 C 0.6512(13) -0.8252(11) 0.3809(5) 0.104(5) Uani 1 1 d . U . . .
H13D H 0.641953 -0.784481 0.394396 0.156 Uiso 1 1 calc R U . . .
H13E H 0.685427 -0.859872 0.393510 0.156 Uiso 1 1 calc R U . . .
H13F H 0.595309 -0.845382 0.373429 0.156 Uiso 1 1 calc R U . . .
O32 O -0.0938(11) 0.1193(9) 0.3602(5) 0.142(5) Uani 1 1 d . U . . .
C132 C 0.8079(11) -0.1901(8) 0.1782(3) 0.080(4) Uani 1 1 d D U . . .
H13G H 0.816664 -0.140056 0.175477 0.120 Uiso 1 1 calc R U . . .
H13H H 0.748205 -0.202149 0.170985 0.120 Uiso 1 1 calc R U . . .
H13I H 0.847497 -0.215816 0.165246 0.120 Uiso 1 1 calc R U . . .
C134 C 0.9113(9) -0.0429(7) 0.2184(4) 0.072(3) Uani 1 1 d . U . . .
C136 C 0.2515(11) -0.4458(8) 0.3184(4) 0.081(3) Uani 1 1 d . U . . .
H136 H 0.244792 -0.453515 0.340607 0.097 Uiso 1 1 calc R U . . .
C138 C 0.3741(9) 0.3514(9) 0.1640(5) 0.090(4) Uani 1 1 d . U . . .
H13J H 0.376662 0.310971 0.149667 0.135 Uiso 1 1 calc R U . . .
H13K H 0.319398 0.375975 0.159168 0.135 Uiso 1 1 calc R U . . .
H13L H 0.378021 0.335726 0.186454 0.135 Uiso 1 1 calc R U . . .
C140 C 1.1904(8) 0.1945(7) 0.1622(3) 0.067(2) Uani 1 1 d . U . . .
C142 C 0.5219(12) -0.2461(10) 0.1497(5) 0.098(4) Uani 1 1 d . U . . .
C144 C 0.2039(11) -0.3583(10) 0.0346(4) 0.088(3) Uani 1 1 d . U . . .
O34 O 0.3302(9) -0.4753(8) 0.1303(4) 0.114(4) Uani 1 1 d . U . . .
C146 C 0.0651(9) -0.6530(7) 0.3022(4) 0.073(3) Uani 1 1 d D U . . .
C148 C 0.0425(9) -0.5842(8) 0.2941(3) 0.074(3) Uani 1 1 d D U . . .
C150 C 0.9601(9) 0.0351(7) 0.1777(4) 0.070(3) Uani 1 1 d . U . . .
H150 H 0.949634 -0.002001 0.162760 0.084 Uiso 1 1 calc R U . . .
C152 C 1.2141(11) 0.1203(8) 0.1606(5) 0.085(4) Uani 1 1 d . U . . .
H15D H 1.240051 0.105283 0.181668 0.128 Uiso 1 1 calc R U . . .
H15E H 1.255727 0.113877 0.144265 0.128 Uiso 1 1 calc R U . . .
H15F H 1.162346 0.092582 0.154837 0.128 Uiso 1 1 calc R U . . .
C154 C 0.2871(11) -0.3772(8) 0.3085(4) 0.080(3) Uani 1 1 d . U . . .
H154 H 0.305357 -0.342166 0.323595 0.096 Uiso 1 1 calc R U . . .
C156 C 0.4640(10) -0.0163(7) 0.2861(4) 0.079(4) Uani 1 1 d D U . . .
H15G H 0.489131 0.023631 0.275542 0.118 Uiso 1 1 calc R U . . .
H15H H 0.508593 -0.039311 0.300217 0.118 Uiso 1 1 calc R U . . .
H15I H 0.417363 -0.000372 0.298903 0.118 Uiso 1 1 calc R U . . .
C158 C 0.7621(14) -0.8051(9) 0.2674(4) 0.099(5) Uani 1 1 d . U . . .
H15J H 0.708684 -0.795895 0.253973 0.149 Uiso 1 1 calc R U . . .
H15K H 0.778178 -0.854088 0.265241 0.149 Uiso 1 1 calc R U . . .
H15L H 0.808357 -0.775456 0.260271 0.149 Uiso 1 1 calc R U . . .
O36 O -0.0068(8) -0.2297(7) 0.0356(3) 0.105(3) Uani 1 1 d . U . . .
O38 O -0.1660(12) -0.4305(7) 0.1404(5) 0.162(6) Uani 1 1 d D U . . .
O40 O 0.4735(8) 0.1646(8) 0.0888(3) 0.113(4) Uani 1 1 d . U . . .
C160 C 1.1813(9) 0.3656(7) 0.2079(3) 0.070(3) Uani 1 1 d . U . . .
H16A H 1.129116 0.394214 0.204808 0.104 Uiso 1 1 calc R U . . .
H16B H 1.232170 0.394528 0.205136 0.104 Uiso 1 1 calc R U . . .
H16C H 1.185246 0.345955 0.229745 0.104 Uiso 1 1 calc R U . . .
O5 O 0.4530(12) 0.1918(8) 0.3419(5) 0.160(6) Uani 1 1 d D U . . .
C162 C 0.7014(9) -0.5613(7) 0.3250(4) 0.070(3) Uani 1 1 d . U . . .
H162 H 0.689307 -0.566397 0.346924 0.084 Uiso 1 1 calc R U . . .
C164 C 0.3135(10) -0.2112(8) 0.1904(4) 0.086(4) Uani 1 1 d D U . . .
H16D H 0.283972 -0.247979 0.201620 0.129 Uiso 1 1 calc R U . . .
H16E H 0.358536 -0.231817 0.178132 0.129 Uiso 1 1 calc R U . . .
H16F H 0.271746 -0.186684 0.175629 0.129 Uiso 1 1 calc R U . . .
C166 C 0.1265(11) -0.3890(10) 0.0465(4) 0.091(3) Uani 1 1 d . U . . .
H166 H 0.124217 -0.435103 0.054712 0.110 Uiso 1 1 calc R U . . .
C168 C 0.7279(8) -0.5434(7) 0.2617(4) 0.065(3) Uani 1 1 d . U . . .
H168 H 0.732864 -0.537065 0.239280 0.079 Uiso 1 1 calc R U . . .
N3 N 0.8155(9) -0.0917(9) 0.4188(3) 0.135(4) Uani 1 1 d G U . . .
C170 C 0.8101(10) -0.0365(7) 0.3971(4) 0.130(4) Uani 1 1 d G U . A .
H170 H 0.830899 0.008125 0.403667 0.156 Uiso 1 1 calc R U . . .
C172 C 0.7741(10) -0.0468(8) 0.3659(3) 0.120(4) Uani 1 1 d G U . A .
H172 H 0.770384 -0.009088 0.351032 0.144 Uiso 1 1 calc R U . . .
C174 C 0.7436(10) -0.1121(9) 0.3563(3) 0.119(4) Uani 1 1 d G U . A .
C176 C 0.7491(11) -0.1672(7) 0.3780(4) 0.133(5) Uani 1 1 d G U . A .
H176 H 0.728293 -0.211906 0.371448 0.159 Uiso 1 1 calc R U . . .
C178 C 0.7851(11) -0.1570(8) 0.4093(3) 0.133(5) Uani 1 1 d G U . A .
H178 H 0.788807 -0.194694 0.424084 0.160 Uiso 1 1 calc R U . . .
C180 C 0.0800(10) -0.5861(9) 0.3496(3) 0.078(3) Uani 1 1 d D U . . .
C182 C 0.5362(14) -0.3151(10) 0.2287(6) 0.114(5) Uani 1 1 d D U . . .
H18A H 0.578688 -0.350542 0.235944 0.171 Uiso 1 1 calc R U . . .
H18B H 0.518668 -0.322231 0.205812 0.171 Uiso 1 1 calc R U . . .
H18C H 0.485633 -0.318807 0.241329 0.171 Uiso 1 1 calc R U . . .
C184 C 0.5489(12) -0.2219(11) 0.1761(5) 0.100(4) Uani 1 1 d . U . . .
C186 C 0.9673(10) 0.0770(7) 0.2315(4) 0.069(3) Uani 1 1 d . U . . .
H186 H 0.961956 0.070591 0.253898 0.083 Uiso 1 1 calc R U . . .
C188 C 0.0085(10) 0.0385(9) 0.3357(4) 0.102(3) Uani 1 1 d D U . . .
C190 C 0.8869(8) -0.0993(7) 0.2270(4) 0.066(3) Uani 1 1 d . U . . .
C192 C 0.6321(12) -0.8836(8) 0.3053(5) 0.093(4) Uani 1 1 d . U . . .
H19G H 0.602159 -0.907197 0.322121 0.140 Uiso 1 1 calc R U . . .
H19H H 0.666976 -0.917382 0.294329 0.140 Uiso 1 1 calc R U . . .
H19I H 0.589505 -0.862600 0.289606 0.140 Uiso 1 1 calc R U . . .
C194 C 0.4057(9) -0.1320(7) 0.2715(3) 0.069(3) Uani 1 1 d D U . . .
C196 C 0.2911(10) -0.3692(8) 0.2755(4) 0.079(3) Uani 1 1 d . U . . .
C198 C 0.3776(8) -0.0962(7) 0.2048(3) 0.065(2) Uani 1 1 d D U . . .
C200 C 0.7633(10) -0.7516(8) 0.3542(4) 0.079(3) Uani 1 1 d . U . . .
C202 C 1.1290(11) 0.3785(9) 0.1337(4) 0.091(4) Uani 1 1 d . U . . .
H20J H 1.072869 0.373183 0.121545 0.137 Uiso 1 1 calc R U . . .
H20K H 1.172866 0.390356 0.118882 0.137 Uiso 1 1 calc R U . . .
H20L H 1.125399 0.415796 0.149660 0.137 Uiso 1 1 calc R U . . .
C204 C 0.1078(12) -0.5650(9) 0.3854(3) 0.093(4) Uani 1 1 d D U . . .
H20M H 0.170602 -0.568767 0.389165 0.140 Uiso 1 1 calc R U . . .
H20N H 0.080042 -0.596198 0.400122 0.140 Uiso 1 1 calc R U . . .
H20O H 0.089951 -0.516978 0.389139 0.140 Uiso 1 1 calc R U . . .
C206 C 0.4201(11) -0.1564(8) 0.3050(4) 0.084(4) Uani 1 1 d D U . . .
H20P H 0.380285 -0.132485 0.318506 0.126 Uiso 1 1 calc R U . . .
H20Q H 0.479729 -0.146266 0.313062 0.126 Uiso 1 1 calc R U . . .
H20R H 0.410075 -0.206671 0.305838 0.126 Uiso 1 1 calc R U . . .
C208 C 0.0105(10) -0.5622(10) 0.2615(4) 0.092(4) Uani 1 1 d D U . . .
H20S H 0.032805 -0.515735 0.257043 0.139 Uiso 1 1 calc R U . . .
H20T H -0.052765 -0.560922 0.259970 0.139 Uiso 1 1 calc R U . . .
H20U H 0.030014 -0.595258 0.245605 0.139 Uiso 1 1 calc R U . . .
C13 C 0.0642(12) -0.1950(11) 0.1885(5) 0.103(4) Uani 1 1 d . U . . .
C105 C 0.4557(11) -0.3317(10) 0.1149(4) 0.093(3) Uani 1 1 d . U . . .
H105 H 0.457952 -0.363026 0.132559 0.111 Uiso 1 1 calc R U . . .
C53 C 0.9103(10) -0.1273(7) 0.2935(4) 0.079(4) Uani 1 1 d D U . . .
H53A H 0.968329 -0.113523 0.288259 0.119 Uiso 1 1 calc R U . . .
H53B H 0.912593 -0.145116 0.315636 0.119 Uiso 1 1 calc R U . . .
H53C H 0.871772 -0.086946 0.291542 0.119 Uiso 1 1 calc R U . . .
C107 C 0.7606(9) -0.3258(7) 0.1977(3) 0.069(3) Uani 1 1 d D U . . .
H10G H 0.729542 -0.362608 0.208382 0.104 Uiso 1 1 calc R U . . .
H10H H 0.805155 -0.346774 0.185309 0.104 Uiso 1 1 calc R U . . .
H10I H 0.720050 -0.299605 0.183201 0.104 Uiso 1 1 calc R U . . .
C27 C 0.3414(9) -0.2468(8) 0.2572(4) 0.074(3) Uani 1 1 d . U . . .
C109 C 0.7484(9) -0.7898(7) 0.3015(4) 0.072(2) Uani 1 1 d . U . . .
C55 C 0.0347(11) -0.4674(8) 0.3270(5) 0.096(4) Uani 1 1 d D U . . .
H55A H 0.067153 -0.449674 0.346362 0.144 Uiso 1 1 calc R U . . .
H55B H -0.027119 -0.459345 0.328663 0.144 Uiso 1 1 calc R U . . .
H55C H 0.053310 -0.443107 0.307951 0.144 Uiso 1 1 calc R U . . .
C111 C 0.0630(11) -0.2642(10) 0.0351(4) 0.088(3) Uani 1 1 d . U . . .
C7 C 0.7951(9) -0.3661(7) 0.2647(4) 0.067(3) Uani 1 1 d . U . . .
O21 O 0.4034(13) 0.0768(8) 0.3498(5) 0.160(6) Uani 1 1 d D U . . .
C113 C 1.2395(10) 0.2093(9) 0.2242(4) 0.085(4) Uani 1 1 d . U . . .
H11A H 1.217584 0.236800 0.241683 0.127 Uiso 1 1 calc R U . . .
H11B H 1.302477 0.213199 0.225032 0.127 Uiso 1 1 calc R U . . .
H11C H 1.223246 0.160432 0.226648 0.127 Uiso 1 1 calc R U . . .
C57 C -0.2230(11) -0.3514(6) 0.0468(3) 0.123(4) Uani 1 1 d DG U . . .
C115 C -0.2420(10) -0.2906(7) 0.0644(3) 0.121(4) Uani 1 1 d DG U . . .
C29 C -0.2300(11) -0.2321(6) 0.0443(3) 0.129(4) Uani 1 1 d DG U . . .
C117 C -0.2035(11) -0.2568(7) 0.0144(3) 0.127(4) Uani 1 1 d DG U . . .
C59 C -0.1991(11) -0.3305(7) 0.0160(3) 0.126(4) Uani 1 1 d DG U . . .
C119 C 0.6752(12) -0.1356(12) 0.3000(5) 0.100(4) Uani 1 1 d . U . . .
C15 C 0.3206(10) -0.3035(8) 0.2654(4) 0.077(3) Uani 1 1 d . U . . .
O11 O -0.0332(11) 0.1504(9) 0.3109(5) 0.146(5) Uani 1 1 d . U . . .
C121 C 0.0704(10) -0.7175(9) 0.2809(4) 0.091(4) Uani 1 1 d D U . . .
H12A H 0.030182 -0.712485 0.261710 0.136 Uiso 1 1 calc R U . . .
H12B H 0.055152 -0.758856 0.292993 0.136 Uiso 1 1 calc R U . . .
H12C H 0.129322 -0.722392 0.274240 0.136 Uiso 1 1 calc R U . . .
C61 C 0.4816(15) -0.2229(13) 0.0934(5) 0.117(4) Uani 1 1 d . U . . .
H61 H 0.503121 -0.176690 0.094703 0.141 Uiso 1 1 calc R U . . .
F14 F -0.1489(14) -0.5063(10) 0.2023(5) 0.198(6) Uani 1 1 d D U . . .
F16 F -0.0224(11) -0.5464(10) 0.1857(5) 0.190(6) Uani 1 1 d D U . . .
C123 C 0.9976(9) 0.1371(7) 0.2198(3) 0.064(3) Uani 1 1 d . U . . .
H123 H 1.009156 0.174033 0.234644 0.077 Uiso 1 1 calc R U . . .
C31 C 0.8661(13) -0.2731(9) 0.3139(4) 0.092(4) Uani 1 1 d D U . . .
H31A H 0.849136 -0.321713 0.316585 0.138 Uiso 1 1 calc R U . . .
H31B H 0.832207 -0.243256 0.327352 0.138 Uiso 1 1 calc R U . . .
H31C H 0.927629 -0.267742 0.320589 0.138 Uiso 1 1 calc R U . . .
O23 O 0.3551(11) 0.2272(10) 0.0599(4) 0.135(4) Uani 1 1 d . U . . .
C125 C 0.7039(13) -0.1245(13) 0.3250(5) 0.110(4) Uani 1 1 d . U . . .
C63 C 1.1394(11) 0.2209(11) 0.1028(4) 0.095(4) Uani 1 1 d . U . . .
H63A H 1.112773 0.174700 0.102166 0.143 Uiso 1 1 calc R U . . .
H63B H 1.192872 0.219487 0.091676 0.143 Uiso 1 1 calc R U . . .
H63C H 1.099482 0.254488 0.091968 0.143 Uiso 1 1 calc R U . . .
O3 O 0.8923(11) -0.5373(10) 0.3691(4) 0.146(5) Uani 1 1 d D U . . .
C127 C 0.2074(11) -0.2892(10) 0.0230(4) 0.091(3) Uani 1 1 d . U . . .
C2 C 0.3150(18) -0.3360(16) -0.0655(6) 0.154(8) Uani 1 1 d D U . . .
H2A H 0.319941 -0.286059 -0.069741 0.231 Uiso 1 1 calc R U . . .
H2B H 0.327939 -0.362206 -0.084801 0.231 Uiso 1 1 calc R U . . .
H2C H 0.256203 -0.346699 -0.060050 0.231 Uiso 1 1 calc R U . . .
C129 C 0.4682(13) 0.4497(12) 0.2160(4) 0.104(5) Uani 1 1 d . U . . .
H12D H 0.424776 0.414894 0.220671 0.155 Uiso 1 1 calc R U . . .
H12E H 0.444423 0.496413 0.218422 0.155 Uiso 1 1 calc R U . . .
H12F H 0.519428 0.443816 0.230950 0.155 Uiso 1 1 calc R U . . .
C65 C 0.6156(12) 0.5314(9) 0.1819(5) 0.100(5) Uani 1 1 d . U . . .
H65A H 0.626723 0.519385 0.204734 0.150 Uiso 1 1 calc R U . . .
H65B H 0.589786 0.577893 0.180028 0.150 Uiso 1 1 calc R U . . .
H65C H 0.670096 0.531080 0.171428 0.150 Uiso 1 1 calc R U . . .
C131 C 0.0875(13) -0.1830(12) 0.2152(5) 0.109(4) Uani 1 1 d . U . . .
O25 O 0.4827(10) -0.0939(11) 0.5033(4) 0.161(4) Uani 1 1 d D U . . .
C33 C 0.6795(11) -0.0364(9) 0.2459(5) 0.093(4) Uani 1 1 d D U . . .
H33A H 0.633763 -0.002047 0.241148 0.140 Uiso 1 1 calc R U . . .
H33B H 0.724660 -0.030319 0.230904 0.140 Uiso 1 1 calc R U . . .
H33C H 0.704363 -0.029913 0.268082 0.140 Uiso 1 1 calc R U . . .
C133 C 0.0753(15) -0.2876(11) 0.2652(7) 0.136(6) Uani 1 1 d D U . . .
H13A H 0.058259 -0.291669 0.242100 0.204 Uiso 1 1 calc R U . . .
H13B H 0.024494 -0.294048 0.277522 0.204 Uiso 1 1 calc R U . . .
H13C H 0.118354 -0.323283 0.271459 0.204 Uiso 1 1 calc DR U . . .
C67 C 0.9703(11) -0.1354(7) 0.4811(4) 0.168(4) Uani 1 1 d DG U . . .
C135 C 0.9616(11) -0.0815(9) 0.5040(3) 0.172(4) Uani 1 1 d DG U . A .
C17 C 0.9792(11) -0.0172(8) 0.4890(4) 0.173(4) Uani 1 1 d DG U . A .
C137 C 0.9987(9) -0.0314(9) 0.4568(4) 0.167(4) Uani 1 1 d DG U . A .
C69 C 0.9932(10) -0.1045(9) 0.4519(3) 0.165(4) Uani 1 1 d DG U . A .
C139 C 0.1801(9) -0.1314(8) 0.3095(3) 0.117(4) Uani 1 1 d G U . . .
C35 C 0.1860(8) -0.0844(6) 0.2844(4) 0.116(4) Uani 1 1 d DG U . . .
C141 C 0.1559(9) -0.1027(7) 0.2532(3) 0.117(4) Uani 1 1 d DG U . . .
C71 C 0.1199(9) -0.1681(8) 0.2471(3) 0.118(4) Uani 1 1 d G U . . .
C143 C 0.1140(8) -0.2151(6) 0.2723(4) 0.115(4) Uani 1 1 d DG U . . .
C9 C 0.1441(9) -0.1968(7) 0.3035(3) 0.119(4) Uani 1 1 d DG U . . .
C145 C 0.7978(9) -0.7465(7) 0.3247(4) 0.073(3) Uani 1 1 d . U . . .
O13 O -0.1773(12) -0.5550(7) 0.1424(6) 0.183(7) Uani 1 1 d D U . . .
C73 C 0.6086(11) 0.4846(11) 0.1093(4) 0.101(5) Uani 1 1 d . U . . .
H73A H 0.669425 0.474607 0.115553 0.152 Uiso 1 1 calc R U . . .
H73B H 0.601237 0.534616 0.105518 0.152 Uiso 1 1 calc R U . . .
H73C H 0.590518 0.459020 0.089588 0.152 Uiso 1 1 calc R U . . .
F18 F -0.0280(15) -0.4382(11) 0.1866(6) 0.219(7) Uani 1 1 d D U . . .
C147 C 0.4447(15) -0.2481(12) 0.0631(5) 0.115(4) Uani 1 1 d . U . . .
H147 H 0.440971 -0.217922 0.044981 0.138 Uiso 1 1 calc R U . . .
F20 F 0.3698(12) 0.0672(10) 0.0539(5) 0.171(5) Uani 1 1 d . U . . .
C37 C 0.4238(11) -0.3535(11) 0.0861(4) 0.092(3) Uani 1 1 d . U . . .
H37 H 0.405934 -0.400688 0.084136 0.110 Uiso 1 1 calc R U . . .
O27 O 0.7621(11) -0.5064(13) 0.3945(4) 0.171(6) Uani 1 1 d D U . . .
C149 C 0.6060(13) -0.2724(10) 0.2909(4) 0.104(5) Uani 1 1 d D U . . .
H14A H 0.628601 -0.250512 0.311110 0.156 Uiso 1 1 calc R U . . .
H14B H 0.641465 -0.312855 0.286407 0.156 Uiso 1 1 calc R U . . .
H14C H 0.546314 -0.287265 0.292929 0.156 Uiso 1 1 calc R U . . .
C75 C 0.1350(11) -0.2363(11) 0.0250(4) 0.094(3) Uani 1 1 d . U . . .
H75 H 0.140454 -0.188513 0.019547 0.113 Uiso 1 1 calc R U . . .
F22 F 0.2527(11) 0.0937(11) 0.0768(5) 0.182(6) Uani 1 1 d . U . . .
C151 C 0.5781(14) -0.3289(14) 0.0120(7) 0.129(6) Uani 1 1 d . U . . .
H15A H 0.579069 -0.277893 0.011339 0.193 Uiso 1 1 calc R U . . .
H15B H 0.626908 -0.347214 0.000977 0.193 Uiso 1 1 calc R U . . .
H15C H 0.582485 -0.344547 0.034469 0.193 Uiso 1 1 calc R U . . .
C19 C 0.5592(8) 0.0003(10) 0.4871(5) 0.156(4) Uani 1 1 d DG U . . .
C153 C 0.5564(8) -0.0700(11) 0.4948(5) 0.158(4) Uani 1 1 d DG U . . .
C77 C 0.6292(10) -0.1113(8) 0.4926(5) 0.163(5) Uani 1 1 d G U . . .
H77 H 0.627245 -0.159300 0.497921 0.195 Uiso 1 1 calc R U . . .
C155 C 0.7047(8) -0.0823(9) 0.4827(4) 0.157(4) Uani 1 1 d DG U . . .
C39 C 0.7075(8) -0.0120(9) 0.4749(4) 0.155(4) Uani 1 1 d DG U . . .
C157 C 0.6348(10) 0.0293(8) 0.4771(5) 0.160(5) Uani 1 1 d G U . . .
H157 H 0.636663 0.077291 0.471800 0.192 Uiso 1 1 calc R U . . .
C79 C 0.1628(15) -0.0466(14) 0.2264(5) 0.134(6) Uani 1 1 d D U . . .
H79A H 0.119056 -0.010588 0.228691 0.201 Uiso 1 1 calc R U . . .
H79B H 0.153477 -0.068480 0.205137 0.201 Uiso 1 1 calc R U . . .
H79C H 0.220369 -0.025434 0.228544 0.201 Uiso 1 1 calc R U . . .
C159 C 0.3664(11) -0.0708(8) 0.1694(4) 0.082(4) Uani 1 1 d D U . . .
H15M H 0.423073 -0.059801 0.161797 0.123 Uiso 1 1 calc R U . . .
H15N H 0.330101 -0.029036 0.168079 0.123 Uiso 1 1 calc R U . . .
H15O H 0.338941 -0.107444 0.155799 0.123 Uiso 1 1 calc R U . . .
F24 F 0.3639(16) -0.4002(15) 0.4486(6) 0.274(9) Uani 1 1 d D U . . .
C5 C -0.1711(18) -0.3781(14) -0.0117(5) 0.158(8) Uani 1 1 d D U . . .
H5A H -0.110680 -0.368633 -0.015429 0.236 Uiso 1 1 calc R U . . .
H5B H -0.207618 -0.368701 -0.031409 0.236 Uiso 1 1 calc R U . . .
H5C H -0.177239 -0.426991 -0.005516 0.236 Uiso 1 1 calc R U . . .
F3 F 0.3653(13) 0.0587(11) 0.1071(5) 0.185(6) Uani 1 1 d . U . . .
O7 O 0.4886(11) 0.0408(11) 0.4891(5) 0.170(4) Uani 1 1 d D U . . .
C161 C 0.4668(13) 0.3792(10) 0.0972(4) 0.102(5) Uani 1 1 d . U . . .
H16G H 0.517637 0.380242 0.084548 0.153 Uiso 1 1 calc R U . . .
H16H H 0.420334 0.406581 0.086115 0.153 Uiso 1 1 calc R U . . .
H16I H 0.447597 0.330947 0.099360 0.153 Uiso 1 1 calc R U . . .
C81 C -0.2684(16) -0.2950(15) 0.0994(4) 0.145(7) Uani 1 1 d D U . . .
H81A H -0.250163 -0.339886 0.108740 0.217 Uiso 1 1 calc R U . . .
H81B H -0.331229 -0.290575 0.099472 0.217 Uiso 1 1 calc R U . . .
H81C H -0.240585 -0.257262 0.112156 0.217 Uiso 1 1 calc R U . . .
O29 O 0.8864(17) -0.5375(13) 0.4240(5) 0.197(7) Uani 1 1 d D U . . .
O15 O 0.7816(9) -0.1120(8) 0.4803(4) 0.161(4) Uani 1 1 d D U . . .
C163 C 0.1160(15) -0.7114(10) 0.3603(5) 0.112(5) Uani 1 1 d D U . . .
H16J H 0.124577 -0.754242 0.348186 0.168 Uiso 1 1 calc R U . . .
H16K H 0.071194 -0.719048 0.375355 0.168 Uiso 1 1 calc R U . . .
H16L H 0.170096 -0.698437 0.372439 0.168 Uiso 1 1 calc R U . . .
F13 F 0.3044(14) 0.1417(11) 0.2979(4) 0.213(6) Uani 1 1 d D U . . .
C41 C 0.4435(10) -0.3126(6) -0.0256(4) 0.114(3) Uani 1 1 d G U . . .
C165 C 0.3753(9) -0.3552(8) -0.0390(3) 0.113(4) Uani 1 1 d DG U . . .
C83 C 0.3870(9) -0.4231(7) -0.0259(4) 0.111(3) Uani 1 1 d G U . . .
C167 C 0.4624(10) -0.4224(7) -0.0044(4) 0.114(3) Uani 1 1 d G U . . .
C21 C 0.4973(8) -0.3541(8) -0.0042(4) 0.112(3) Uani 1 1 d G U . . .
C169 C 0.8657(11) -0.6976(10) 0.3157(6) 0.102(5) Uani 1 1 d . U . . .
H16M H 0.841417 -0.650648 0.313388 0.154 Uiso 1 1 calc R U . . .
H16N H 0.887407 -0.712272 0.295271 0.154 Uiso 1 1 calc R U . . .
H16O H 0.913132 -0.697523 0.332639 0.154 Uiso 1 1 calc R U . . .
F7 F 0.315(2) -0.4657(14) 0.4107(7) 0.297(10) Uani 1 1 d D U . . .
C85 C 0.389(3) -0.136(2) 0.5656(9) 0.199(9) Uani 1 1 d . U . . .
H85A H 0.388857 -0.167825 0.547171 0.299 Uiso 1 1 calc R U . . .
H85B H 0.352565 -0.154720 0.581686 0.299 Uiso 1 1 calc R U . . .
H85C H 0.448332 -0.130653 0.575191 0.299 Uiso 1 1 calc R U . . .
O31 O 0.1747(18) -0.3855(16) 0.3906(7) 0.264(10) Uani 1 1 d D U . . .
C171 C 0.3248(17) -0.4874(13) -0.0304(6) 0.133(6) Uani 1 1 d . U . . .
H17A H 0.278386 -0.482944 -0.015773 0.200 Uiso 1 1 calc R U . . .
H17B H 0.357265 -0.530223 -0.025396 0.200 Uiso 1 1 calc R U . . .
H17C H 0.299893 -0.489026 -0.052719 0.200 Uiso 1 1 calc R U . . .
C43 C 0.7983(12) -0.7119(11) 0.3843(4) 0.100(5) Uani 1 1 d . U . . .
H43A H 0.824530 -0.668158 0.377855 0.149 Uiso 1 1 calc R U . . .
H43B H 0.841815 -0.740276 0.396465 0.149 Uiso 1 1 calc R U . . .
H43C H 0.750872 -0.701743 0.397872 0.149 Uiso 1 1 calc R U . . .
F15 F 0.9713(13) -0.4154(13) 0.4043(6) 0.229(7) Uani 1 1 d D U . . .
N7 N 0.3462(10) -0.0427(9) 0.4600(3) 0.144(4) Uani 1 1 d G U . . .
C173 C 0.3285(11) 0.0095(7) 0.4373(4) 0.135(5) Uani 1 1 d G U . . .
H173 H 0.341202 0.056595 0.442727 0.162 Uiso 1 1 calc R U . . .
C87 C 0.2924(11) -0.0072(8) 0.4067(3) 0.130(5) Uani 1 1 d G U . . .
H87 H 0.280308 0.028527 0.391186 0.156 Uiso 1 1 calc R U . . .
C175 C 0.2738(10) -0.0761(9) 0.3987(3) 0.126(4) Uani 1 1 d G U . . .
C11 C 0.2915(12) -0.1283(7) 0.4214(4) 0.139(5) Uani 1 1 d G U . . .
H11 H 0.278820 -0.175407 0.415940 0.166 Uiso 1 1 calc R U . . .
C177 C 0.3277(11) -0.1116(8) 0.4520(4) 0.139(5) Uani 1 1 d G U . . .
H177 H 0.339713 -0.147340 0.467482 0.166 Uiso 1 1 calc R U . . .
C89 C 0.2117(15) -0.1103(14) 0.3420(6) 0.123(4) Uani 1 1 d . U . . .
C179 C 0.2243(13) -0.0101(11) 0.2904(5) 0.120(5) Uani 1 1 d D U . . .
H17D H 0.234830 -0.002250 0.313627 0.181 Uiso 1 1 calc R U . . .
H17E H 0.183418 0.024665 0.281215 0.181 Uiso 1 1 calc R U . . .
H17F H 0.278807 -0.006176 0.280069 0.181 Uiso 1 1 calc R U . . .
F2 F 0.2801(11) 0.2263(8) 0.3234(5) 0.191(5) Uani 1 1 d D U . . .
C45 C 0.3471(17) 0.0973(12) 0.0798(7) 0.136(4) Uani 1 1 d D U . . .
C181 C 0.3402(14) 0.0450(11) 0.5395(6) 0.179(4) Uani 1 1 d DG U . . .
C91 C 0.3942(12) -0.0021(12) 0.5579(5) 0.178(5) Uani 1 1 d DG U . . .
C183 C 0.3567(16) -0.0694(11) 0.5548(6) 0.179(5) Uani 1 1 d DG U . . .
C23 C 0.2794(15) -0.0638(13) 0.5344(6) 0.175(5) Uani 1 1 d G U . . .
C185 C 0.2693(12) 0.0069(14) 0.5250(5) 0.172(5) Uani 1 1 d DG U . . .
C93 C 0.452(2) -0.2353(13) -0.0315(7) 0.139(7) Uani 1 1 d . U . . .
H93A H 0.395190 -0.213135 -0.030541 0.208 Uiso 1 1 calc R U . . .
H93B H 0.472871 -0.227623 -0.052845 0.208 Uiso 1 1 calc R U . . .
H93C H 0.492486 -0.215115 -0.014951 0.208 Uiso 1 1 calc R U . . .
C187 C -0.181(2) -0.2161(14) -0.0158(5) 0.167(8) Uani 1 1 d D U . . .
H18D H -0.204725 -0.168887 -0.015016 0.251 Uiso 1 1 calc R U . . .
H18E H -0.206257 -0.239844 -0.035192 0.251 Uiso 1 1 calc R U . . .
H18F H -0.118340 -0.213722 -0.016550 0.251 Uiso 1 1 calc R U . . .
O2 O 0.3610(19) 0.1679(15) 0.3855(6) 0.211(7) Uani 1 1 d D U . . .
C47 C 0.1295(19) -0.2529(14) 0.3291(6) 0.150(7) Uani 1 1 d D U . . .
H47A H 0.185382 -0.268098 0.339205 0.226 Uiso 1 1 calc R U . . .
H47B H 0.099516 -0.292835 0.318737 0.226 Uiso 1 1 calc DR U . . .
H47C H 0.094489 -0.233541 0.345557 0.226 Uiso 1 1 calc R U . . .
C189 C 0.198(2) 0.047(2) 0.5017(8) 0.171(8) Uani 1 1 d . U . . .
H18G H 0.187353 0.092966 0.510625 0.257 Uiso 1 1 calc R U . . .
H18H H 0.144209 0.019989 0.500207 0.257 Uiso 1 1 calc R U . . .
H18I H 0.219031 0.051790 0.480202 0.257 Uiso 1 1 calc R U . . .
F17 F 0.8540(16) -0.3770(14) 0.4196(6) 0.245(8) Uani 1 1 d D U . . .
C95 C 0.214(3) -0.118(2) 0.5252(10) 0.200(10) Uani 1 1 d . U . . .
H95A H 0.234043 -0.162846 0.534167 0.300 Uiso 1 1 calc R U . . .
H95B H 0.159284 -0.105491 0.533603 0.300 Uiso 1 1 calc R U . . .
H95C H 0.207091 -0.121303 0.501605 0.300 Uiso 1 1 calc R U . . .
F9 F 0.8764(17) -0.3787(15) 0.3720(5) 0.250(8) Uani 1 1 d D U . . .
C191 C 0.8862(16) -0.4211(9) 0.3972(7) 0.191(5) Uani 1 1 d D U . . .
S7 S -0.0373(10) 0.0197(6) 0.0784(3) 0.225(4) Uani 1 1 d D U . . .
O33 O 0.215(2) -0.3038(15) 0.4359(7) 0.277(10) Uani 1 1 d D U . . .
F19 F -0.0843(19) 0.1467(12) 0.0801(6) 0.272(9) Uani 1 1 d D U . . .
F5 F -0.0008(18) 0.1230(15) 0.0426(7) 0.295(9) Uani 1 1 d D U . . .
C3 C 0.2909(18) -0.4136(12) 0.4307(6) 0.263(7) Uani 1 1 d D U . . .
O17 O 0.3154(18) -0.3220(16) 0.3945(7) 0.275(10) Uani 1 1 d D U . . .
F21 F -0.1284(16) 0.0972(13) 0.0362(5) 0.247(8) Uani 1 1 d D U . . .
O35 O -0.034(2) -0.0266(15) 0.0495(6) 0.285(10) Uani 1 1 d D U . . .
C193 C -0.231(2) -0.1553(10) 0.0548(7) 0.174(8) Uani 1 1 d D U . . .
H19A H -0.251857 -0.151983 0.076445 0.262 Uiso 1 1 calc R U . . .
H19B H -0.172283 -0.136329 0.055213 0.262 Uiso 1 1 calc R U . . .
H19C H -0.269083 -0.128706 0.039569 0.262 Uiso 1 1 calc R U . . .
C97 C -0.2232(17) -0.4252(9) 0.0596(6) 0.140(7) Uani 1 1 d D U . . .
H97A H -0.195891 -0.456189 0.044666 0.210 Uiso 1 1 calc R U . . .
H97B H -0.282820 -0.440251 0.061680 0.210 Uiso 1 1 calc R U . . .
H97C H -0.191060 -0.427021 0.080810 0.210 Uiso 1 1 calc R U . . .
C195 C 0.918(2) -0.0945(18) 0.5360(5) 0.196(9) Uani 1 1 d D U . . .
H19D H 0.917912 -0.051248 0.548528 0.294 Uiso 1 1 calc R U . A .
H19E H 0.858045 -0.109781 0.530998 0.294 Uiso 1 1 calc R U . . .
H19F H 0.949533 -0.130495 0.548624 0.294 Uiso 1 1 calc R U . . .
C49 C 0.979(3) -0.2142(11) 0.4880(8) 0.212(9) Uani 1 1 d D U . . .
H49A H 0.983708 -0.239313 0.467763 0.318 Uiso 1 1 calc R U . . .
H49B H 1.030123 -0.222762 0.502581 0.318 Uiso 1 1 calc R U . . .
H49C H 0.927364 -0.230437 0.498192 0.318 Uiso 1 1 calc R U . . .
C197 C 0.3019(12) 0.1632(12) 0.3289(5) 0.177(5) Uani 1 1 d D U . . .
F11 F 0.2288(10) 0.1268(9) 0.3356(5) 0.202(6) Uani 1 1 d D U . . .
O9 O 0.0414(15) 0.0300(16) 0.0957(6) 0.241(9) Uani 1 1 d D U . . .
C99 C -0.0640(18) 0.0975(12) 0.0591(6) 0.241(6) Uani 1 1 d D U . . .
O37 O -0.1101(17) 0.0018(17) 0.0950(7) 0.270(9) Uani 1 1 d D U . . .
F23 F 0.2429(19) -0.4448(16) 0.4519(7) 0.302(10) Uani 1 1 d D U . . .
C199 C -0.0826(14) -0.4938(11) 0.1819(5) 0.170(5) Uani 1 1 d D U . . .
O19 O -0.0520(13) -0.4977(14) 0.1275(6) 0.218(7) Uani 1 1 d D U . . .
O39 O 0.7805(9) 0.0019(9) 0.4650(4) 0.167(4) Uani 1 1 d D U . . .
C25 C 0.2233(10) -0.3919(8) 0.1461(4) 0.097(3) Uani 1 1 d D U . . .
C201 C 0.2441(16) -0.0866(14) 0.3674(6) 0.127(5) Uani 1 1 d . U . . .
C101 C 0.5055(19) -0.4775(16) 0.0178(6) 0.146(7) Uani 1 1 d . U . . .
H10A H 0.496170 -0.466265 0.040233 0.219 Uiso 1 1 calc R U . . .
H10B H 0.567517 -0.478555 0.014974 0.219 Uiso 1 1 calc R U . . .
H10C H 0.480324 -0.523179 0.012322 0.219 Uiso 1 1 calc R U . . .
C203 C 0.960(2) 0.0561(12) 0.4998(7) 0.187(6) Uani 1 1 d D U . . .
H20A H 0.979605 0.089567 0.484244 0.281 Uiso 1 1 calc R U . A 1
H20B H 0.897130 0.061307 0.501083 0.281 Uiso 1 1 calc R U . A 1
H20C H 0.989126 0.064680 0.521071 0.281 Uiso 1 1 calc R U . A 1
C51 C 1.018(2) 0.0166(15) 0.4293(6) 0.181(8) Uani 1 1 d D U . . .
H51A H 1.003465 -0.006785 0.408640 0.272 Uiso 1 1 calc R U . A .
H51B H 1.079760 0.028357 0.430993 0.272 Uiso 1 1 calc R U . . .
H51C H 0.984024 0.059279 0.430379 0.272 Uiso 1 1 calc R U . . .
C205 C 0.4871(17) 0.0106(19) 0.5729(8) 0.193(9) Uani 1 1 d D U . . .
H20D H 0.525015 0.021557 0.555806 0.290 Uiso 1 1 calc R U . . .
H20E H 0.508165 -0.031278 0.584417 0.290 Uiso 1 1 calc R U . . .
H20F H 0.486935 0.049686 0.588080 0.290 Uiso 1 1 calc R U . . .
C103 C 0.347(3) 0.1241(14) 0.5347(10) 0.227(9) Uani 1 1 d D U . . .
H10D H 0.298822 0.140347 0.520305 0.340 Uiso 1 1 calc R U . . .
H10E H 0.346547 0.147487 0.555612 0.340 Uiso 1 1 calc R U . . .
H10F H 0.401735 0.134781 0.525146 0.340 Uiso 1 1 calc R U . . .
C207 C 1.043(2) -0.1436(17) 0.4255(7) 0.197(9) Uani 1 1 d D U . . .
H20G H 1.049127 -0.192838 0.431385 0.295 Uiso 1 1 calc R U . A .
H20H H 1.100002 -0.122746 0.424307 0.295 Uiso 1 1 calc R U . . .
H20I H 1.010063 -0.139556 0.404549 0.295 Uiso 1 1 calc R U . . .
Rh9 Rh 0.8757(2) -0.0923(4) 0.46424(8) 0.1394(19) Uani 0.541(8) 1 d D U P A 2

loop_
_atom_site_aniso_label
_atom_site_aniso_U_11
_atom_site_aniso_U_22
_atom_site_aniso_U_33
_atom_site_aniso_U_23
_atom_site_aniso_U_13
_atom_site_aniso_U_12
Rh1 0.0354(4) 0.0573(5) 0.0694(5) 0.0060(4) 0.0105(4) -0.0024(4)
Rh4 0.0390(4) 0.0559(5) 0.0714(5) 0.0059(4) 0.0104(4) -0.0045(4)
Rh6 0.0365(4) 0.0550(5) 0.0751(6) 0.0053(4) 0.0088(4) 0.0010(4)
Rh8 0.0391(5) 0.0577(5) 0.0794(6) 0.0026(4) 0.0178(4) -0.0038(4)
Rh2 0.0592(7) 0.1264(11) 0.0923(8) 0.0155(7) 0.0090(6) 0.0089(7)
Rh5 0.0619(7) 0.1467(13) 0.0918(9) -0.0059(8) 0.0091(6) -0.0039(8)
Rh3 0.0700(10) 0.441(5) 0.0744(9) -0.0105(17) 0.0085(7) -0.0117(17)
Rh7 0.094(3) 0.306(6) 0.104(3) -0.047(4) 0.006(2) -0.025(4)
S1 0.074(2) 0.0639(19) 0.125(3) 0.016(2) 0.003(2) 0.0001(17)
S4 0.081(3) 0.082(3) 0.147(4) -0.014(3) 0.007(3) 0.011(2)
S6 0.075(3) 0.156(4) 0.095(3) -0.012(3) 0.012(2) -0.012(3)
S8 0.110(4) 0.101(3) 0.244(6) -0.009(4) -0.023(4) 0.004(3)
S2 0.110(4) 0.226(6) 0.115(4) -0.011(4) 0.013(3) -0.030(4)
O1 0.054(4) 0.058(4) 0.070(4) 0.002(4) 0.021(3) 0.000(3)
S5 0.173(6) 0.131(5) 0.191(6) -0.004(5) 0.030(5) -0.011(4)
O4 0.048(4) 0.078(5) 0.065(4) -0.006(4) 0.000(3) 0.009(3)
O6 0.043(3) 0.050(4) 0.066(4) 0.006(3) 0.005(3) 0.000(3)
O8 0.045(4) 0.072(5) 0.076(4) -0.002(4) 0.013(3) -0.008(3)
O10 0.048(4) 0.069(5) 0.077(4) 0.003(4) 0.007(3) -0.004(4)
O12 0.046(3) 0.070(4) 0.064(4) 0.000(3) 0.021(3) 0.002(3)
N1 0.055(5) 0.062(4) 0.082(5) 0.003(4) 0.015(4) -0.006(4)
N4 0.050(4) 0.058(4) 0.072(5) -0.002(4) 0.010(4) 0.004(4)
O14 0.074(5) 0.112(6) 0.097(6) 0.017(5) 0.004(4) 0.008(4)
O16 0.044(4) 0.062(4) 0.071(4) 0.002(4) 0.006(3) 0.011(3)
F1 0.081(6) 0.127(8) 0.170(9) -0.022(7) -0.011(6) 0.007(5)
O18 0.056(4) 0.069(4) 0.070(4) 0.002(4) 0.005(3) -0.007(3)
N6 0.053(5) 0.063(4) 0.070(5) 0.000(4) 0.016(4) -0.004(4)
F4 0.088(6) 0.101(6) 0.139(7) 0.002(5) 0.026(5) 0.012(5)
C1 0.041(4) 0.058(5) 0.064(5) 0.003(4) 0.005(4) 0.002(4)
N8 0.050(4) 0.056(4) 0.075(5) 0.003(4) 0.010(4) -0.001(4)
F6 0.104(7) 0.119(7) 0.145(8) -0.016(6) 0.018(6) 0.022(6)
C4 0.067(6) 0.062(5) 0.083(5) 0.000(4) 0.014(5) -0.007(5)
C6 0.055(6) 0.064(5) 0.100(7) 0.000(5) 0.022(5) 0.000(5)
C8 0.050(5) 0.069(6) 0.066(5) -0.001(5) 0.006(4) 0.006(5)
C10 0.061(6) 0.061(5) 0.075(5) -0.008(4) 0.012(5) -0.002(5)
F8 0.113(8) 0.121(8) 0.167(9) 0.055(7) 0.003(7) 0.008(6)
C12 0.046(4) 0.070(5) 0.079(5) 0.010(4) 0.014(4) -0.001(4)
F10 0.092(6) 0.101(6) 0.128(7) 0.007(5) 0.001(5) 0.014(5)
C14 0.057(5) 0.049(4) 0.090(5) -0.002(4) 0.018(5) 0.002(4)
O20 0.081(5) 0.099(6) 0.104(6) 0.004(5) 0.016(5) 0.001(4)
C16 0.069(6) 0.064(5) 0.083(5) 0.007(5) 0.015(5) -0.010(5)
C18 0.049(5) 0.083(5) 0.082(5) 0.016(4) 0.013(5) -0.008(5)
O22 0.097(7) 0.063(5) 0.129(8) 0.021(5) -0.019(6) -0.011(5)
C20 0.064(6) 0.058(5) 0.091(5) -0.002(4) 0.024(5) 0.001(5)
C22 0.040(4) 0.054(5) 0.070(5) 0.002(4) 0.007(4) 0.000(4)
C24 0.056(5) 0.072(6) 0.065(5) 0.002(5) 0.010(4) 0.004(5)
C26 0.043(4) 0.050(5) 0.070(5) 0.004(4) 0.008(4) -0.003(4)
C28 0.050(4) 0.054(5) 0.066(5) 0.006(4) 0.011(4) -0.003(4)
C30 0.076(6) 0.067(5) 0.077(5) 0.001(5) 0.008(5) -0.007(5)
C32 0.037(4) 0.067(5) 0.075(5) 0.010(4) 0.013(4) -0.004(4)
C34 0.062(6) 0.053(4) 0.093(5) 0.002(4) 0.015(5) 0.001(4)
O24 0.084(6) 0.123(6) 0.122(7) 0.011(6) 0.027(5) 0.001(5)
C36 0.054(5) 0.081(5) 0.095(6) -0.003(5) 0.021(5) 0.003(5)
C38 0.088(10) 0.118(10) 0.081(7) -0.010(7) 0.004(7) 0.037(9)
C40 0.051(5) 0.060(5) 0.098(6) -0.008(4) 0.023(5) 0.003(4)
C42 0.056(5) 0.055(5) 0.073(5) 0.005(4) 0.006(5) 0.004(4)
C44 0.043(4) 0.055(5) 0.060(5) 0.002(4) 0.010(4) -0.003(4)
C46 0.052(5) 0.059(5) 0.092(5) -0.011(4) 0.014(5) 0.002(4)
C48 0.061(6) 0.055(5) 0.092(5) -0.008(4) 0.020(5) 0.004(4)
C50 0.063(6) 0.051(5) 0.081(6) -0.007(4) 0.004(5) -0.007(5)
C52 0.062(6) 0.059(5) 0.084(5) 0.007(4) 0.009(5) -0.005(5)
C54 0.048(4) 0.050(5) 0.074(5) 0.000(4) 0.013(4) -0.002(4)
C56 0.062(6) 0.060(5) 0.100(7) 0.004(5) 0.009(5) 0.001(5)
C58 0.048(5) 0.059(5) 0.075(5) -0.004(4) 0.005(5) -0.010(4)
C60 0.061(6) 0.057(5) 0.075(5) 0.001(4) 0.018(5) 0.003(4)
C62 0.065(6) 0.043(4) 0.099(5) 0.000(4) 0.013(5) -0.002(4)
C64 0.062(6) 0.053(5) 0.090(5) -0.002(4) 0.017(5) 0.007(4)
C66 0.049(5) 0.061(5) 0.068(5) 0.000(4) 0.016(4) 0.003(4)
N2 0.090(7) 0.116(7) 0.101(5) -0.004(5) 0.019(5) -0.008(6)
C68 0.069(6) 0.117(6) 0.091(5) -0.012(5) 0.024(5) 0.024(5)
C70 0.066(6) 0.113(6) 0.095(6) -0.001(5) 0.023(5) 0.025(6)
C72 0.074(6) 0.110(6) 0.099(6) -0.015(5) 0.023(6) 0.018(6)
C74 0.069(6) 0.108(6) 0.098(5) -0.018(5) 0.014(5) 0.027(5)
C76 0.068(6) 0.106(6) 0.088(6) -0.011(5) 0.016(5) 0.019(6)
C78 0.066(6) 0.103(6) 0.091(5) -0.012(5) 0.014(5) 0.028(5)
C80 0.049(4) 0.064(5) 0.069(5) 0.001(4) 0.012(4) -0.008(4)
N5 0.087(6) 0.104(6) 0.101(5) 0.006(5) 0.008(5) 0.016(6)
C82 0.081(7) 0.106(7) 0.099(6) 0.006(6) 0.006(6) 0.014(6)
C84 0.069(7) 0.112(7) 0.095(6) 0.002(6) 0.001(6) 0.028(6)
C86 0.073(6) 0.128(7) 0.109(6) -0.005(6) 0.009(6) 0.017(6)
C88 0.086(7) 0.118(7) 0.113(7) 0.002(6) 0.015(6) 0.001(7)
C90 0.094(8) 0.111(7) 0.110(7) 0.003(6) 0.013(6) 0.006(7)
S3 0.268(9) 0.255(9) 0.225(8) -0.018(7) 0.004(7) -0.014(7)
O26 0.102(8) 0.094(7) 0.141(9) 0.033(7) 0.009(7) -0.021(6)
F12 0.100(7) 0.145(9) 0.153(9) -0.015(7) -0.012(7) 0.009(6)
O28 0.103(8) 0.159(10) 0.121(8) -0.024(7) 0.032(7) -0.001(8)
C92 0.065(6) 0.059(5) 0.089(6) 0.011(5) 0.007(5) 0.008(4)
C94 0.063(6) 0.065(5) 0.090(6) 0.016(5) 0.009(5) -0.002(4)
C96 0.053(5) 0.096(6) 0.078(5) 0.007(5) 0.016(4) 0.000(5)
C98 0.088(7) 0.108(6) 0.095(5) -0.014(5) 0.021(5) 0.010(6)
C100 0.075(6) 0.071(6) 0.090(6) 0.005(5) 0.024(6) -0.011(5)
C102 0.067(6) 0.080(6) 0.092(6) 0.013(5) 0.014(5) 0.003(5)
C104 0.044(4) 0.081(6) 0.092(6) 0.013(5) 0.013(4) 0.006(4)
C106 0.056(5) 0.048(4) 0.096(6) -0.001(4) 0.017(5) -0.005(4)
C108 0.048(4) 0.064(5) 0.067(5) 0.004(4) 0.017(4) -0.005(4)
C110 0.054(5) 0.056(5) 0.100(5) -0.005(4) 0.024(5) 0.001(4)
C112 0.059(5) 0.069(5) 0.085(5) 0.005(5) 0.015(5) 0.016(4)
C114 0.072(5) 0.095(6) 0.091(6) 0.002(6) 0.014(5) 0.001(5)
C116 0.070(6) 0.060(5) 0.076(5) -0.008(5) 0.010(5) -0.010(5)
C118 0.053(4) 0.055(5) 0.063(4) 0.008(4) 0.014(4) 0.005(4)
C120 0.055(5) 0.085(6) 0.079(5) 0.005(5) 0.003(4) 0.006(5)
C122 0.065(6) 0.065(5) 0.081(6) 0.001(5) 0.024(5) -0.008(5)
O30 0.081(7) 0.132(9) 0.132(9) -0.002(7) -0.015(6) 0.022(6)
C124 0.061(5) 0.055(5) 0.081(5) -0.007(4) 0.016(5) -0.003(4)
C126 0.050(5) 0.073(5) 0.089(5) 0.017(5) 0.008(4) 0.003(4)
C128 0.058(5) 0.077(5) 0.090(6) 0.008(4) 0.022(5) -0.006(5)
C130 0.097(10) 0.116(11) 0.103(9) 0.040(8) 0.037(8) 0.021(9)
O32 0.114(10) 0.145(11) 0.164(9) -0.052(8) -0.006(8) 0.044(8)
C132 0.085(9) 0.068(7) 0.089(7) 0.012(6) 0.017(7) -0.003(7)
C134 0.059(6) 0.053(5) 0.106(7) -0.001(5) 0.023(5) 0.001(5)
C136 0.074(7) 0.078(6) 0.091(6) -0.001(5) 0.011(6) -0.016(5)
C138 0.041(6) 0.088(9) 0.141(12) 0.014(8) 0.011(7) -0.002(6)
C140 0.050(5) 0.070(5) 0.082(5) 0.006(4) 0.020(4) 0.003(4)
C142 0.092(7) 0.111(7) 0.093(6) -0.014(6) 0.019(6) 0.010(6)
C144 0.070(5) 0.108(6) 0.088(6) 0.005(6) 0.009(5) 0.006(5)
O34 0.099(8) 0.122(9) 0.119(8) -0.002(7) 0.006(6) 0.014(7)
C146 0.055(5) 0.075(5) 0.092(6) -0.001(5) 0.021(5) -0.014(5)
C148 0.051(5) 0.086(5) 0.088(5) 0.000(5) 0.019(5) -0.006(5)
C150 0.064(6) 0.053(5) 0.093(6) -0.008(5) 0.008(5) -0.011(5)
C152 0.072(8) 0.072(7) 0.115(10) -0.005(7) 0.027(8) 0.010(6)
C154 0.076(7) 0.071(6) 0.094(6) -0.003(5) 0.014(6) -0.008(5)
C156 0.068(8) 0.062(7) 0.106(8) 0.000(6) 0.000(7) -0.009(6)
C158 0.119(12) 0.086(9) 0.096(8) 0.024(7) 0.034(8) 0.036(8)
O36 0.092(5) 0.116(6) 0.109(6) 0.020(6) 0.017(5) 0.012(5)
O38 0.152(12) 0.104(8) 0.227(14) 0.056(10) 0.006(11) 0.010(8)
O40 0.069(6) 0.156(10) 0.116(8) -0.019(8) 0.019(6) -0.002(6)
C160 0.057(7) 0.072(6) 0.080(7) 0.005(5) 0.007(6) -0.018(6)
O5 0.157(10) 0.097(8) 0.225(14) 0.067(9) 0.015(10) 0.007(8)
C162 0.068(6) 0.067(5) 0.075(6) -0.003(4) 0.006(5) -0.005(5)
C164 0.075(9) 0.069(7) 0.116(9) -0.024(7) 0.017(7) -0.010(7)
C166 0.081(6) 0.104(7) 0.090(7) 0.004(6) 0.012(6) 0.000(5)
C168 0.052(5) 0.060(5) 0.086(6) 0.006(4) 0.016(5) -0.006(5)
N3 0.119(7) 0.171(8) 0.116(6) 0.005(6) 0.011(5) -0.003(7)
C170 0.110(8) 0.162(8) 0.117(7) 0.003(7) 0.009(7) -0.002(8)
C172 0.096(8) 0.158(8) 0.107(7) -0.006(7) 0.021(7) 0.001(7)
C174 0.108(7) 0.147(7) 0.104(6) 0.001(6) 0.020(6) 0.012(7)
C176 0.127(9) 0.157(8) 0.115(7) 0.010(7) 0.017(7) 0.004(8)
C178 0.124(9) 0.162(8) 0.114(7) 0.006(7) 0.014(7) 0.000(8)
C180 0.064(5) 0.087(6) 0.086(5) -0.003(5) 0.024(5) -0.004(5)
C182 0.096(11) 0.126(10) 0.125(12) -0.017(9) 0.042(10) 0.001(9)
C184 0.082(7) 0.125(8) 0.095(6) -0.014(6) 0.018(6) 0.009(7)
C186 0.073(6) 0.053(5) 0.083(6) 0.006(4) 0.019(5) 0.004(5)
C188 0.073(6) 0.100(7) 0.132(7) -0.010(6) 0.004(6) 0.006(5)
C190 0.054(5) 0.054(5) 0.092(6) 0.005(5) 0.020(5) 0.002(4)
C192 0.099(10) 0.060(7) 0.117(10) 0.017(7) -0.017(9) -0.005(6)
C194 0.057(5) 0.060(5) 0.093(5) -0.003(5) 0.030(5) 0.000(5)
C196 0.070(6) 0.067(5) 0.100(6) 0.003(5) 0.017(5) -0.002(5)
C198 0.048(5) 0.057(5) 0.092(5) -0.012(4) 0.018(5) 0.000(4)
C200 0.077(6) 0.071(6) 0.089(5) 0.003(5) 0.000(5) 0.010(5)
C202 0.080(9) 0.093(8) 0.101(9) 0.043(7) 0.005(7) -0.020(7)
C204 0.094(10) 0.104(10) 0.086(7) -0.005(7) 0.037(7) 0.000(8)
C206 0.079(9) 0.075(8) 0.098(8) 0.003(7) 0.007(7) -0.009(7)
C208 0.055(7) 0.115(11) 0.106(8) 0.020(8) -0.001(7) 0.001(7)
C13 0.073(7) 0.131(8) 0.108(6) -0.015(7) 0.015(6) 0.016(6)
C105 0.076(7) 0.109(7) 0.096(6) -0.003(6) 0.025(6) 0.000(6)
C53 0.078(9) 0.061(7) 0.101(8) -0.006(6) 0.021(7) -0.008(6)
C107 0.060(7) 0.062(7) 0.088(7) -0.006(6) 0.022(6) -0.002(5)
C27 0.057(6) 0.068(5) 0.099(7) -0.004(5) 0.014(5) -0.007(5)
C109 0.061(5) 0.069(5) 0.088(5) 0.013(5) 0.013(5) 0.010(4)
C55 0.068(9) 0.081(7) 0.139(12) -0.010(8) 0.005(9) 0.004(7)
C111 0.077(5) 0.102(6) 0.087(6) 0.013(6) 0.013(5) 0.003(5)
C7 0.062(6) 0.051(5) 0.087(6) 0.002(5) 0.005(5) 0.009(4)
O21 0.184(13) 0.099(7) 0.200(13) 0.019(8) 0.039(11) -0.025(8)
C113 0.067(8) 0.104(10) 0.083(7) 0.018(7) -0.003(6) 0.018(7)
C57 0.095(6) 0.139(7) 0.131(7) -0.005(6) -0.006(6) -0.002(6)
C115 0.084(6) 0.147(7) 0.130(7) -0.001(6) 0.003(6) 0.009(7)
C29 0.100(6) 0.143(7) 0.141(7) 0.001(6) -0.012(6) 0.016(7)
C117 0.100(7) 0.151(7) 0.128(7) 0.009(6) -0.004(6) 0.006(7)
C59 0.095(7) 0.150(7) 0.132(7) -0.006(6) 0.000(6) 0.000(7)
C119 0.078(7) 0.129(8) 0.095(6) -0.008(6) 0.018(6) 0.015(7)
C15 0.063(6) 0.066(5) 0.104(7) 0.001(5) 0.014(6) -0.004(5)
O11 0.116(10) 0.108(8) 0.214(13) 0.006(9) 0.013(9) 0.001(7)
C121 0.064(8) 0.090(8) 0.119(10) -0.024(8) 0.016(8) -0.026(7)
C61 0.115(8) 0.126(7) 0.112(7) 0.000(6) 0.010(7) -0.013(7)
F14 0.200(12) 0.140(10) 0.257(12) 0.016(11) 0.045(11) 0.029(9)
F16 0.155(11) 0.173(10) 0.239(14) 0.078(11) -0.004(9) 0.035(9)
C123 0.066(6) 0.056(5) 0.071(5) -0.003(4) 0.011(5) -0.007(5)
C31 0.099(11) 0.085(9) 0.092(7) 0.006(7) 0.002(8) -0.018(8)
O23 0.122(10) 0.157(10) 0.122(8) 0.012(8) -0.010(8) -0.002(9)
C125 0.090(7) 0.144(8) 0.097(6) -0.007(7) 0.017(6) 0.020(7)
C63 0.070(9) 0.144(12) 0.073(6) 0.013(7) 0.012(6) -0.006(9)
O3 0.097(9) 0.198(12) 0.146(9) -0.018(9) 0.028(8) -0.027(9)
C127 0.070(5) 0.111(6) 0.093(6) 0.005(6) 0.013(5) 0.002(5)
C2 0.163(15) 0.174(16) 0.121(11) 0.021(12) -0.015(11) -0.005(13)
C129 0.094(11) 0.126(12) 0.093(8) -0.003(8) 0.024(7) 0.025(9)
C65 0.081(9) 0.074(8) 0.144(12) -0.012(8) -0.001(9) -0.002(7)
C131 0.082(7) 0.133(8) 0.112(6) -0.018(7) 0.011(6) 0.021(7)
O25 0.129(7) 0.221(8) 0.131(8) 0.011(7) 0.001(6) -0.018(6)
C33 0.063(8) 0.110(8) 0.105(10) -0.010(8) -0.004(7) 0.012(7)
C133 0.118(13) 0.134(10) 0.154(14) -0.031(10) -0.004(11) 0.045(9)
C67 0.133(6) 0.236(7) 0.134(7) -0.018(6) -0.001(6) -0.022(6)
C135 0.145(8) 0.231(8) 0.138(6) -0.021(7) -0.006(6) -0.016(7)
C17 0.130(6) 0.235(7) 0.153(6) -0.024(6) -0.003(6) -0.021(6)
C137 0.116(6) 0.240(7) 0.145(7) -0.019(6) 0.004(6) -0.024(6)
C69 0.118(6) 0.239(7) 0.138(7) -0.015(6) 0.018(6) -0.019(6)
C139 0.093(7) 0.139(7) 0.120(6) -0.027(6) 0.017(6) 0.040(6)
C35 0.088(7) 0.141(7) 0.118(6) -0.026(6) 0.010(6) 0.033(6)
C141 0.088(7) 0.141(7) 0.123(7) -0.020(6) 0.009(6) 0.035(6)
C71 0.088(7) 0.145(7) 0.120(6) -0.026(6) 0.002(6) 0.035(6)
C143 0.084(7) 0.137(7) 0.124(6) -0.019(6) 0.003(6) 0.039(6)
C9 0.098(8) 0.138(7) 0.123(7) -0.022(6) 0.010(7) 0.041(6)
C145 0.051(5) 0.066(5) 0.102(6) 0.011(5) 0.010(5) 0.004(4)
O13 0.185(13) 0.099(8) 0.256(15) 0.030(10) -0.054(11) -0.007(9)
C73 0.076(9) 0.131(12) 0.100(9) 0.046(9) 0.025(7) 0.013(8)
F18 0.217(14) 0.183(10) 0.242(15) 0.035(11) -0.083(11) -0.047(10)
C147 0.118(8) 0.122(7) 0.106(7) 0.002(6) 0.015(7) -0.007(7)
F20 0.163(11) 0.184(11) 0.168(10) -0.033(9) 0.021(9) 0.005(10)
C37 0.076(7) 0.107(7) 0.096(6) -0.007(5) 0.025(6) 0.000(6)
O27 0.110(8) 0.277(16) 0.127(10) -0.029(11) 0.026(8) -0.021(10)
C149 0.083(10) 0.117(10) 0.113(9) 0.000(8) 0.012(9) 0.022(9)
C75 0.079(6) 0.110(7) 0.093(7) 0.013(6) 0.014(6) 0.001(5)
F22 0.118(8) 0.199(12) 0.229(14) -0.039(11) 0.014(8) -0.025(8)
C151 0.081(8) 0.143(13) 0.163(14) -0.020(12) 0.016(9) 0.015(9)
C19 0.127(7) 0.198(8) 0.144(8) -0.011(8) 0.022(7) -0.004(6)
C153 0.130(7) 0.204(8) 0.142(8) -0.002(7) 0.015(7) -0.002(6)
C77 0.132(7) 0.209(9) 0.146(9) 0.006(8) 0.009(8) 0.002(7)
C155 0.125(6) 0.217(8) 0.129(8) -0.010(7) 0.019(7) 0.001(6)
C39 0.126(6) 0.214(8) 0.127(8) -0.020(7) 0.020(7) -0.013(6)
C157 0.141(7) 0.198(9) 0.143(9) -0.011(8) 0.021(8) -0.007(7)
C79 0.093(12) 0.187(13) 0.123(11) -0.003(10) 0.012(10) 0.026(12)
C159 0.072(8) 0.079(8) 0.095(7) -0.003(6) 0.013(7) -0.009(7)
F24 0.278(15) 0.293(18) 0.246(16) 0.003(13) 0.000(12) -0.017(14)
C5 0.123(15) 0.198(15) 0.150(12) -0.036(12) -0.007(11) 0.007(13)
F3 0.178(12) 0.197(11) 0.180(10) 0.038(10) 0.018(10) -0.020(11)
O7 0.144(7) 0.209(8) 0.158(9) -0.015(8) 0.014(7) -0.001(6)
C161 0.107(11) 0.097(10) 0.097(8) -0.002(8) -0.027(8) 0.013(9)
C81 0.103(12) 0.198(17) 0.136(11) -0.005(11) 0.028(10) 0.007(13)
O29 0.176(13) 0.270(15) 0.143(10) 0.019(11) 0.001(10) 0.002(14)
O15 0.123(5) 0.242(7) 0.122(7) -0.011(7) 0.021(6) -0.001(6)
C163 0.119(12) 0.091(9) 0.127(11) 0.030(9) 0.019(10) 0.008(9)
F13 0.241(14) 0.201(12) 0.193(10) 0.030(10) -0.004(9) 0.013(12)
C41 0.108(7) 0.125(7) 0.111(7) 0.006(6) 0.026(5) -0.001(6)
C165 0.117(7) 0.129(7) 0.096(6) -0.001(6) 0.015(5) -0.002(6)
C83 0.106(7) 0.125(7) 0.104(7) -0.003(5) 0.019(6) -0.002(6)
C167 0.104(7) 0.132(7) 0.108(7) 0.000(6) 0.019(6) 0.013(5)
C21 0.092(6) 0.137(7) 0.109(7) -0.004(6) 0.021(5) 0.008(6)
C169 0.067(8) 0.090(10) 0.152(13) 0.012(9) 0.019(8) -0.008(7)
F7 0.300(19) 0.284(15) 0.305(17) -0.038(14) 0.007(14) 0.001(14)
C85 0.185(18) 0.215(12) 0.197(16) -0.037(12) 0.012(15) 0.028(14)
O31 0.270(17) 0.249(18) 0.268(17) -0.021(14) -0.013(13) -0.030(14)
C171 0.131(13) 0.123(10) 0.147(14) -0.014(10) 0.014(12) -0.011(10)
C43 0.083(10) 0.112(11) 0.100(8) -0.003(8) -0.014(7) 0.000(9)
F15 0.194(11) 0.247(15) 0.244(15) -0.030(13) 0.012(11) -0.057(10)
N7 0.136(8) 0.162(8) 0.133(5) 0.008(6) -0.006(6) 0.005(7)
C173 0.130(9) 0.150(8) 0.123(7) 0.004(7) -0.010(7) 0.005(8)
C87 0.117(8) 0.153(8) 0.118(7) 0.005(7) -0.004(7) 0.002(8)
C175 0.108(8) 0.150(8) 0.120(7) 0.000(6) 0.006(6) 0.009(7)
C11 0.122(9) 0.155(8) 0.138(8) 0.009(7) 0.006(7) 0.007(8)
C177 0.128(9) 0.152(8) 0.134(7) 0.023(7) 0.001(7) 0.013(8)
C89 0.102(8) 0.146(8) 0.122(7) -0.014(7) 0.006(7) 0.028(7)
C179 0.082(11) 0.166(11) 0.114(12) -0.018(9) 0.008(9) 0.023(9)
F2 0.160(11) 0.161(9) 0.255(13) 0.033(9) 0.032(10) -0.015(8)
C45 0.114(7) 0.155(7) 0.140(8) -0.009(6) 0.017(8) -0.014(7)
C181 0.152(7) 0.242(7) 0.143(7) -0.002(6) 0.016(6) -0.008(6)
C91 0.172(8) 0.223(8) 0.139(7) -0.010(7) 0.011(7) -0.007(7)
C183 0.170(8) 0.217(8) 0.150(7) -0.006(7) 0.021(7) -0.003(7)
C23 0.158(8) 0.215(9) 0.154(8) -0.005(8) 0.027(6) 0.000(7)
C185 0.144(7) 0.221(8) 0.153(8) -0.004(8) 0.027(6) 0.002(7)
C93 0.159(15) 0.118(9) 0.144(14) 0.001(9) 0.038(12) -0.003(10)
C187 0.166(17) 0.188(15) 0.145(11) 0.034(12) -0.001(11) -0.002(15)
O2 0.235(17) 0.199(15) 0.205(11) -0.014(12) 0.053(10) 0.006(14)
C47 0.146(15) 0.161(13) 0.142(12) 0.001(11) -0.010(13) 0.039(12)
C189 0.128(12) 0.230(17) 0.159(15) -0.006(14) 0.036(10) 0.017(13)
F17 0.244(15) 0.256(14) 0.237(13) -0.069(13) 0.040(13) -0.036(14)
C95 0.167(15) 0.231(15) 0.202(19) 0.011(16) 0.012(13) -0.011(13)
F9 0.261(17) 0.251(14) 0.237(13) 0.025(12) 0.021(13) -0.047(14)
C191 0.175(9) 0.220(8) 0.179(9) -0.020(7) 0.017(9) -0.022(8)
S7 0.265(9) 0.217(7) 0.188(7) -0.025(6) -0.008(6) -0.041(7)
O33 0.298(19) 0.264(16) 0.268(17) -0.045(14) 0.010(14) -0.012(14)
F19 0.296(18) 0.248(13) 0.267(15) -0.058(13) -0.017(13) -0.017(14)
F5 0.302(15) 0.303(18) 0.281(17) 0.045(14) 0.032(13) -0.045(16)
C3 0.268(11) 0.268(10) 0.253(11) -0.003(8) 0.011(8) -0.007(9)
O17 0.271(17) 0.274(18) 0.278(18) 0.000(14) 0.012(14) -0.035(15)
F21 0.285(15) 0.263(16) 0.191(13) -0.008(12) -0.006(12) -0.015(14)
O35 0.32(2) 0.276(15) 0.260(16) -0.072(14) -0.003(14) -0.016(17)
C193 0.156(16) 0.147(10) 0.215(17) -0.018(12) -0.020(15) 0.052(11)
C97 0.117(14) 0.134(9) 0.166(15) 0.000(10) -0.016(12) -0.003(10)
C195 0.202(19) 0.262(19) 0.123(8) -0.015(11) 0.005(10) -0.010(16)
C49 0.197(18) 0.239(10) 0.196(18) -0.018(11) -0.010(16) -0.030(13)
C197 0.172(8) 0.153(8) 0.208(9) 0.012(8) 0.026(8) -0.003(7)
F11 0.152(10) 0.160(11) 0.299(15) 0.034(12) 0.041(10) 0.015(9)
O9 0.249(14) 0.259(18) 0.212(16) -0.014(14) -0.004(12) -0.005(14)
C99 0.258(11) 0.242(9) 0.221(10) -0.012(8) 0.003(8) -0.018(9)
O37 0.273(15) 0.300(18) 0.236(16) -0.003(14) 0.008(13) -0.058(16)
F23 0.288(17) 0.315(18) 0.304(17) 0.042(13) 0.034(14) -0.012(15)
C199 0.153(9) 0.131(8) 0.222(8) 0.018(8) -0.011(7) 0.010(7)
O19 0.166(12) 0.230(16) 0.259(13) 0.000(15) 0.026(12) 0.034(11)
O39 0.123(5) 0.250(7) 0.130(7) -0.030(7) 0.019(6) -0.022(6)
C25 0.080(6) 0.094(7) 0.116(7) 0.011(6) 0.010(6) 0.002(5)
C201 0.111(8) 0.149(9) 0.121(7) -0.008(7) 0.008(7) 0.012(8)
C101 0.142(14) 0.158(12) 0.139(14) 0.022(11) 0.019(11) 0.027(11)
C203 0.155(10) 0.227(8) 0.177(10) -0.026(8) -0.005(9) -0.016(8)
C51 0.128(14) 0.235(15) 0.183(14) -0.014(13) 0.024(12) -0.044(14)
C205 0.196(14) 0.236(19) 0.141(14) -0.020(15) -0.029(13) -0.005(13)
C103 0.205(19) 0.264(9) 0.212(19) 0.052(12) 0.021(17) -0.041(12)
C207 0.156(16) 0.249(17) 0.191(15) -0.010(14) 0.049(13) 0.017(15)
Rh9 0.0738(17) 0.277(5) 0.0676(16) -0.018(2) 0.0095(12) -0.041(3)

loop_
_atom_type_symbol
_atom_type_description
_atom_type_scat_dispersion_real
_atom_type_scat_dispersion_imag
_atom_type_scat_source
C C 0.0033 0.0016 'International Tables Vol C Tables 4.2.6.8 and 6.1.1.4'
F F 0.0171 0.0103 'International Tables Vol C Tables 4.2.6.8 and 6.1.1.4'
H H 0.0000 0.0000 'International Tables Vol C Tables 4.2.6.8 and 6.1.1.4'
N N 0.0061 0.0033 'International Tables Vol C Tables 4.2.6.8 and 6.1.1.4'
O O 0.0106 0.0060 'International Tables Vol C Tables 4.2.6.8 and 6.1.1.4'
Rh Rh -1.1178 0.9187 'International Tables Vol C Tables 4.2.6.8 and 6.1.1.4'
S S 0.1246 0.1234 'International Tables Vol C Tables 4.2.6.8 and 6.1.1.4'

loop_
_geom_angle_atom_site_label_1
_geom_angle_atom_site_label_2
_geom_angle_atom_site_label_3
_geom_angle
_geom_angle_site_symmetry_1
_geom_angle_site_symmetry_3
_geom_angle_publ_flag
O6 Rh1 N8 85.4(4) . . ?
O6 Rh1 C12 116.6(4) . . ?
O6 Rh1 C18 111.3(5) . . ?
O6 Rh1 C32 97.6(4) . . ?
O6 Rh1 C96 149.4(5) . . ?
O6 Rh1 C140 156.5(4) . . ?
O10 Rh1 O6 77.3(3) . . ?
O10 Rh1 N8 84.4(4) . . ?
O10 Rh1 C12 163.3(4) . . ?
O10 Rh1 C18 101.8(5) . . ?
O10 Rh1 C32 134.5(4) . . ?
O10 Rh1 C96 97.2(5) . . ?
O10 Rh1 C140 126.3(5) . . ?
N8 Rh1 C12 105.1(5) . . ?
N8 Rh1 C18 163.0(5) . . ?
N8 Rh1 C140 96.9(5) . . ?
C12 Rh1 C18 65.4(5) . . ?
C12 Rh1 C140 40.2(5) . . ?
C18 Rh1 C140 66.6(5) . . ?
C32 Rh1 N8 140.8(4) . . ?
C32 Rh1 C12 39.2(5) . . ?
C32 Rh1 C18 37.4(5) . . ?
C32 Rh1 C96 64.6(6) . . ?
C32 Rh1 C140 66.0(5) . . ?
C96 Rh1 N8 124.4(5) . . ?
C96 Rh1 C12 66.2(5) . . ?
C96 Rh1 C18 39.7(6) . . ?
C96 Rh1 C140 39.7(6) . . ?
O1 Rh4 O18 77.6(3) . . ?
O1 Rh4 C94 98.7(5) . . ?
O1 Rh4 C102 124.5(5) . . ?
O1 Rh4 C109 107.1(5) . . ?
O1 Rh4 C145 143.5(5) . . ?
O18 Rh4 C94 124.8(5) . . ?
O18 Rh4 C102 99.2(5) . . ?
O18 Rh4 C109 163.7(4) . . ?
O18 Rh4 C145 138.8(5) . . ?
N6 Rh4 O1 85.9(4) . . ?
N6 Rh4 O18 86.5(4) . . ?
N6 Rh4 C94 148.7(5) . . ?
N6 Rh4 C102 149.6(5) . . ?
N6 Rh4 C200 111.0(5) . . ?
N6 Rh4 C109 109.2(5) . . ?
N6 Rh4 C145 93.0(5) . . ?
C102 Rh4 C94 38.5(6) . . ?
C102 Rh4 C145 63.1(6) . . ?
C200 Rh4 O1 163.0(5) . . ?
C200 Rh4 O18 104.9(5) . . ?
C200 Rh4 C94 65.8(6) . . ?
C200 Rh4 C102 38.7(6) . . ?
C200 Rh4 C109 65.9(6) . . ?
C200 Rh4 C145 37.7(6) . . ?
C109 Rh4 C94 39.8(5) . . ?
C109 Rh4 C102 65.0(6) . . ?
C109 Rh4 C145 39.4(6) . . ?
C145 Rh4 C94 65.1(5) . . ?
O4 Rh6 N4 86.5(4) . . ?
O4 Rh6 O16 76.1(3) . . ?
O4 Rh6 C92 125.3(5) . . ?
O4 Rh6 C104 136.8(5) . . ?
O4 Rh6 C120 101.9(5) . . ?
O4 Rh6 C126 98.9(5) . . ?
N4 Rh6 C92 148.2(5) . . ?
N4 Rh6 C126 153.7(5) . . ?
O16 Rh6 N4 85.9(4) . . ?
O16 Rh6 C92 99.9(5) . . ?
O16 Rh6 C104 147.0(5) . . ?
O16 Rh6 C120 160.9(5) . . ?
O16 Rh6 C126 120.4(4) . . ?
C92 Rh6 C126 36.0(6) . . ?
C104 Rh6 N4 92.9(5) . . ?
C104 Rh6 C92 65.3(6) . . ?
C104 Rh6 C126 65.5(5) . . ?
C112 Rh6 O4 164.1(5) . . ?
C112 Rh6 N4 107.9(5) . . ?
C112 Rh6 O16 110.8(5) . . ?
C112 Rh6 C92 40.7(6) . . ?
C112 Rh6 C104 38.7(6) . . ?
C112 Rh6 C120 66.7(6) . . ?
C112 Rh6 C126 65.2(6) . . ?
C120 Rh6 N4 113.1(5) . . ?
C120 Rh6 C92 65.3(6) . . ?
C120 Rh6 C104 39.6(6) . . ?
C120 Rh6 C126 40.6(6) . . ?
O8 Rh8 C36 154.0(5) . . ?
O8 Rh8 C128 115.1(5) . . ?
O8 Rh8 C146 97.1(4) . . ?
O8 Rh8 C148 115.2(5) . . ?
O8 Rh8 C180 152.5(5) . . ?
O12 Rh8 O8 77.5(3) . . ?
O12 Rh8 C36 128.3(5) . . ?
O12 Rh8 C128 100.5(4) . . ?
O12 Rh8 C146 133.9(5) . . ?
O12 Rh8 C148 163.4(4) . . ?
O12 Rh8 C180 97.9(5) . . ?
N1 Rh8 O8 84.7(4) . . ?
N1 Rh8 O12 86.3(4) . . ?
N1 Rh8 C36 98.6(5) . . ?
N1 Rh8 C128 159.9(5) . . ?
N1 Rh8 C146 139.4(5) . . ?
N1 Rh8 C148 104.8(5) . . ?
N1 Rh8 C180 122.4(5) . . ?
C36 Rh8 C128 62.3(6) . . ?
C36 Rh8 C146 63.8(5) . . ?
C36 Rh8 C148 39.0(6) . . ?
C36 Rh8 C180 37.4(6) . . ?
C128 Rh8 C146 40.1(6) . . ?
C128 Rh8 C148 65.0(5) . . ?
C128 Rh8 C180 38.3(6) . . ?
C146 Rh8 C148 38.2(6) . . ?
C146 Rh8 C180 66.3(6) . . ?
C148 Rh8 C180 65.8(5) . . ?
O20 Rh2 C57 96.6(5) . . ?
O20 Rh2 C115 128.6(5) . . ?
O20 Rh2 C117 126.4(5) . . ?
O20 Rh2 C59 95.7(5) . . ?
N5 Rh2 O20 84.7(5) . . ?
N5 Rh2 O36 84.3(5) . . ?
N5 Rh2 C57 123.7(5) . . ?
N5 Rh2 C115 101.3(5) . . ?
N5 Rh2 C29 112.2(5) . . ?
N5 Rh2 C117 148.5(5) . . ?
N5 Rh2 C59 161.3(5) . . ?
O36 Rh2 O20 77.1(5) . . ?
O36 Rh2 C57 151.0(5) . . ?
O36 Rh2 C115 153.9(5) . . ?
O36 Rh2 C29 114.8(5) . . ?
O36 Rh2 C117 96.8(5) . . ?
O36 Rh2 C59 114.1(5) . . ?
C57 Rh2 C59 37.5(2) . . ?
C115 Rh2 C57 38.3(2) . . ?
C115 Rh2 C117 65.1(3) . . ?
C115 Rh2 C59 63.9(3) . . ?
C29 Rh2 O20 159.5(5) . . ?
C29 Rh2 C57 64.7(3) . . ?
C29 Rh2 C115 39.4(3) . . ?
C29 Rh2 C117 39.2(3) . . ?
C29 Rh2 C59 64.5(3) . . ?
C117 Rh2 C57 63.9(3) . . ?
C117 Rh2 C59 38.0(2) . . ?
O14 Rh5 N2 89.0(5) . . ?
O14 Rh5 C165 115.0(5) . . ?
O14 Rh5 C83 94.9(5) . . ?
O14 Rh5 C167 109.5(5) . . ?
O14 Rh5 C21 147.2(6) . . ?
O24 Rh5 O14 77.6(5) . . ?
O24 Rh5 N2 88.0(6) . . ?
O24 Rh5 C41 100.2(5) . . ?
O24 Rh5 C165 96.1(5) . . ?
O24 Rh5 C83 125.2(6) . . ?
O24 Rh5 C167 160.5(5) . . ?
O24 Rh5 C21 134.9(6) . . ?
N2 Rh5 C165 156.0(6) . . ?
N2 Rh5 C83 146.7(6) . . ?
N2 Rh5 C167 109.8(6) . . ?
C41 Rh5 O14 153.9(5) . . ?
C41 Rh5 N2 117.0(6) . . ?
C41 Rh5 C165 39.0(2) . . ?
C41 Rh5 C83 64.7(3) . . ?
C41 Rh5 C167 65.1(3) . . ?
C41 Rh5 C21 39.3(2) . . ?
C165 Rh5 C83 38.2(2) . . ?
C165 Rh5 C167 64.4(3) . . ?
C167 Rh5 C83 38.1(2) . . ?
C21 Rh5 N2 95.3(5) . . ?
C21 Rh5 C165 65.2(3) . . ?
C21 Rh5 C83 64.6(3) . . ?
C21 Rh5 C167 38.8(2) . . ?
O25 Rh3 N7 85.6(7) . . ?
O25 Rh3 C91 102.3(8) . . ?
O25 Rh3 C183 87.7(8) . . ?
O25 Rh3 C23 107.5(9) . . ?
O25 Rh3 C185 144.6(9) . . ?
O7 Rh3 O25 79.6(8) . . ?
O7 Rh3 N7 88.5(7) . . ?
O7 Rh3 C91 109.8(8) . . ?
O7 Rh3 C183 140.8(8) . . ?
O7 Rh3 C23 170.2(8) . . ?
O7 Rh3 C185 135.6(9) . . ?
N7 Rh3 C183 127.6(8) . . ?
N7 Rh3 C23 98.7(7) . . ?
C181 Rh3 O25 142.7(8) . . ?
C181 Rh3 O7 106.0(9) . . ?
C181 Rh3 N7 130.6(8) . . ?
C181 Rh3 C91 40.6(4) . . ?
C181 Rh3 C183 64.4(4) . . ?
C181 Rh3 C23 64.2(4) . . ?
C181 Rh3 C185 40.4(4) . . ?
C91 Rh3 N7 160.9(7) . . ?
C91 Rh3 C183 37.3(4) . . ?
C91 Rh3 C23 62.5(4) . . ?
C91 Rh3 C185 66.0(5) . . ?
C183 Rh3 C23 35.8(3) . . ?
C185 Rh3 N7 97.4(7) . . ?
C185 Rh3 C183 62.5(4) . . ?
C185 Rh3 C23 37.1(3) . . ?
N3 Rh7 C67 91.4(7) . . ?
N3 Rh7 C69 79.1(6) . . ?
N3 Rh7 C203 163.4(9) . . ?
C135 Rh7 N3 123.9(7) . . ?
C135 Rh7 C67 33.85(19) . . ?
C135 Rh7 C69 59.7(3) . . ?
C135 Rh7 O15 81.0(7) . . ?
C135 Rh7 C203 67.2(7) . . ?
C17 Rh7 N3 143.7(7) . . ?
C17 Rh7 C67 60.9(3) . . ?
C17 Rh7 C135 39.0(3) . . ?
C17 Rh7 C137 44.3(3) . . ?
C17 Rh7 C69 64.9(3) . . ?
C17 Rh7 O15 118.7(8) . . ?
C17 Rh7 C203 36.7(7) . . ?
C137 Rh7 N3 102.9(7) . . ?
C137 Rh7 C67 60.2(3) . . ?
C137 Rh7 C135 66.2(3) . . ?
C137 Rh7 C69 37.0(2) . . ?
C137 Rh7 O15 135.3(8) . . ?
C137 Rh7 C203 68.9(8) . . ?
C69 Rh7 C67 33.47(18) . . ?
C69 Rh7 C203 99.5(7) . . ?
O15 Rh7 N3 70.4(6) . . ?
O15 Rh7 C67 75.6(6) . . ?
O15 Rh7 C69 100.5(7) . . ?
O15 Rh7 C203 125.8(9) . . ?
O39 Rh7 N3 83.5(8) . . ?
O39 Rh7 C67 143.2(8) . . ?
O39 Rh7 C135 128.9(8) . . ?
O39 Rh7 C17 132.7(9) . . ?
O39 Rh7 C137 156.3(10) . . ?
O39 Rh7 C69 161.8(9) . . ?
O39 Rh7 O15 68.4(6) . . ?
O39 Rh7 C203 98.6(10) . . ?
C203 Rh7 C67 96.3(7) . . ?
O22 S1 O26 117.1(9) . . ?
O22 S1 C25 105.2(8) . . ?
O26 S1 C25 103.7(8) . . ?
O34 S1 O22 115.8(9) . . ?
O34 S1 O26 110.9(10) . . ?
O34 S1 C25 102.1(9) . . ?
O30 S4 C188 104.1(8) . . ?
O32 S4 O30 116.8(11) . . ?
O32 S4 C188 103.1(10) . . ?
O32 S4 O11 116.9(12) . . ?
O11 S4 O30 112.5(11) . . ?
O11 S4 C188 100.4(10) . . ?
O28 S6 O23 104.4(11) . . ?
O28 S6 C45 110.8(13) . . ?
O40 S6 O28 115.3(9) . . ?
O40 S6 O23 113.5(10) . . ?
O40 S6 C45 100.8(12) . . ?
O23 S6 C45 112.2(13) . . ?
O38 S8 C199 105.5(11) . . ?
O38 S8 O19 105.6(12) . . ?
O13 S8 O38 121.8(11) . . ?
O13 S8 C199 109.1(12) . . ?
O13 S8 O19 113.5(14) . . ?
O19 S8 C199 98.6(12) . . ?
O3 S2 O27 115.8(11) . . ?
O3 S2 C191 107.2(11) . . ?
O27 S2 C191 106.7(13) . . ?
O29 S2 O3 110.0(15) . . ?
O29 S2 O27 108.9(15) . . ?
O29 S2 C191 108.0(13) . . ?
C108 O1 Rh4 115.7(8) . . ?
O5 S5 O2 112.6(16) . . ?
O5 S5 C197 103.0(11) . . ?
O21 S5 O5 116.3(14) . . ?
O21 S5 O2 115.8(16) . . ?
O21 S5 C197 104.7(12) . . ?
O2 S5 C197 102.0(13) . . ?
C1 O4 Rh6 116.1(8) . . ?
C26 O6 Rh1 114.6(7) . . ?
C54 O8 Rh8 113.5(8) . . ?
C28 O10 Rh1 115.8(8) . . ?
C118 O12 Rh8 115.3(8) . . ?
C16 N1 Rh8 120.3(9) . . ?
C136 N1 Rh8 120.0(10) . . ?
C136 N1 C16 119.6(12) . . ?
C10 N4 Rh6 120.0(9) . . ?
C10 N4 C58 117.7(11) . . ?
C58 N4 Rh6 122.0(8) . . ?
C144 O14 Rh5 110.8(11) . . ?
C22 O16 Rh6 116.5(8) . . ?
C80 O18 Rh4 114.6(8) . . ?
C60 N6 Rh4 121.7(8) . . ?
C60 N6 C162 115.9(11) . . ?
C162 N6 Rh4 121.9(9) . . ?
O4 C1 C8 123.0(11) . . ?
O4 C1 C22 115.1(10) . . ?
C8 C1 C22 121.7(10) . . ?
C122 N8 Rh1 117.1(8) . . ?
C123 N8 Rh1 124.6(9) . . ?
C123 N8 C122 118.2(11) . . ?
C30 C4 C50 116.9(12) . . ?
C168 C4 C30 119.3(13) . . ?
C168 C4 C50 123.6(13) . . ?
C56 C6 C46 176.5(17) . . ?
C1 C8 H8 121.4 . . ?
C1 C8 C28 117.3(12) . . ?
C28 C8 H8 121.4 . . ?
N4 C10 H10 117.8 . . ?
N4 C10 C116 124.3(13) . . ?
C116 C10 H10 117.8 . . ?
C32 C12 Rh1 69.6(7) . . ?
C32 C12 C140 106.7(11) . . ?
C32 C12 C113 128.9(13) . . ?
C140 C12 Rh1 70.7(7) . . ?
C140 C12 C113 124.0(13) . . ?
C113 C12 Rh1 129.9(10) . . ?
C52 C14 C64 124.5(12) . . ?
C52 C14 C7 117.7(13) . . ?
C64 C14 C7 117.7(12) . . ?
C114 O20 Rh2 116.0(12) . . ?
N1 C16 H16 121.1 . . ?
N1 C16 C100 117.9(13) . . ?
C100 C16 H16 121.1 . . ?
C32 C18 Rh1 70.4(7) . . ?
C32 C18 C96 107.4(12) . . ?
C32 C18 C202 124.3(15) . . ?
C96 C18 Rh1 69.5(8) . . ?
C96 C18 C202 128.2(14) . . ?
C202 C18 Rh1 127.4(10) . . ?
C34 C20 C132 125.4(13) . . ?
C64 C20 C34 118.3(13) . . ?
C64 C20 C132 116.3(12) . . ?
O16 C22 C1 115.9(10) . . ?
O16 C22 C44 125.1(11) . . ?
C44 C22 C1 118.8(10) . . ?
C80 C24 H24 120.3 . . ?
C80 C24 C118 119.3(12) . . ?
C118 C24 H24 120.3 . . ?
O6 C26 C28 115.1(10) . . ?
O6 C26 C44 124.2(11) . . ?
C44 C26 C28 120.6(11) . . ?
O10 C28 C8 122.7(11) . . ?
O10 C28 C26 116.8(10) . . ?
C8 C28 C26 120.5(11) . . ?
C4 C30 H30 120.1 . . ?
C162 C30 C4 119.7(14) . . ?
C162 C30 H30 120.1 . . ?
C12 C32 Rh1 71.2(7) . . ?
C12 C32 C160 121.4(12) . . ?
C18 C32 Rh1 72.3(8) . . ?
C18 C32 C12 111.8(13) . . ?
C18 C32 C160 126.8(12) . . ?
C160 C32 Rh1 124.5(8) . . ?
C20 C34 C190 113.7(13) . . ?
C62 C34 C20 124.5(12) . . ?
C62 C34 C190 121.8(13) . . ?
C127 O24 Rh5 115.3(12) . . ?
C148 C36 Rh8 71.5(8) . . ?
C148 C36 C55 124.8(15) . . ?
C180 C36 Rh8 72.4(8) . . ?
C180 C36 C148 113.4(13) . . ?
C180 C36 C55 121.7(14) . . ?
C55 C36 Rh8 122.4(11) . . ?
H38A C38 H38B 109.5 . . ?
H38A C38 H38C 109.5 . . ?
H38B C38 H38C 109.5 . . ?
C76 C38 H38A 109.5 . . ?
C76 C38 H38B 109.5 . . ?
C76 C38 H38C 109.5 . . ?
C110 C40 C164 119.3(13) . . ?
C198 C40 C110 122.1(12) . . ?
C198 C40 C164 118.6(14) . . ?
C58 C42 H42 119.2 . . ?
C58 C42 C124 121.7(13) . . ?
C124 C42 H42 119.2 . . ?
C22 C44 H44 119.6 . . ?
C26 C44 C22 120.8(11) . . ?
C26 C44 H44 119.6 . . ?
C6 C46 C48 119.5(13) . . ?
C6 C46 C198 120.5(14) . . ?
C48 C46 C198 120.0(12) . . ?
C46 C48 C156 121.1(12) . . ?
C194 C48 C46 121.3(12) . . ?
C194 C48 C156 117.5(13) . . ?
C7 C50 C4 179.8(19) . . ?
C14 C52 C62 119.3(13) . . ?
C14 C52 C31 123.9(13) . . ?
C62 C52 C31 116.7(13) . . ?
O8 C54 C66 122.4(12) . . ?
O8 C54 C118 118.4(11) . . ?
C66 C54 C118 119.2(11) . . ?
C6 C56 C124 172.0(17) . . ?
N4 C58 H58 118.3 . . ?
C42 C58 N4 123.4(12) . . ?
C42 C58 H58 118.3 . . ?
N6 C60 H60 117.9 . . ?
N6 C60 C168 124.2(13) . . ?
C168 C60 H60 117.9 . . ?
C34 C62 C52 116.3(12) . . ?
C34 C62 C53 117.1(11) . . ?
C52 C62 C53 126.4(13) . . ?
C14 C64 C20 117.0(12) . . ?
C14 C64 C107 123.0(12) . . ?
C20 C64 C107 120.0(13) . . ?
C54 C66 H66 120.6 . . ?
C108 C66 C54 118.7(12) . . ?
C108 C66 H66 120.6 . . ?
C147 N2 Rh5 117.3(14) . . ?
C37 N2 Rh5 126.1(14) . . ?
C37 N2 C147 116.2(18) . . ?
C70 C68 C78 120.0 . . ?
C70 C68 C119 117.4(12) . . ?
C78 C68 C119 122.6(12) . . ?
C68 C70 C149 122.6(11) . . ?
C72 C70 C68 120.0 . . ?
C72 C70 C149 117.4(11) . . ?
C70 C72 C74 120.0 . . ?
C70 C72 C182 120.2(12) . . ?
C74 C72 C182 119.7(12) . . ?
C72 C74 C184 119.1(12) . . ?
C76 C74 C72 120.0 . . ?
C76 C74 C184 120.8(12) . . ?
C74 C76 C38 116.5(10) . . ?
C74 C76 C78 120.0 . . ?
C78 C76 C38 123.5(10) . . ?
C68 C78 C33 121.6(10) . . ?
C76 C78 C68 120.0 . . ?
C76 C78 C33 118.4(10) . . ?
O18 C80 C24 121.7(12) . . ?
O18 C80 C108 115.9(11) . . ?
C24 C80 C108 122.4(12) . . ?
C82 N5 Rh2 121.8(6) . . ?
C82 N5 C90 120.0 . . ?
C90 N5 Rh2 118.2(6) . . ?
N5 C82 H82 120.0 . . ?
N5 C82 C84 120.0 . . ?
C84 C82 H82 120.0 . . ?
C82 C84 H84 120.0 . . ?
C86 C84 C82 120.0 . . ?
C86 C84 H84 120.0 . . ?
C84 C86 C13 118.9(12) . . ?
C88 C86 C84 120.0 . . ?
C88 C86 C13 121.1(12) . . ?
C86 C88 H88 120.0 . . ?
C86 C88 C90 120.0 . . ?
C90 C88 H88 120.0 . . ?
N5 C90 H90 120.0 . . ?
C88 C90 N5 120.0 . . ?
C88 C90 H90 120.0 . . ?
O31 S3 C3 100.6(14) . . ?
O31 S3 O17 118.7(17) . . ?
O33 S3 O31 118.8(18) . . ?
O33 S3 C3 101.3(14) . . ?
O33 S3 O17 114.1(17) . . ?
O17 S3 C3 97.2(14) . . ?
C112 C92 Rh6 67.3(7) . . ?
C126 C92 Rh6 72.1(8) . . ?
C126 C92 C112 108.9(13) . . ?
C126 C92 C65 125.4(16) . . ?
C65 C92 Rh6 124.8(11) . . ?
C65 C92 C112 125.7(16) . . ?
C102 C94 Rh4 68.2(8) . . ?
C102 C94 C192 132.6(15) . . ?
C102 C94 C109 104.2(13) . . ?
C192 C94 Rh4 128.1(11) . . ?
C192 C94 C109 123.2(15) . . ?
C109 C94 Rh4 67.6(7) . . ?
C18 C96 Rh1 70.8(8) . . ?
C18 C96 C140 109.0(13) . . ?
C18 C96 C63 128.1(15) . . ?
C140 C96 Rh1 71.5(8) . . ?
C140 C96 C63 123.0(15) . . ?
C63 C96 Rh1 124.3(10) . . ?
C142 C98 C105 117.4(19) . . ?
C61 C98 C142 128(2) . . ?
C61 C98 C105 114.2(18) . . ?
C16 C100 H100 118.8 . . ?
C196 C100 C16 122.5(15) . . ?
C196 C100 H100 118.8 . . ?
C94 C102 Rh4 73.3(8) . . ?
C94 C102 C130 127.0(16) . . ?
C130 C102 Rh4 124.2(11) . . ?
C200 C102 Rh4 69.4(9) . . ?
C200 C102 C94 111.2(14) . . ?
C200 C102 C130 121.8(16) . . ?
C112 C104 Rh6 69.3(8) . . ?
C112 C104 C120 109.2(13) . . ?
C112 C104 C138 125.2(15) . . ?
C120 C104 Rh6 69.6(7) . . ?
C120 C104 C138 125.5(15) . . ?
C138 C104 Rh6 124.4(10) . . ?
C150 C106 C134 120.4(13) . . ?
C150 C106 C186 117.3(12) . . ?
C186 C106 C134 122.0(14) . . ?
O1 C108 C66 123.8(12) . . ?
O1 C108 C80 116.2(11) . . ?
C66 C108 C80 120.0(11) . . ?
C40 C110 C194 121.3(12) . . ?
C40 C110 C27 121.0(13) . . ?
C27 C110 C194 117.6(14) . . ?
C92 C112 Rh6 71.9(8) . . ?
C92 C112 C129 126.2(15) . . ?
C104 C112 Rh6 72.0(8) . . ?
C104 C112 C92 106.8(13) . . ?
C104 C112 C129 126.2(15) . . ?
C129 C112 Rh6 129.2(11) . . ?
O20 C114 C166 121.1(16) . . ?
O20 C114 C111 116.5(15) . . ?
C166 C114 C111 121.9(15) . . ?
C10 C116 H116 120.7 . . ?
C10 C116 C124 118.7(12) . . ?
C124 C116 H116 120.7 . . ?
O12 C118 C24 124.6(11) . . ?
O12 C118 C54 115.0(11) . . ?
C24 C118 C54 120.4(11) . . ?
C104 C120 Rh6 70.8(8) . . ?
C104 C120 C126 105.2(13) . . ?
C104 C120 C161 130.6(15) . . ?
C126 C120 Rh6 71.5(7) . . ?
C161 C120 Rh6 127.6(12) . . ?
C161 C120 C126 123.7(15) . . ?
N8 C122 H122 121.5 . . ?
C150 C122 N8 117.0(13) . . ?
C150 C122 H122 121.5 . . ?
C56 C124 C42 127.0(13) . . ?
C56 C124 C116 118.7(13) . . ?
C116 C124 C42 113.9(12) . . ?
C92 C126 Rh6 71.8(8) . . ?
C92 C126 C120 109.6(13) . . ?
C92 C126 C73 131.3(15) . . ?
C120 C126 Rh6 68.0(7) . . ?
C73 C126 Rh6 123.7(11) . . ?
C73 C126 C120 119.1(15) . . ?
C146 C128 Rh8 70.6(7) . . ?
C146 C128 C163 132.0(14) . . ?
C180 C128 Rh8 71.8(8) . . ?
C180 C128 C146 109.9(12) . . ?
C180 C128 C163 118.1(14) . . ?
C163 C128 Rh8 124.7(12) . . ?
C102 C130 H13D 109.5 . . ?
C102 C130 H13E 109.5 . . ?
C102 C130 H13F 109.5 . . ?
H13D C130 H13E 109.5 . . ?
H13D C130 H13F 109.5 . . ?
H13E C130 H13F 109.5 . . ?
C20 C132 H13G 109.5 . . ?
C20 C132 H13H 109.5 . . ?
C20 C132 H13I 109.5 . . ?
H13G C132 H13H 109.5 . . ?
H13G C132 H13I 109.5 . . ?
H13H C132 H13I 109.5 . . ?
C190 C134 C106 177.7(17) . . ?
N1 C136 H136 118.2 . . ?
N1 C136 C154 123.6(15) . . ?
C154 C136 H136 118.2 . . ?
C104 C138 H13J 109.5 . . ?
C104 C138 H13K 109.5 . . ?
C104 C138 H13L 109.5 . . ?
H13J C138 H13K 109.5 . . ?
H13J C138 H13L 109.5 . . ?
H13K C138 H13L 109.5 . . ?
C12 C140 Rh1 69.1(7) . . ?
C12 C140 C152 123.8(14) . . ?
C96 C140 Rh1 68.8(8) . . ?
C96 C140 C12 105.1(12) . . ?
C96 C140 C152 130.9(15) . . ?
C152 C140 Rh1 129.1(10) . . ?
C184 C142 C98 171(2) . . ?
O14 C144 C166 116.5(16) . . ?
O14 C144 C127 120.0(16) . . ?
C127 C144 C166 123.3(16) . . ?
C128 C146 Rh8 69.2(8) . . ?
C128 C146 C121 123.4(14) . . ?
C148 C146 Rh8 71.0(8) . . ?
C148 C146 C128 106.2(12) . . ?
C148 C146 C121 130.4(15) . . ?
C121 C146 Rh8 122.6(10) . . ?
C36 C148 Rh8 69.5(8) . . ?
C36 C148 C208 130.7(15) . . ?
C146 C148 Rh8 70.8(8) . . ?
C146 C148 C36 105.6(12) . . ?
C146 C148 C208 123.6(15) . . ?
C208 C148 Rh8 127.6(10) . . ?
C106 C150 H150 117.7 . . ?
C122 C150 C106 124.6(13) . . ?
C122 C150 H150 117.7 . . ?
C140 C152 H15D 109.5 . . ?
C140 C152 H15E 109.5 . . ?
C140 C152 H15F 109.5 . . ?
H15D C152 H15E 109.5 . . ?
H15D C152 H15F 109.5 . . ?
H15E C152 H15F 109.5 . . ?
C136 C154 H154 122.8 . . ?
C196 C154 C136 114.4(14) . . ?
C196 C154 H154 122.8 . . ?
C48 C156 H15G 109.5 . . ?
C48 C156 H15H 109.5 . . ?
C48 C156 H15I 109.5 . . ?
H15G C156 H15H 109.5 . . ?
H15G C156 H15I 109.5 . . ?
H15H C156 H15I 109.5 . . ?
H15J C158 H15K 109.5 . . ?
H15J C158 H15L 109.5 . . ?
H15K C158 H15L 109.5 . . ?
C109 C158 H15J 109.5 . . ?
C109 C158 H15K 109.5 . . ?
C109 C158 H15L 109.5 . . ?
C111 O36 Rh2 116.3(11) . . ?
C32 C160 H16A 109.5 . . ?
C32 C160 H16B 109.5 . . ?
C32 C160 H16C 109.5 . . ?
H16A C160 H16B 109.5 . . ?
H16A C160 H16C 109.5 . . ?
H16B C160 H16C 109.5 . . ?
N6 C162 H162 118.9 . . ?
C30 C162 N6 122.1(14) . . ?
C30 C162 H162 118.9 . . ?
C40 C164 H16D 109.5 . . ?
C40 C164 H16E 109.5 . . ?
C40 C164 H16F 109.5 . . ?
H16D C164 H16E 109.5 . . ?
H16D C164 H16F 109.5 . . ?
H16E C164 H16F 109.5 . . ?
C114 C166 C144 113.0(16) . . ?
C114 C166 H166 123.5 . . ?
C144 C166 H166 123.5 . . ?
C4 C168 C60 118.5(14) . . ?
C4 C168 H168 120.8 . . ?
C60 C168 H168 120.8 . . ?
C170 N3 Rh7 98.2(9) . . ?
C170 N3 C178 120.0 . . ?
C170 N3 Rh9 127.3(9) . . ?
C178 N3 Rh7 141.8(9) . . ?
C178 N3 Rh9 112.4(9) . . ?
N3 C170 H170 120.0 . . ?
N3 C170 C172 120.0 . . ?
C172 C170 H170 120.0 . . ?
C170 C172 H172 120.0 . . ?
C174 C172 C170 120.0 . . ?
C174 C172 H172 120.0 . . ?
C172 C174 C125 122.0(15) . . ?
C176 C174 C172 120.0 . . ?
C176 C174 C125 117.9(15) . . ?
C174 C176 H176 120.0 . . ?
C178 C176 C174 120.0 . . ?
C178 C176 H176 120.0 . . ?
N3 C178 H178 120.0 . . ?
C176 C178 N3 120.0 . . ?
C176 C178 H178 120.0 . . ?
C36 C180 Rh8 70.2(8) . . ?
C36 C180 C128 104.9(12) . . ?
C36 C180 C204 130.7(15) . . ?
C128 C180 Rh8 69.9(8) . . ?
C128 C180 C204 124.2(14) . . ?
C204 C180 Rh8 119.9(10) . . ?
C72 C182 H18A 109.5 . . ?
C72 C182 H18B 109.5 . . ?
C72 C182 H18C 109.5 . . ?
H18A C182 H18B 109.5 . . ?
H18A C182 H18C 109.5 . . ?
H18B C182 H18C 109.5 . . ?
C142 C184 C74 177(2) . . ?
C106 C186 H186 121.5 . . ?
C123 C186 C106 117.1(13) . . ?
C123 C186 H186 121.5 . . ?
F1 C188 S4 115.4(12) . . ?
F1 C188 F4 105.7(14) . . ?
F1 C188 F10 109.1(15) . . ?
F4 C188 S4 111.1(12) . . ?
F10 C188 S4 111.6(11) . . ?
F10 C188 F4 103.3(13) . . ?
C134 C190 C34 175.8(16) . . ?
C94 C192 H19G 109.5 . . ?
C94 C192 H19H 109.5 . . ?
C94 C192 H19I 109.5 . . ?
H19G C192 H19H 109.5 . . ?
H19G C192 H19I 109.5 . . ?
H19H C192 H19I 109.5 . . ?
C48 C194 C110 117.0(13) . . ?
C48 C194 C206 123.9(13) . . ?
C110 C194 C206 119.2(13) . . ?
C100 C196 C154 121.7(14) . . ?
C100 C196 C15 122.7(16) . . ?
C154 C196 C15 115.6(15) . . ?
C40 C198 C46 118.3(13) . . ?
C40 C198 C159 124.9(12) . . ?
C46 C198 C159 116.8(12) . . ?
C102 C200 Rh4 71.9(9) . . ?
C102 C200 C43 128.0(16) . . ?
C145 C200 Rh4 73.6(9) . . ?
C145 C200 C102 108.0(14) . . ?
C145 C200 C43 123.7(16) . . ?
C43 C200 Rh4 125.2(11) . . ?
C18 C202 H20J 109.5 . . ?
C18 C202 H20K 109.5 . . ?
C18 C202 H20L 109.5 . . ?
H20J C202 H20K 109.5 . . ?
H20J C202 H20L 109.5 . . ?
H20K C202 H20L 109.5 . . ?
C180 C204 H20M 109.5 . . ?
C180 C204 H20N 109.5 . . ?
C180 C204 H20O 109.5 . . ?
H20M C204 H20N 109.5 . . ?
H20M C204 H20O 109.5 . . ?
H20N C204 H20O 109.5 . . ?
C194 C206 H20P 109.5 . . ?
C194 C206 H20Q 109.5 . . ?
C194 C206 H20R 109.5 . . ?
H20P C206 H20Q 109.5 . . ?
H20P C206 H20R 109.5 . . ?
H20Q C206 H20R 109.5 . . ?
C148 C208 H20S 109.5 . . ?
C148 C208 H20T 109.5 . . ?
C148 C208 H20U 109.5 . . ?
H20S C208 H20T 109.5 . . ?
H20S C208 H20U 109.5 . . ?
H20T C208 H20U 109.5 . . ?
C131 C13 C86 172(2) . . ?
C98 C105 H105 119.1 . . ?
C37 C105 C98 121.8(19) . . ?
C37 C105 H105 119.1 . . ?
C62 C53 H53A 109.5 . . ?
C62 C53 H53B 109.5 . . ?
C62 C53 H53C 109.5 . . ?
H53A C53 H53B 109.5 . . ?
H53A C53 H53C 109.5 . . ?
H53B C53 H53C 109.5 . . ?
C64 C107 H10G 109.5 . . ?
C64 C107 H10H 109.5 . . ?
C64 C107 H10I 109.5 . . ?
H10G C107 H10H 109.5 . . ?
H10G C107 H10I 109.5 . . ?
H10H C107 H10I 109.5 . . ?
C15 C27 C110 179.2(19) . . ?
C94 C109 Rh4 72.7(8) . . ?
C94 C109 C158 122.0(15) . . ?
C158 C109 Rh4 129.6(11) . . ?
C145 C109 Rh4 71.5(8) . . ?
C145 C109 C94 106.9(13) . . ?
C145 C109 C158 130.2(15) . . ?
C36 C55 H55A 109.5 . . ?
C36 C55 H55B 109.5 . . ?
C36 C55 H55C 109.5 . . ?
H55A C55 H55B 109.5 . . ?
H55A C55 H55C 109.5 . . ?
H55B C55 H55C 109.5 . . ?
O36 C111 C114 113.8(15) . . ?
O36 C111 C75 122.0(17) . . ?
C75 C111 C114 124.1(16) . . ?
C50 C7 C14 176.7(15) . . ?
C12 C113 H11A 109.5 . . ?
C12 C113 H11B 109.5 . . ?
C12 C113 H11C 109.5 . . ?
H11A C113 H11B 109.5 . . ?
H11A C113 H11C 109.5 . . ?
H11B C113 H11C 109.5 . . ?
C115 C57 Rh2 68.0(6) . . ?
C115 C57 C59 108.0 . . ?
C115 C57 C97 125.8(12) . . ?
C59 C57 Rh2 71.6(6) . . ?
C59 C57 C97 126.1(12) . . ?
C97 C57 Rh2 123.4(14) . . ?
C57 C115 Rh2 73.7(6) . . ?
C57 C115 C29 108.0 . . ?
C57 C115 C81 121.2(12) . . ?
C29 C115 Rh2 68.9(6) . . ?
C29 C115 C81 130.7(12) . . ?
C81 C115 Rh2 122.0(13) . . ?
C115 C29 Rh2 71.7(6) . . ?
C115 C29 C193 126.0(12) . . ?
C117 C29 Rh2 72.5(6) . . ?
C117 C29 C115 108.0 . . ?
C117 C29 C193 125.3(13) . . ?
C193 C29 Rh2 114.1(15) . . ?
C29 C117 Rh2 68.3(6) . . ?
C29 C117 C59 108.0 . . ?
C29 C117 C187 130.0(12) . . ?
C59 C117 Rh2 73.6(6) . . ?
C59 C117 C187 122.0(12) . . ?
C187 C117 Rh2 123.5(15) . . ?
C57 C59 Rh2 70.8(6) . . ?
C57 C59 C5 127.4(12) . . ?
C117 C59 Rh2 68.4(6) . . ?
C117 C59 C57 108.0 . . ?
C117 C59 C5 124.6(12) . . ?
C5 C59 Rh2 125.4(14) . . ?
C125 C119 C68 176(2) . . ?
C27 C15 C196 176.6(17) . . ?
C146 C121 H12A 109.5 . . ?
C146 C121 H12B 109.5 . . ?
C146 C121 H12C 109.5 . . ?
H12A C121 H12B 109.5 . . ?
H12A C121 H12C 109.5 . . ?
H12B C121 H12C 109.5 . . ?
C98 C61 H61 118.9 . . ?
C98 C61 C147 122(2) . . ?
C147 C61 H61 118.9 . . ?
N8 C123 C186 125.5(13) . . ?
N8 C123 H123 117.3 . . ?
C186 C123 H123 117.3 . . ?
C52 C31 H31A 109.5 . . ?
C52 C31 H31B 109.5 . . ?
C52 C31 H31C 109.5 . . ?
H31A C31 H31B 109.5 . . ?
H31A C31 H31C 109.5 . . ?
H31B C31 H31C 109.5 . . ?
C119 C125 C174 177(2) . . ?
C96 C63 H63A 109.5 . . ?
C96 C63 H63B 109.5 . . ?
C96 C63 H63C 109.5 . . ?
H63A C63 H63B 109.5 . . ?
H63A C63 H63C 109.5 . . ?
H63B C63 H63C 109.5 . . ?
O24 C127 C144 116.1(16) . . ?
O24 C127 C75 119.6(17) . . ?
C144 C127 C75 124.2(16) . . ?
H2A C2 H2B 109.5 . . ?
H2A C2 H2C 109.5 . . ?
H2B C2 H2C 109.5 . . ?
C165 C2 H2A 109.5 . . ?
C165 C2 H2B 109.5 . . ?
C165 C2 H2C 109.5 . . ?
C112 C129 H12D 109.5 . . ?
C112 C129 H12E 109.5 . . ?
C112 C129 H12F 109.5 . . ?
H12D C129 H12E 109.5 . . ?
H12D C129 H12F 109.5 . . ?
H12E C129 H12F 109.5 . . ?
C92 C65 H65A 109.5 . . ?
C92 C65 H65B 109.5 . . ?
C92 C65 H65C 109.5 . . ?
H65A C65 H65B 109.5 . . ?
H65A C65 H65C 109.5 . . ?
H65B C65 H65C 109.5 . . ?
C13 C131 C71 177(2) . . ?
C153 O25 Rh3 113.1(15) . . ?
C78 C33 H33A 109.5 . . ?
C78 C33 H33B 109.5 . . ?
C78 C33 H33C 109.5 . . ?
H33A C33 H33B 109.5 . . ?
H33A C33 H33C 109.5 . . ?
H33B C33 H33C 109.5 . . ?
H13A C133 H13B 109.5 . . ?
H13A C133 H13C 109.5 . . ?
H13B C133 H13C 109.5 . . ?
C143 C133 H13A 109.5 . . ?
C143 C133 H13B 109.5 . . ?
C143 C133 H13C 109.5 . . ?
C135 C67 Rh7 62.1(4) . . ?
C135 C67 C69 108.0 . . ?
C135 C67 C49 126.9(13) . . ?
C135 C67 Rh9 78.9(6) . . ?
C69 C67 Rh7 66.5(4) . . ?
C69 C67 C49 123.2(14) . . ?
C69 C67 Rh9 73.8(6) . . ?
C49 C67 Rh7 149.8(19) . . ?
C49 C67 Rh9 126(2) . . ?
C67 C135 Rh7 84.1(5) . . ?
C67 C135 C17 108.0 . . ?
C67 C135 C195 121.7(13) . . ?
C67 C135 Rh9 58.4(5) . . ?
C17 C135 Rh7 54.6(5) . . ?
C17 C135 C195 128.6(14) . . ?
C17 C135 Rh9 82.4(5) . . ?
C195 C135 Rh7 115.7(16) . . ?
C195 C135 Rh9 111.8(16) . . ?
C135 C17 Rh7 86.4(6) . . ?
C135 C17 C137 108.0 . . ?
C135 C17 C203 128.9(13) . . ?
C135 C17 Rh9 60.6(5) . . ?
C137 C17 Rh7 70.9(6) . . ?
C137 C17 C203 121.3(13) . . ?
C137 C17 Rh9 69.8(4) . . ?
C203 C17 Rh7 96.9(17) . . ?
C203 C17 Rh9 123.8(17) . . ?
C17 C137 Rh7 64.8(6) . . ?
C17 C137 C51 131.5(13) . . ?
C17 C137 Rh9 74.4(4) . . ?
C69 C137 Rh7 88.6(6) . . ?
C69 C137 C17 108.0 . . ?
C69 C137 C51 120.5(13) . . ?
C69 C137 Rh9 58.0(5) . . ?
C51 C137 Rh7 111.6(16) . . ?
C51 C137 Rh9 129.1(15) . . ?
C67 C69 Rh7 80.0(5) . . ?
C67 C69 C207 124.1(13) . . ?
C67 C69 Rh9 61.7(5) . . ?
C137 C69 Rh7 54.5(5) . . ?
C137 C69 C67 108.0 . . ?
C137 C69 C207 122.9(13) . . ?
C137 C69 Rh9 83.8(5) . . ?
C207 C69 Rh7 148.1(16) . . ?
C207 C69 Rh9 139.1(17) . . ?
C35 C139 C9 120.0 . . ?
C35 C139 C89 118.6(15) . . ?
C9 C139 C89 121.4(15) . . ?
C139 C35 C141 120.0 . . ?
C139 C35 C179 121.4(13) . . ?
C141 C35 C179 118.6(13) . . ?
C35 C141 C71 120.0 . . ?
C35 C141 C79 117.0(14) . . ?
C71 C141 C79 123.0(14) . . ?
C141 C71 C131 117.6(15) . . ?
C143 C71 C131 122.4(15) . . ?
C143 C71 C141 120.0 . . ?
C71 C143 C133 119.5(15) . . ?
C9 C143 C133 120.5(15) . . ?
C9 C143 C71 120.0 . . ?
C139 C9 C47 125.8(15) . . ?
C143 C9 C139 120.0 . . ?
C143 C9 C47 114.2(15) . . ?
C200 C145 Rh4 68.8(8) . . ?
C200 C145 C109 109.3(13) . . ?
C200 C145 C169 126.8(16) . . ?
C109 C145 Rh4 69.2(8) . . ?
C109 C145 C169 123.3(16) . . ?
C169 C145 Rh4 121.6(11) . . ?
C126 C73 H73A 109.5 . . ?
C126 C73 H73B 109.5 . . ?
C126 C73 H73C 109.5 . . ?
H73A C73 H73B 109.5 . . ?
H73A C73 H73C 109.5 . . ?
H73B C73 H73C 109.5 . . ?
N2 C147 C61 121(2) . . ?
N2 C147 H147 119.4 . . ?
C61 C147 H147 119.4 . . ?
N2 C37 H37 117.8 . . ?
C105 C37 N2 124.4(19) . . ?
C105 C37 H37 117.8 . . ?
C70 C149 H14A 109.5 . . ?
C70 C149 H14B 109.5 . . ?
C70 C149 H14C 109.5 . . ?
H14A C149 H14B 109.5 . . ?
H14A C149 H14C 109.5 . . ?
H14B C149 H14C 109.5 . . ?
C111 C75 C127 112.8(17) . . ?
C111 C75 H75 123.6 . . ?
C127 C75 H75 123.6 . . ?
H15A C151 H15B 109.5 . . ?
H15A C151 H15C 109.5 . . ?
H15B C151 H15C 109.5 . . ?
C21 C151 H15A 109.5 . . ?
C21 C151 H15B 109.5 . . ?
C21 C151 H15C 109.5 . . ?
C153 C19 C157 120.0 . . ?
O7 C19 C153 120.3(15) . . ?
O7 C19 C157 119.7(15) . . ?
O25 C153 C19 116.6(16) . . ?
O25 C153 C77 123.4(16) . . ?
C77 C153 C19 120.0 . . ?
C153 C77 H77 120.0 . . ?
C153 C77 C155 120.0 . . ?
C155 C77 H77 120.0 . . ?
C39 C155 C77 120.0 . . ?
O15 C155 C77 129.1(11) . . ?
O15 C155 C39 110.8(11) . . ?
C155 C39 C157 120.0 . . ?
O39 C39 C155 109.0(12) . . ?
O39 C39 C157 130.9(12) . . ?
C19 C157 H157 120.0 . . ?
C39 C157 C19 120.0 . . ?
C39 C157 H157 120.0 . . ?
C141 C79 H79A 109.5 . . ?
C141 C79 H79B 109.5 . . ?
C141 C79 H79C 109.5 . . ?
H79A C79 H79B 109.5 . . ?
H79A C79 H79C 109.5 . . ?
H79B C79 H79C 109.5 . . ?
C198 C159 H15M 109.5 . . ?
C198 C159 H15N 109.5 . . ?
C198 C159 H15O 109.5 . . ?
H15M C159 H15N 109.5 . . ?
H15M C159 H15O 109.5 . . ?
H15N C159 H15O 109.5 . . ?
C59 C5 H5A 109.5 . . ?
C59 C5 H5B 109.5 . . ?
C59 C5 H5C 109.5 . . ?
H5A C5 H5B 109.5 . . ?
H5A C5 H5C 109.5 . . ?
H5B C5 H5C 109.5 . . ?
C19 O7 Rh3 109.9(15) . . ?
C120 C161 H16G 109.5 . . ?
C120 C161 H16H 109.5 . . ?
C120 C161 H16I 109.5 . . ?
H16G C161 H16H 109.5 . . ?
H16G C161 H16I 109.5 . . ?
H16H C161 H16I 109.5 . . ?
C115 C81 H81A 109.5 . . ?
C115 C81 H81B 109.5 . . ?
C115 C81 H81C 109.5 . . ?
H81A C81 H81B 109.5 . . ?
H81A C81 H81C 109.5 . . ?
H81B C81 H81C 109.5 . . ?
C155 O15 Rh7 109.9(10) . . ?
C155 O15 Rh9 137.5(12) . . ?
C128 C163 H16J 109.5 . . ?
C128 C163 H16K 109.5 . . ?
C128 C163 H16L 109.5 . . ?
H16J C163 H16K 109.5 . . ?
H16J C163 H16L 109.5 . . ?
H16K C163 H16L 109.5 . . ?
C165 C41 Rh5 72.2(6) . . ?
C165 C41 C93 125.0(16) . . ?
C21 C41 Rh5 70.6(6) . . ?
C21 C41 C165 108.0 . . ?
C21 C41 C93 126.9(16) . . ?
C93 C41 Rh5 119.3(14) . . ?
C2 C165 Rh5 133.1(16) . . ?
C41 C165 Rh5 68.8(6) . . ?
C41 C165 C2 125.2(17) . . ?
C83 C165 Rh5 72.2(6) . . ?
C83 C165 C2 125.9(17) . . ?
C83 C165 C41 108.0 . . ?
C165 C83 Rh5 69.6(6) . . ?
C165 C83 C167 108.0 . . ?
C165 C83 C171 128.1(15) . . ?
C167 C83 Rh5 70.1(5) . . ?
C167 C83 C171 123.6(15) . . ?
C171 C83 Rh5 120.9(13) . . ?
C83 C167 Rh5 71.8(5) . . ?
C83 C167 C101 132.7(16) . . ?
C21 C167 Rh5 68.7(6) . . ?
C21 C167 C83 108.0 . . ?
C21 C167 C101 119.3(16) . . ?
C101 C167 Rh5 122.1(14) . . ?
C151 C21 Rh5 127.3(13) . . ?
C41 C21 Rh5 70.1(6) . . ?
C41 C21 C151 123.2(16) . . ?
C41 C21 C167 108.0 . . ?
C167 C21 Rh5 72.5(6) . . ?
C167 C21 C151 128.6(16) . . ?
C145 C169 H16M 109.5 . . ?
C145 C169 H16N 109.5 . . ?
C145 C169 H16O 109.5 . . ?
H16M C169 H16N 109.5 . . ?
H16M C169 H16O 109.5 . . ?
H16N C169 H16O 109.5 . . ?
H85A C85 H85B 109.5 . . ?
H85A C85 H85C 109.5 . . ?
H85B C85 H85C 109.5 . . ?
C183 C85 H85A 109.5 . . ?
C183 C85 H85B 109.5 . . ?
C183 C85 H85C 109.5 . . ?
C83 C171 H17A 109.5 . . ?
C83 C171 H17B 109.5 . . ?
C83 C171 H17C 109.5 . . ?
H17A C171 H17B 109.5 . . ?
H17A C171 H17C 109.5 . . ?
H17B C171 H17C 109.5 . . ?
C200 C43 H43A 109.5 . . ?
C200 C43 H43B 109.5 . . ?
C200 C43 H43C 109.5 . . ?
H43A C43 H43B 109.5 . . ?
H43A C43 H43C 109.5 . . ?
H43B C43 H43C 109.5 . . ?
C173 N7 Rh3 119.8(9) . . ?
C173 N7 C177 120.0 . . ?
C177 N7 Rh3 120.0(9) . . ?
N7 C173 H173 120.0 . . ?
C87 C173 N7 120.0 . . ?
C87 C173 H173 120.0 . . ?
C173 C87 H87 120.0 . . ?
C173 C87 C175 120.0 . . ?
C175 C87 H87 120.0 . . ?
C11 C175 C87 120.0 . . ?
C201 C175 C87 114.7(16) . . ?
C201 C175 C11 125.1(16) . . ?
C175 C11 H11 120.0 . . ?
C177 C11 C175 120.0 . . ?
C177 C11 H11 120.0 . . ?
N7 C177 H177 120.0 . . ?
C11 C177 N7 120.0 . . ?
C11 C177 H177 120.0 . . ?
C201 C89 C139 172(3) . . ?
C35 C179 H17D 109.5 . . ?
C35 C179 H17E 109.5 . . ?
C35 C179 H17F 109.5 . . ?
H17D C179 H17E 109.5 . . ?
H17D C179 H17F 109.5 . . ?
H17E C179 H17F 109.5 . . ?
F20 C45 S6 116(2) . . ?
F20 C45 F22 104(2) . . ?
F20 C45 F3 113(2) . . ?
F22 C45 S6 113.4(19) . . ?
F3 C45 S6 108.1(19) . . ?
F3 C45 F22 101(2) . . ?
C91 C181 Rh3 74.4(10) . . ?
C91 C181 C185 108.0 . . ?
C91 C181 C103 130.8(14) . . ?
C185 C181 Rh3 75.2(9) . . ?
C185 C181 C103 121.1(14) . . ?
C103 C181 Rh3 118(2) . . ?
C181 C91 Rh3 64.9(9) . . ?
C181 C91 C183 108.0 . . ?
C181 C91 C205 127.7(14) . . ?
C183 C91 Rh3 79.2(10) . . ?
C183 C91 C205 123.0(14) . . ?
C205 C91 Rh3 112.0(18) . . ?
C85 C183 Rh3 124(2) . . ?
C91 C183 Rh3 63.5(9) . . ?
C91 C183 C85 131(2) . . ?
C91 C183 C23 108.0 . . ?
C23 C183 Rh3 72.4(8) . . ?
C23 C183 C85 121(2) . . ?
C183 C23 Rh3 71.7(8) . . ?
C183 C23 C95 129(2) . . ?
C185 C23 Rh3 63.9(9) . . ?
C185 C23 C183 108.0 . . ?
C185 C23 C95 123(2) . . ?
C95 C23 Rh3 132(2) . . ?
C181 C185 Rh3 64.4(9) . . ?
C181 C185 C23 108.0 . . ?
C181 C185 C189 119(2) . . ?
C23 C185 Rh3 79.0(10) . . ?
C23 C185 C189 133(2) . . ?
C189 C185 Rh3 119.3(17) . . ?
C41 C93 H93A 109.5 . . ?
C41 C93 H93B 109.5 . . ?
C41 C93 H93C 109.5 . . ?
H93A C93 H93B 109.5 . . ?
H93A C93 H93C 109.5 . . ?
H93B C93 H93C 109.5 . . ?
C117 C187 H18D 109.5 . . ?
C117 C187 H18E 109.5 . . ?
C117 C187 H18F 109.5 . . ?
H18D C187 H18E 109.5 . . ?
H18D C187 H18F 109.5 . . ?
H18E C187 H18F 109.5 . . ?
C9 C47 H47A 109.5 . . ?
C9 C47 H47B 109.5 . . ?
C9 C47 H47C 109.5 . . ?
H47A C47 H47B 109.5 . . ?
H47A C47 H47C 109.5 . . ?
H47B C47 H47C 109.5 . . ?
C185 C189 H18G 109.5 . . ?
C185 C189 H18H 109.5 . . ?
C185 C189 H18I 109.5 . . ?
H18G C189 H18H 109.5 . . ?
H18G C189 H18I 109.5 . . ?
H18H C189 H18I 109.5 . . ?
C23 C95 H95A 109.5 . . ?
C23 C95 H95B 109.5 . . ?
C23 C95 H95C 109.5 . . ?
H95A C95 H95B 109.5 . . ?
H95A C95 H95C 109.5 . . ?
H95B C95 H95C 109.5 . . ?
F15 C191 S2 111.2(18) . . ?
F15 C191 F17 101.7(18) . . ?
F17 C191 S2 119.6(19) . . ?
F9 C191 S2 123(2) . . ?
F9 C191 F15 100.3(19) . . ?
F9 C191 F17 97.4(18) . . ?
O35 S7 C99 99.4(14) . . ?
O9 S7 O35 114.9(18) . . ?
O9 S7 C99 106.8(15) . . ?
O9 S7 O37 119.2(17) . . ?
O37 S7 O35 108.8(16) . . ?
O37 S7 C99 105.3(16) . . ?
F24 C3 S3 118.7(19) . . ?
F24 C3 F7 103(2) . . ?
F24 C3 F23 102.3(19) . . ?
F7 C3 S3 111.9(18) . . ?
F23 C3 S3 114.5(19) . . ?
F23 C3 F7 105(2) . . ?
C29 C193 H19A 109.5 . . ?
C29 C193 H19B 109.5 . . ?
C29 C193 H19C 109.5 . . ?
H19A C193 H19B 109.5 . . ?
H19A C193 H19C 109.5 . . ?
H19B C193 H19C 109.5 . . ?
C57 C97 H97A 109.5 . . ?
C57 C97 H97B 109.5 . . ?
C57 C97 H97C 109.5 . . ?
H97A C97 H97B 109.5 . . ?
H97A C97 H97C 109.5 . . ?
H97B C97 H97C 109.5 . . ?
C135 C195 H19D 109.5 . . ?
C135 C195 H19E 109.5 . . ?
C135 C195 H19F 109.5 . . ?
H19D C195 H19E 109.5 . . ?
H19D C195 H19F 109.5 . . ?
H19E C195 H19F 109.5 . . ?
C67 C49 H49A 109.5 . . ?
C67 C49 H49B 109.5 . . ?
C67 C49 H49C 109.5 . . ?
H49A C49 H49B 109.5 . . ?
H49A C49 H49C 109.5 . . ?
H49B C49 H49C 109.5 . . ?
F13 C197 S5 116.1(17) . . ?
F13 C197 F11 96.8(17) . . ?
F2 C197 S5 119.3(17) . . ?
F2 C197 F13 98.5(17) . . ?
F2 C197 F11 107.8(17) . . ?
F11 C197 S5 114.9(15) . . ?
F19 C99 S7 111.6(18) . . ?
F5 C99 S7 113.3(19) . . ?
F5 C99 F19 107(2) . . ?
F21 C99 S7 117.9(19) . . ?
F21 C99 F19 106(2) . . ?
F21 C99 F5 100(2) . . ?
F14 C199 S8 104.7(15) . . ?
F16 C199 S8 109.7(16) . . ?
F16 C199 F14 109.2(18) . . ?
F18 C199 S8 112.8(15) . . ?
F18 C199 F14 122(2) . . ?
F18 C199 F16 98.6(19) . . ?
C39 O39 Rh7 140.9(13) . . ?
C39 O39 Rh9 115.1(11) . . ?
F6 C25 S1 113.1(12) . . ?
F6 C25 F8 102.8(14) . . ?
F8 C25 S1 114.4(11) . . ?
F12 C25 S1 117.6(13) . . ?
F12 C25 F6 103.2(14) . . ?
F12 C25 F8 104.0(14) . . ?
C89 C201 C175 165(3) . . ?
C167 C101 H10A 109.5 . . ?
C167 C101 H10B 109.5 . . ?
C167 C101 H10C 109.5 . . ?
H10A C101 H10B 109.5 . . ?
H10A C101 H10C 109.5 . . ?
H10B C101 H10C 109.5 . . ?
Rh7 C203 H20A 102.6 . . ?
Rh7 C203 H20B 69.2 . . ?
Rh7 C203 H20C 145.8 . . ?
C17 C203 Rh7 46.4(11) . . ?
C17 C203 H20A 109.5 . . ?
C17 C203 H20B 109.5 . . ?
C17 C203 H20C 109.5 . . ?
H20A C203 H20B 109.5 . . ?
H20A C203 H20C 109.5 . . ?
H20B C203 H20C 109.5 . . ?
C137 C51 H51A 109.5 . . ?
C137 C51 H51B 109.5 . . ?
C137 C51 H51C 109.5 . . ?
H51A C51 H51B 109.5 . . ?
H51A C51 H51C 109.5 . . ?
H51B C51 H51C 109.5 . . ?
C91 C205 H20D 109.5 . . ?
C91 C205 H20E 109.5 . . ?
C91 C205 H20F 109.5 . . ?
H20D C205 H20E 109.5 . . ?
H20D C205 H20F 109.5 . . ?
H20E C205 H20F 109.5 . . ?
C181 C103 H10D 109.5 . . ?
C181 C103 H10E 109.5 . . ?
C181 C103 H10F 109.5 . . ?
H10D C103 H10E 109.5 . . ?
H10D C103 H10F 109.5 . . ?
H10E C103 H10F 109.5 . . ?
C69 C207 H20G 109.5 . . ?
C69 C207 H20H 109.5 . . ?
C69 C207 H20I 109.5 . . ?
H20G C207 H20H 109.5 . . ?
H20G C207 H20I 109.5 . . ?
H20H C207 H20I 109.5 . . ?
N3 Rh9 C135 165.3(7) . . ?
N3 Rh9 C17 130.9(7) . . ?
N3 Rh9 C137 101.6(6) . . ?
N3 Rh9 O39 76.2(7) . . ?
C67 Rh9 N3 132.3(7) . . ?
C67 Rh9 C135 42.7(3) . . ?
C67 Rh9 C17 66.1(3) . . ?
C67 Rh9 C137 67.6(3) . . ?
C67 Rh9 C69 44.5(3) . . ?
C67 Rh9 O39 149.0(7) . . ?
C135 Rh9 C17 37.0(2) . . ?
C135 Rh9 C137 63.7(3) . . ?
C135 Rh9 O39 106.5(7) . . ?
C17 Rh9 O39 86.0(6) . . ?
C137 Rh9 C17 35.77(18) . . ?
C137 Rh9 O39 98.2(6) . . ?
C69 Rh9 N3 97.6(6) . . ?
C69 Rh9 C135 70.0(3) . . ?
C69 Rh9 C17 64.1(3) . . ?
C69 Rh9 C137 38.2(2) . . ?
C69 Rh9 O39 134.7(7) . . ?
O15 Rh9 N3 91.0(8) . . ?
O15 Rh9 C67 116.8(8) . . ?
O15 Rh9 C135 103.4(8) . . ?
O15 Rh9 C17 123.2(8) . . ?
O15 Rh9 C137 157.4(8) . . ?
O15 Rh9 C69 158.5(8) . . ?
O15 Rh9 O39 66.5(6) . . ?

loop_
_geom_bond_atom_site_label_1
_geom_bond_atom_site_label_2
_geom_bond_distance
_geom_bond_site_symmetry_2
_geom_bond_publ_flag
Rh1 O6 2.106(8) . ?
Rh1 O10 2.096(8) . ?
Rh1 N8 2.123(10) . ?
Rh1 C12 2.131(13) . ?
Rh1 C18 2.133(13) . ?
Rh1 C32 2.109(12) . ?
Rh1 C96 2.115(14) . ?
Rh1 C140 2.152(13) . ?
Rh4 O1 2.108(9) . ?
Rh4 O18 2.117(9) . ?
Rh4 N6 2.084(10) . ?
Rh4 C94 2.205(14) . ?
Rh4 C102 2.137(15) . ?
Rh4 C200 2.105(15) . ?
Rh4 C109 2.135(14) . ?
Rh4 C145 2.165(13) . ?
Rh6 O4 2.107(9) . ?
Rh6 N4 2.128(10) . ?
Rh6 O16 2.109(8) . ?
Rh6 C92 2.153(13) . ?
Rh6 C104 2.125(13) . ?
Rh6 C112 2.090(13) . ?
Rh6 C120 2.109(14) . ?
Rh6 C126 2.158(14) . ?
Rh8 O8 2.120(9) . ?
Rh8 O12 2.099(8) . ?
Rh8 N1 2.074(11) . ?
Rh8 C36 2.121(14) . ?
Rh8 C128 2.125(13) . ?
Rh8 C146 2.144(13) . ?
Rh8 C148 2.147(14) . ?
Rh8 C180 2.149(14) . ?
Rh2 O20 2.120(12) . ?
Rh2 N5 2.070(8) . ?
Rh2 O36 2.084(13) . ?
Rh2 C57 2.201(15) . ?
Rh2 C115 2.126(15) . ?
Rh2 C29 2.088(16) . ?
Rh2 C117 2.142(15) . ?
Rh2 C59 2.211(15) . ?
Rh5 O14 2.109(12) . ?
Rh5 O24 2.079(14) . ?
Rh5 N2 2.129(16) . ?
Rh5 C41 2.106(15) . ?
Rh5 C165 2.151(14) . ?
Rh5 C83 2.185(15) . ?
Rh5 C167 2.162(15) . ?
Rh5 C21 2.113(15) . ?
Rh3 O25 2.083(18) . ?
Rh3 O7 2.070(18) . ?
Rh3 N7 2.117(11) . ?
Rh3 C181 1.97(2) . ?
Rh3 C91 2.10(2) . ?
Rh3 C183 2.30(2) . ?
Rh3 C23 2.31(2) . ?
Rh3 C185 2.12(2) . ?
Rh7 N3 2.354(14) . ?
Rh7 C67 2.535(14) . ?
Rh7 C135 2.252(14) . ?
Rh7 C17 1.840(15) . ?
Rh7 C137 1.922(14) . ?
Rh7 C69 2.361(14) . ?
Rh7 O15 2.294(14) . ?
Rh7 O39 1.645(15) . ?
Rh7 C203 2.52(3) . ?
S1 O22 1.409(12) . ?
S1 O26 1.423(13) . ?
S1 O34 1.349(15) . ?
S1 C25 1.764(15) . ?
S4 O30 1.454(15) . ?
S4 O32 1.401(18) . ?
S4 C188 1.769(16) . ?
S4 O11 1.409(19) . ?
S6 O28 1.440(15) . ?
S6 O40 1.397(14) . ?
S6 O23 1.516(17) . ?
S6 C45 1.66(2) . ?
S8 O38 1.399(12) . ?
S8 O13 1.348(13) . ?
S8 C199 1.624(17) . ?
S8 O19 1.473(15) . ?
S2 O3 1.424(18) . ?
S2 O27 1.438(19) . ?
S2 O29 1.37(2) . ?
S2 C191 1.707(17) . ?
O1 C108 1.290(15) . ?
S5 O5 1.430(18) . ?
S5 O21 1.359(18) . ?
S5 O2 1.50(2) . ?
S5 C197 1.672(15) . ?
O4 C1 1.280(14) . ?
O6 C26 1.311(14) . ?
O8 C54 1.264(15) . ?
O10 C28 1.269(15) . ?
O12 C118 1.285(14) . ?
N1 C16 1.391(18) . ?
N1 C136 1.322(19) . ?
N4 C10 1.282(16) . ?
N4 C58 1.367(17) . ?
O14 C144 1.30(2) . ?
O16 C22 1.259(14) . ?
F1 C188 1.322(17) . ?
O18 C80 1.314(15) . ?
N6 C60 1.332(17) . ?
N6 C162 1.389(17) . ?
F4 C188 1.348(18) . ?
C1 C8 1.386(17) . ?
C1 C22 1.503(17) . ?
N8 C122 1.443(18) . ?
N8 C123 1.299(16) . ?
F6 C25 1.379(18) . ?
C4 C30 1.42(2) . ?
C4 C50 1.490(19) . ?
C4 C168 1.32(2) . ?
C6 C46 1.39(2) . ?
C6 C56 1.20(2) . ?
C8 H8 0.9500 . ?
C8 C28 1.405(18) . ?
C10 H10 0.9500 . ?
C10 C116 1.386(19) . ?
F8 C25 1.387(17) . ?
C12 C32 1.421(19) . ?
C12 C140 1.47(2) . ?
C12 C113 1.529(19) . ?
F10 C188 1.332(18) . ?
C14 C52 1.341(19) . ?
C14 C64 1.39(2) . ?
C14 C7 1.469(19) . ?
O20 C114 1.211(19) . ?
C16 H16 0.9500 . ?
C16 C100 1.439(19) . ?
C18 C32 1.359(19) . ?
C18 C96 1.44(2) . ?
C18 C202 1.51(2) . ?
C20 C34 1.40(2) . ?
C20 C64 1.386(19) . ?
C20 C132 1.568(17) . ?
C22 C44 1.375(17) . ?
C24 H24 0.9500 . ?
C24 C80 1.320(18) . ?
C24 C118 1.415(18) . ?
C26 C28 1.494(18) . ?
C26 C44 1.353(16) . ?
C30 H30 0.9500 . ?
C30 C162 1.31(2) . ?
C32 C160 1.55(2) . ?
C34 C62 1.36(2) . ?
C34 C190 1.436(19) . ?
O24 C127 1.27(2) . ?
C36 C148 1.43(2) . ?
C36 C180 1.37(2) . ?
C36 C55 1.546(18) . ?
C38 H38A 0.9800 . ?
C38 H38B 0.9800 . ?
C38 H38C 0.9800 . ?
C38 C76 1.502(16) . ?
C40 C110 1.38(2) . ?
C40 C164 1.527(17) . ?
C40 C198 1.353(19) . ?
C42 H42 0.9500 . ?
C42 C58 1.281(18) . ?
C42 C124 1.441(18) . ?
C44 H44 0.9500 . ?
C46 C48 1.40(2) . ?
C46 C198 1.471(19) . ?
C48 C156 1.487(17) . ?
C48 C194 1.389(19) . ?
C50 C7 1.170(18) . ?
C52 C62 1.421(18) . ?
C52 C31 1.527(17) . ?
C54 C66 1.425(17) . ?
C54 C118 1.495(18) . ?
C56 C124 1.41(2) . ?
C58 H58 0.9500 . ?
C60 H60 0.9500 . ?
C60 C168 1.373(18) . ?
C62 C53 1.526(17) . ?
C64 C107 1.527(16) . ?
C66 H66 0.9500 . ?
C66 C108 1.383(18) . ?
N2 C147 1.35(3) . ?
N2 C37 1.33(2) . ?
C68 C70 1.3900 . ?
C68 C78 1.3900 . ?
C68 C119 1.43(2) . ?
C70 C72 1.3900 . ?
C70 C149 1.496(17) . ?
C72 C74 1.3900 . ?
C72 C182 1.531(18) . ?
C74 C76 1.3900 . ?
C74 C184 1.42(2) . ?
C76 C78 1.3900 . ?
C78 C33 1.515(17) . ?
C80 C108 1.505(18) . ?
N5 C82 1.3900 . ?
N5 C90 1.3900 . ?
C82 H82 0.9500 . ?
C82 C84 1.3900 . ?
C84 H84 0.9500 . ?
C84 C86 1.3900 . ?
C86 C88 1.3900 . ?
C86 C13 1.42(2) . ?
C88 H88 0.9500 . ?
C88 C90 1.3900 . ?
C90 H90 0.9500 . ?
S3 O31 1.451(19) . ?
S3 O33 1.449(19) . ?
S3 C3 1.695(13) . ?
S3 O17 1.45(2) . ?
F12 C25 1.276(17) . ?
C92 C112 1.48(2) . ?
C92 C126 1.33(2) . ?
C92 C65 1.44(2) . ?
C94 C102 1.43(2) . ?
C94 C192 1.44(2) . ?
C94 C109 1.48(2) . ?
C96 C140 1.45(2) . ?
C96 C63 1.50(2) . ?
C98 C142 1.35(3) . ?
C98 C105 1.43(3) . ?
C98 C61 1.33(3) . ?
C100 H100 0.9500 . ?
C100 C196 1.34(2) . ?
C102 C130 1.53(2) . ?
C102 C200 1.40(2) . ?
C104 C112 1.40(2) . ?
C104 C120 1.44(2) . ?
C104 C138 1.52(2) . ?
C106 C134 1.442(18) . ?
C106 C150 1.35(2) . ?
C106 C186 1.43(2) . ?
C110 C194 1.47(2) . ?
C110 C27 1.43(2) . ?
C112 C129 1.48(2) . ?
C114 C166 1.44(2) . ?
C114 C111 1.56(3) . ?
C116 H116 0.9500 . ?
C116 C124 1.418(19) . ?
C120 C126 1.48(2) . ?
C120 C161 1.45(2) . ?
C122 H122 0.9500 . ?
C122 C150 1.336(19) . ?
C126 C73 1.48(2) . ?
C128 C146 1.47(2) . ?
C128 C180 1.40(2) . ?
C128 C163 1.519(18) . ?
C130 H13D 0.9800 . ?
C130 H13E 0.9800 . ?
C130 H13F 0.9800 . ?
C132 H13G 0.9800 . ?
C132 H13H 0.9800 . ?
C132 H13I 0.9800 . ?
C134 C190 1.211(18) . ?
C136 H136 0.9500 . ?
C136 C154 1.50(2) . ?
C138 H13J 0.9800 . ?
C138 H13K 0.9800 . ?
C138 H13L 0.9800 . ?
C140 C152 1.48(2) . ?
C142 C184 1.24(3) . ?
C144 C166 1.46(2) . ?
C144 C127 1.42(3) . ?
C146 C148 1.40(2) . ?
C146 C121 1.531(18) . ?
C148 C208 1.474(18) . ?
C150 H150 0.9500 . ?
C152 H15D 0.9800 . ?
C152 H15E 0.9800 . ?
C152 H15F 0.9800 . ?
C154 H154 0.9500 . ?
C154 C196 1.39(2) . ?
C156 H15G 0.9800 . ?
C156 H15H 0.9800 . ?
C156 H15I 0.9800 . ?
C158 H15J 0.9800 . ?
C158 H15K 0.9800 . ?
C158 H15L 0.9800 . ?
C158 C109 1.48(2) . ?
O36 C111 1.27(2) . ?
C160 H16A 0.9800 . ?
C160 H16B 0.9800 . ?
C160 H16C 0.9800 . ?
C162 H162 0.9500 . ?
C164 H16D 0.9800 . ?
C164 H16E 0.9800 . ?
C164 H16F 0.9800 . ?
C166 H166 0.9500 . ?
C168 H168 0.9500 . ?
N3 C170 1.3900 . ?
N3 C178 1.3900 . ?
N3 Rh9 2.044(11) . ?
C170 H170 0.9500 . ?
C170 C172 1.3900 . ?
C172 H172 0.9500 . ?
C172 C174 1.3900 . ?
C174 C176 1.3900 . ?
C174 C125 1.42(2) . ?
C176 H176 0.9500 . ?
C176 C178 1.3900 . ?
C178 H178 0.9500 . ?
C180 C204 1.571(17) . ?
C182 H18A 0.9800 . ?
C182 H18B 0.9800 . ?
C182 H18C 0.9800 . ?
C186 H186 0.9500 . ?
C186 C123 1.352(19) . ?
C192 H19G 0.9800 . ?
C192 H19H 0.9800 . ?
C192 H19I 0.9800 . ?
C194 C206 1.472(17) . ?
C196 C15 1.42(2) . ?
C198 C159 1.548(17) . ?
C200 C145 1.38(2) . ?
C200 C43 1.53(2) . ?
C202 H20J 0.9800 . ?
C202 H20K 0.9800 . ?
C202 H20L 0.9800 . ?
C204 H20M 0.9800 . ?
C204 H20N 0.9800 . ?
C204 H20O 0.9800 . ?
C206 H20P 0.9800 . ?
C206 H20Q 0.9800 . ?
C206 H20R 0.9800 . ?
C208 H20S 0.9800 . ?
C208 H20T 0.9800 . ?
C208 H20U 0.9800 . ?
C13 C131 1.16(3) . ?
C105 H105 0.9500 . ?
C105 C37 1.33(2) . ?
C53 H53A 0.9800 . ?
C53 H53B 0.9800 . ?
C53 H53C 0.9800 . ?
C107 H10G 0.9800 . ?
C107 H10H 0.9800 . ?
C107 H10I 0.9800 . ?
C27 C15 1.19(2) . ?
C109 C145 1.45(2) . ?
C55 H55A 0.9800 . ?
C55 H55B 0.9800 . ?
C55 H55C 0.9800 . ?
C111 C75 1.34(2) . ?
C113 H11A 0.9800 . ?
C113 H11B 0.9800 . ?
C113 H11C 0.9800 . ?
C57 C115 1.4200 . ?
C57 C59 1.4200 . ?
C57 C97 1.515(15) . ?
C115 C29 1.4200 . ?
C115 C81 1.544(15) . ?
C29 C117 1.4200 . ?
C29 C193 1.540(16) . ?
C117 C59 1.4200 . ?
C117 C187 1.542(16) . ?
C59 C5 1.556(15) . ?
C119 C125 1.12(3) . ?
C121 H12A 0.9800 . ?
C121 H12B 0.9800 . ?
C121 H12C 0.9800 . ?
C61 H61 0.9500 . ?
C61 C147 1.43(3) . ?
F14 C199 1.40(2) . ?
F16 C199 1.38(2) . ?
C123 H123 0.9500 . ?
C31 H31A 0.9800 . ?
C31 H31B 0.9800 . ?
C31 H31C 0.9800 . ?
C63 H63A 0.9800 . ?
C63 H63B 0.9800 . ?
C63 H63C 0.9800 . ?
C127 C75 1.52(3) . ?
C2 H2A 0.9800 . ?
C2 H2B 0.9800 . ?
C2 H2C 0.9800 . ?
C2 C165 1.44(2) . ?
C129 H12D 0.9800 . ?
C129 H12E 0.9800 . ?
C129 H12F 0.9800 . ?
C65 H65A 0.9800 . ?
C65 H65B 0.9800 . ?
C65 H65C 0.9800 . ?
C131 C71 1.42(2) . ?
O25 C153 1.307(17) . ?
C33 H33A 0.9800 . ?
C33 H33B 0.9800 . ?
C33 H33C 0.9800 . ?
C133 H13A 0.9800 . ?
C133 H13B 0.9800 . ?
C133 H13C 0.9800 . ?
C133 C143 1.54(2) . ?
C67 C135 1.4200 . ?
C67 C69 1.4200 . ?
C67 C49 1.544(17) . ?
C67 Rh9 1.784(15) . ?
C135 C17 1.4200 . ?
C135 C195 1.560(16) . ?
C135 Rh9 2.056(13) . ?
C17 C137 1.4200 . ?
C17 C203 1.517(15) . ?
C17 Rh9 2.340(13) . ?
C137 C69 1.4200 . ?
C137 C51 1.519(14) . ?
C137 Rh9 2.281(13) . ?
C69 C207 1.578(16) . ?
C69 Rh9 1.946(13) . ?
C139 C35 1.3900 . ?
C139 C9 1.3900 . ?
C139 C89 1.46(3) . ?
C35 C141 1.3900 . ?
C35 C179 1.56(2) . ?
C141 C71 1.3900 . ?
C141 C79 1.56(2) . ?
C71 C143 1.3900 . ?
C143 C9 1.3900 . ?
C9 C47 1.54(2) . ?
C145 C169 1.48(2) . ?
C73 H73A 0.9800 . ?
C73 H73B 0.9800 . ?
C73 H73C 0.9800 . ?
F18 C199 1.37(2) . ?
C147 H147 0.9500 . ?
F20 C45 1.29(3) . ?
C37 H37 0.9500 . ?
C149 H14A 0.9800 . ?
C149 H14B 0.9800 . ?
C149 H14C 0.9800 . ?
C75 H75 0.9500 . ?
F22 C45 1.46(3) . ?
C151 H15A 0.9800 . ?
C151 H15B 0.9800 . ?
C151 H15C 0.9800 . ?
C151 C21 1.46(3) . ?
C19 C153 1.3900 . ?
C19 C157 1.3900 . ?
C19 O7 1.352(19) . ?
C153 C77 1.3900 . ?
C77 H77 0.9500 . ?
C77 C155 1.3900 . ?
C155 C39 1.3900 . ?
C155 O15 1.333(15) . ?
C39 C157 1.3900 . ?
C39 O39 1.263(15) . ?
C157 H157 0.9500 . ?
C79 H79A 0.9800 . ?
C79 H79B 0.9800 . ?
C79 H79C 0.9800 . ?
C159 H15M 0.9800 . ?
C159 H15N 0.9800 . ?
C159 H15O 0.9800 . ?
F24 C3 1.33(2) . ?
C5 H5A 0.9800 . ?
C5 H5B 0.9800 . ?
C5 H5C 0.9800 . ?
F3 C45 1.37(3) . ?
C161 H16G 0.9800 . ?
C161 H16H 0.9800 . ?
C161 H16I 0.9800 . ?
C81 H81A 0.9800 . ?
C81 H81B 0.9800 . ?
C81 H81C 0.9800 . ?
O15 Rh9 1.697(13) . ?
C163 H16J 0.9800 . ?
C163 H16K 0.9800 . ?
C163 H16L 0.9800 . ?
F13 C197 1.36(2) . ?
C41 C165 1.4200 . ?
C41 C21 1.4200 . ?
C41 C93 1.51(3) . ?
C165 C83 1.4200 . ?
C83 C167 1.4200 . ?
C83 C171 1.57(3) . ?
C167 C21 1.4200 . ?
C167 C101 1.53(3) . ?
C169 H16M 0.9800 . ?
C169 H16N 0.9800 . ?
C169 H16O 0.9800 . ?
F7 C3 1.37(2) . ?
C85 H85A 0.9800 . ?
C85 H85B 0.9800 . ?
C85 H85C 0.9800 . ?
C85 C183 1.43(4) . ?
C171 H17A 0.9800 . ?
C171 H17B 0.9800 . ?
C171 H17C 0.9800 . ?
C43 H43A 0.9800 . ?
C43 H43B 0.9800 . ?
C43 H43C 0.9800 . ?
F15 C191 1.34(2) . ?
N7 C173 1.3900 . ?
N7 C177 1.3900 . ?
C173 H173 0.9500 . ?
C173 C87 1.3900 . ?
C87 H87 0.9500 . ?
C87 C175 1.3900 . ?
C175 C11 1.3900 . ?
C175 C201 1.36(3) . ?
C11 H11 0.9500 . ?
C11 C177 1.3900 . ?
C177 H177 0.9500 . ?
C89 C201 1.22(3) . ?
C179 H17D 0.9800 . ?
C179 H17E 0.9800 . ?
C179 H17F 0.9800 . ?
F2 C197 1.27(2) . ?
C181 C91 1.4200 . ?
C181 C185 1.4200 . ?
C181 C103 1.538(17) . ?
C91 C183 1.4200 . ?
C91 C205 1.549(17) . ?
C183 C23 1.4200 . ?
C23 C185 1.4200 . ?
C23 C95 1.48(4) . ?
C185 C189 1.61(4) . ?
C93 H93A 0.9800 . ?
C93 H93B 0.9800 . ?
C93 H93C 0.9800 . ?
C187 H18D 0.9800 . ?
C187 H18E 0.9800 . ?
C187 H18F 0.9800 . ?
C47 H47A 0.9800 . ?
C47 H47B 0.9800 . ?
C47 H47C 0.9800 . ?
C189 H18G 0.9800 . ?
C189 H18H 0.9800 . ?
C189 H18I 0.9800 . ?
F17 C191 1.38(2) . ?
C95 H95A 0.9800 . ?
C95 H95B 0.9800 . ?
C95 H95C 0.9800 . ?
F9 C191 1.33(2) . ?
S7 O35 1.499(18) . ?
S7 O9 1.387(18) . ?
S7 C99 1.733(19) . ?
S7 O37 1.411(19) . ?
F19 C99 1.34(2) . ?
F5 C99 1.33(2) . ?
C3 F23 1.34(2) . ?
F21 C99 1.33(2) . ?
C193 H19A 0.9800 . ?
C193 H19B 0.9800 . ?
C193 H19C 0.9800 . ?
C97 H97A 0.9800 . ?
C97 H97B 0.9800 . ?
C97 H97C 0.9800 . ?
C195 H19D 0.9800 . ?
C195 H19E 0.9800 . ?
C195 H19F 0.9800 . ?
C49 H49A 0.9800 . ?
C49 H49B 0.9800 . ?
C49 H49C 0.9800 . ?
C197 F11 1.38(2) . ?
O39 Rh9 2.341(16) . ?
C101 H10A 0.9800 . ?
C101 H10B 0.9800 . ?
C101 H10C 0.9800 . ?
C203 H20A 0.9800 . ?
C203 H20B 0.9800 . ?
C203 H20C 0.9800 . ?
C51 H51A 0.9800 . ?
C51 H51B 0.9800 . ?
C51 H51C 0.9800 . ?
C205 H20D 0.9800 . ?
C205 H20E 0.9800 . ?
C205 H20F 0.9800 . ?
C103 H10D 0.9800 . ?
C103 H10E 0.9800 . ?
C103 H10F 0.9800 . ?
C207 H20G 0.9800 . ?
C207 H20H 0.9800 . ?
C207 H20I 0.9800 . ?

loop_
_geom_torsion_atom_site_label_1
_geom_torsion_atom_site_label_2
_geom_torsion_atom_site_label_3
_geom_torsion_atom_site_label_4
_geom_torsion
_geom_torsion_site_symmetry_1
_geom_torsion_site_symmetry_2
_geom_torsion_site_symmetry_3
_geom_torsion_site_symmetry_4
_geom_torsion_publ_flag
Rh1 O6 C26 C28 -7.3(12) . . . . ?
Rh1 O6 C26 C44 176.9(9) . . . . ?
Rh1 O10 C28 C8 -176.0(9) . . . . ?
Rh1 O10 C28 C26 0.7(13) . . . . ?
Rh1 N8 C122 C150 175.1(10) . . . . ?
Rh1 N8 C123 C186 -174.8(11) . . . . ?
Rh1 C12 C32 C18 -61.2(9) . . . . ?
Rh1 C12 C32 C160 119.6(11) . . . . ?
Rh1 C12 C140 C96 59.7(9) . . . . ?
Rh1 C12 C140 C152 -123.9(13) . . . . ?
Rh1 C18 C32 C12 60.5(9) . . . . ?
Rh1 C18 C32 C160 -120.3(12) . . . . ?
Rh1 C18 C96 C140 -61.7(10) . . . . ?
Rh1 C18 C96 C63 119.1(15) . . . . ?
Rh1 C96 C140 C12 -60.0(8) . . . . ?
Rh1 C96 C140 C152 124.0(16) . . . . ?
Rh4 O1 C108 C66 179.6(10) . . . . ?
Rh4 O1 C108 C80 -2.0(13) . . . . ?
Rh4 O18 C80 C24 179.1(10) . . . . ?
Rh4 O18 C80 C108 0.2(13) . . . . ?
Rh4 N6 C60 C168 -173.4(10) . . . . ?
Rh4 N6 C162 C30 169.7(12) . . . . ?
Rh4 C94 C102 C130 120.5(16) . . . . ?
Rh4 C94 C102 C200 -59.3(11) . . . . ?
Rh4 C94 C109 C158 -126.3(14) . . . . ?
Rh4 C94 C109 C145 63.7(9) . . . . ?
Rh4 C102 C200 C145 -65.2(10) . . . . ?
Rh4 C102 C200 C43 120.9(17) . . . . ?
Rh4 C200 C145 C109 -57.3(10) . . . . ?
Rh4 C200 C145 C169 114.2(15) . . . . ?
Rh4 C109 C145 C200 57.1(10) . . . . ?
Rh4 C109 C145 C169 -114.8(14) . . . . ?
Rh6 O4 C1 C8 179.2(10) . . . . ?
Rh6 O4 C1 C22 -5.0(13) . . . . ?
Rh6 N4 C10 C116 -171.1(11) . . . . ?
Rh6 N4 C58 C42 168.4(10) . . . . ?
Rh6 O16 C22 C1 -3.3(13) . . . . ?
Rh6 O16 C22 C44 -179.2(9) . . . . ?
Rh6 C92 C112 C104 -64.0(9) . . . . ?
Rh6 C92 C112 C129 125.8(16) . . . . ?
Rh6 C92 C126 C120 57.6(10) . . . . ?
Rh6 C92 C126 C73 -119.3(17) . . . . ?
Rh6 C104 C112 C92 64.0(9) . . . . ?
Rh6 C104 C112 C129 -125.8(16) . . . . ?
Rh6 C104 C120 C126 -63.7(9) . . . . ?
Rh6 C104 C120 C161 123.5(17) . . . . ?
Rh6 C120 C126 C92 -59.9(10) . . . . ?
Rh6 C120 C126 C73 117.4(13) . . . . ?
Rh8 O8 C54 C66 -178.4(9) . . . . ?
Rh8 O8 C54 C118 3.3(13) . . . . ?
Rh8 O12 C118 C24 178.6(10) . . . . ?
Rh8 O12 C118 C54 -4.1(13) . . . . ?
Rh8 N1 C16 C100 177.4(11) . . . . ?
Rh8 N1 C136 C154 -176.6(12) . . . . ?
Rh8 C36 C148 C146 62.1(9) . . . . ?
Rh8 C36 C148 C208 -122.5(16) . . . . ?
Rh8 C36 C180 C128 -61.8(10) . . . . ?
Rh8 C36 C180 C204 112.9(16) . . . . ?
Rh8 C128 C146 C148 -61.8(9) . . . . ?
Rh8 C128 C146 C121 116.1(13) . . . . ?
Rh8 C128 C180 C36 62.0(10) . . . . ?
Rh8 C128 C180 C204 -113.2(14) . . . . ?
Rh8 C146 C148 C36 -61.2(9) . . . . ?
Rh8 C146 C148 C208 123.0(14) . . . . ?
Rh2 O20 C114 C166 174.2(12) . . . . ?
Rh2 O20 C114 C111 2.2(19) . . . . ?
Rh2 N5 C82 C84 -179.5(8) . . . . ?
Rh2 N5 C90 C88 179.5(8) . . . . ?
Rh2 O36 C111 C114 6.4(19) . . . . ?
Rh2 O36 C111 C75 -178.3(14) . . . . ?
Rh2 C57 C115 C29 60.7(6) . . . . ?
Rh2 C57 C115 C81 -118.0(16) . . . . ?
Rh2 C57 C59 C117 -58.4(6) . . . . ?
Rh2 C57 C59 C5 120.4(19) . . . . ?
Rh2 C115 C29 C117 63.8(6) . . . . ?
Rh2 C115 C29 C193 -107(2) . . . . ?
Rh2 C29 C117 C59 63.4(6) . . . . ?
Rh2 C29 C117 C187 -116(2) . . . . ?
Rh2 C117 C59 C57 60.0(6) . . . . ?
Rh2 C117 C59 C5 -118.9(18) . . . . ?
Rh5 O14 C144 C166 177.4(12) . . . . ?
Rh5 O14 C144 C127 4(2) . . . . ?
Rh5 O24 C127 C144 1(2) . . . . ?
Rh5 O24 C127 C75 177.6(12) . . . . ?
Rh5 N2 C147 C61 -174.5(17) . . . . ?
Rh5 N2 C37 C105 175.6(13) . . . . ?
Rh5 C41 C165 C2 129(2) . . . . ?
Rh5 C41 C165 C83 -61.9(6) . . . . ?
Rh5 C41 C21 C151 -122.2(16) . . . . ?
Rh5 C41 C21 C167 63.0(6) . . . . ?
Rh5 C165 C83 C167 -59.8(5) . . . . ?
Rh5 C165 C83 C171 113.9(18) . . . . ?
Rh5 C83 C167 C21 -59.5(6) . . . . ?
Rh5 C83 C167 C101 117(2) . . . . ?
Rh5 C167 C21 C151 124.1(18) . . . . ?
Rh5 C167 C21 C41 -61.4(5) . . . . ?
Rh3 O25 C153 C19 -6.2(19) . . . . ?
Rh3 O25 C153 C77 175.2(10) . . . . ?
Rh3 N7 C173 C87 -174.6(11) . . . . ?
Rh3 N7 C177 C11 174.6(11) . . . . ?
Rh3 C181 C91 C183 -68.3(10) . . . . ?
Rh3 C181 C91 C205 99(2) . . . . ?
Rh3 C181 C185 C23 67.8(10) . . . . ?
Rh3 C181 C185 C189 -110.7(19) . . . . ?
Rh3 C91 C183 C85 114(3) . . . . ?
Rh3 C91 C183 C23 -58.9(9) . . . . ?
Rh3 C183 C23 C185 -53.6(9) . . . . ?
Rh3 C183 C23 C95 130(3) . . . . ?
Rh3 C23 C185 C181 -58.3(8) . . . . ?
Rh3 C23 C185 C189 120(3) . . . . ?
Rh7 N3 C170 C172 -178.6(9) . . . . ?
Rh7 N3 C178 C176 177.8(14) . . . . ?
Rh7 C67 C135 C17 -49.7(5) . . . . ?
Rh7 C67 C135 C195 117(2) . . . . ?
Rh7 C67 C69 C137 47.3(5) . . . . ?
Rh7 C67 C69 C207 -157(2) . . . . ?
Rh7 C135 C17 C137 -68.6(6) . . . . ?
Rh7 C135 C17 C203 96(2) . . . . ?
Rh7 C17 C137 C69 -79.5(6) . . . . ?
Rh7 C17 C137 C51 97(2) . . . . ?
Rh7 C137 C69 C67 -62.8(5) . . . . ?
Rh7 C137 C69 C207 141(2) . . . . ?
O4 C1 C8 C28 173.0(11) . . . . ?
O4 C1 C22 O16 5.6(16) . . . . ?
O4 C1 C22 C44 -178.2(11) . . . . ?
O6 C26 C28 O10 4.5(15) . . . . ?
O6 C26 C28 C8 -178.8(10) . . . . ?
O6 C26 C44 C22 173.3(11) . . . . ?
O8 C54 C66 C108 -178.4(11) . . . . ?
O8 C54 C118 O12 0.4(16) . . . . ?
O8 C54 C118 C24 177.9(11) . . . . ?
N1 C16 C100 C196 -5(2) . . . . ?
N1 C136 C154 C196 3(2) . . . . ?
N4 C10 C116 C124 -3(2) . . . . ?
O14 C144 C166 C114 -172.3(15) . . . . ?
O14 C144 C127 O24 -3(3) . . . . ?
O14 C144 C127 C75 -179.6(16) . . . . ?
O16 C22 C44 C26 -179.4(11) . . . . ?
O18 C80 C108 O1 1.2(16) . . . . ?
O18 C80 C108 C66 179.7(11) . . . . ?
N6 C60 C168 C4 5(2) . . . . ?
C1 C8 C28 O10 -178.5(11) . . . . ?
C1 C8 C28 C26 5.0(17) . . . . ?
C1 C22 C44 C26 4.7(17) . . . . ?
N8 C122 C150 C106 5(2) . . . . ?
C4 C30 C162 N6 2(2) . . . . ?
C6 C46 C48 C156 3(2) . . . . ?
C6 C46 C48 C194 179.6(13) . . . . ?
C6 C46 C198 C40 -179.0(12) . . . . ?
C6 C46 C198 C159 0.6(18) . . . . ?
C8 C1 C22 O16 -178.5(11) . . . . ?
C8 C1 C22 C44 -2.3(17) . . . . ?
C10 N4 C58 C42 -4.8(19) . . . . ?
C10 C116 C124 C42 4.5(19) . . . . ?
C10 C116 C124 C56 177.7(13) . . . . ?
C14 C52 C62 C34 2(2) . . . . ?
C14 C52 C62 C53 177.2(14) . . . . ?
O20 C114 C166 C144 -179.4(16) . . . . ?
O20 C114 C111 O36 -6(2) . . . . ?
O20 C114 C111 C75 179.0(17) . . . . ?
C16 N1 C136 C154 -1(2) . . . . ?
C16 C100 C196 C154 7(3) . . . . ?
C16 C100 C196 C15 -175.9(15) . . . . ?
C18 C96 C140 Rh1 61.3(10) . . . . ?
C18 C96 C140 C12 1.3(15) . . . . ?
C18 C96 C140 C152 -174.7(14) . . . . ?
O22 S1 C25 F6 -60.3(14) . . . . ?
O22 S1 C25 F8 56.9(15) . . . . ?
O22 S1 C25 F12 179.5(14) . . . . ?
C20 C34 C62 C52 2(2) . . . . ?
C20 C34 C62 C53 -173.6(14) . . . . ?
C22 C1 C8 C28 -2.5(18) . . . . ?
C24 C80 C108 O1 -177.7(12) . . . . ?
C24 C80 C108 C66 0.8(19) . . . . ?
C28 C26 C44 C22 -2.3(17) . . . . ?
C30 C4 C168 C60 -6(2) . . . . ?
C32 C12 C140 Rh1 -60.6(8) . . . . ?
C32 C12 C140 C96 -0.9(14) . . . . ?
C32 C12 C140 C152 175.5(13) . . . . ?
C32 C18 C96 Rh1 60.4(9) . . . . ?
C32 C18 C96 C140 -1.2(15) . . . . ?
C32 C18 C96 C63 179.5(14) . . . . ?
C34 C20 C64 C14 1.8(19) . . . . ?
C34 C20 C64 C107 179.8(12) . . . . ?
O24 C127 C75 C111 176.1(17) . . . . ?
C38 C76 C78 C68 179.9(12) . . . . ?
C38 C76 C78 C33 -1.7(13) . . . . ?
C40 C110 C194 C48 2.0(19) . . . . ?
C40 C110 C194 C206 -177.1(13) . . . . ?
C44 C26 C28 O10 -179.5(11) . . . . ?
C44 C26 C28 C8 -2.8(17) . . . . ?
C46 C48 C194 C110 -0.9(19) . . . . ?
C46 C48 C194 C206 178.1(14) . . . . ?
C48 C46 C198 C40 1.2(18) . . . . ?
C48 C46 C198 C159 -179.2(12) . . . . ?
C50 C4 C30 C162 176.9(14) . . . . ?
C50 C4 C168 C60 -179.9(13) . . . . ?
C52 C14 C64 C20 2(2) . . . . ?
C52 C14 C64 C107 -175.6(13) . . . . ?
C54 C66 C108 O1 178.3(11) . . . . ?
C54 C66 C108 C80 -0.1(17) . . . . ?
C58 N4 C10 C116 2(2) . . . . ?
C58 C42 C124 C56 -179.5(14) . . . . ?
C58 C42 C124 C116 -7.0(19) . . . . ?
C60 N6 C162 C30 -3(2) . . . . ?
C64 C14 C52 C62 -5(2) . . . . ?
C64 C14 C52 C31 -179.6(15) . . . . ?
C64 C20 C34 C62 -4(2) . . . . ?
C64 C20 C34 C190 178.7(12) . . . . ?
C66 C54 C118 O12 -177.9(10) . . . . ?
C66 C54 C118 C24 -0.4(17) . . . . ?
C68 C70 C72 C74 0.0 . . . . ?
C68 C70 C72 C182 -177.1(12) . . . . ?
C70 C68 C78 C76 0.0 . . . . ?
C70 C68 C78 C33 -178.4(11) . . . . ?
C70 C72 C74 C76 0.0 . . . . ?
C70 C72 C74 C184 176.5(12) . . . . ?
C72 C74 C76 C38 -179.9(11) . . . . ?
C72 C74 C76 C78 0.0 . . . . ?
C74 C76 C78 C68 0.0 . . . . ?
C74 C76 C78 C33 178.4(11) . . . . ?
C78 C68 C70 C72 0.0 . . . . ?
C78 C68 C70 C149 179.7(12) . . . . ?
C80 C24 C118 O12 178.4(12) . . . . ?
C80 C24 C118 C54 1.1(19) . . . . ?
N5 C82 C84 C86 0.0 . . . . ?
C82 N5 C90 C88 0.0 . . . . ?
C82 C84 C86 C88 0.0 . . . . ?
C82 C84 C86 C13 179.0(13) . . . . ?
C84 C86 C88 C90 0.0 . . . . ?
C86 C88 C90 N5 0.0 . . . . ?
C90 N5 C82 C84 0.0 . . . . ?
O26 S1 C25 F6 63.2(14) . . . . ?
O26 S1 C25 F8 -179.6(13) . . . . ?
O26 S1 C25 F12 -57.1(16) . . . . ?
O28 S6 C45 F20 177(2) . . . . ?
O28 S6 C45 F22 57(2) . . . . ?
O28 S6 C45 F3 -54(2) . . . . ?
C94 C102 C200 Rh4 61.7(11) . . . . ?
C94 C102 C200 C145 -3.6(17) . . . . ?
C94 C102 C200 C43 -177.4(15) . . . . ?
C94 C109 C145 Rh4 -64.5(9) . . . . ?
C94 C109 C145 C200 -7.4(16) . . . . ?
C94 C109 C145 C169 -179.4(14) . . . . ?
C96 C18 C32 Rh1 -59.9(9) . . . . ?
C96 C18 C32 C12 0.7(15) . . . . ?
C96 C18 C32 C160 179.8(11) . . . . ?
C98 C105 C37 N2 -2(3) . . . . ?
C98 C61 C147 N2 -2(4) . . . . ?
C102 C94 C109 Rh4 -58.7(10) . . . . ?
C102 C94 C109 C158 174.9(14) . . . . ?
C102 C94 C109 C145 5.0(15) . . . . ?
C102 C200 C145 Rh4 64.1(10) . . . . ?
C102 C200 C145 C109 6.8(16) . . . . ?
C102 C200 C145 C169 178.4(15) . . . . ?
C104 C120 C126 Rh6 63.2(9) . . . . ?
C104 C120 C126 C92 3.3(15) . . . . ?
C104 C120 C126 C73 -179.4(13) . . . . ?
C106 C186 C123 N8 -5(2) . . . . ?
C110 C40 C198 C46 -0.2(19) . . . . ?
C110 C40 C198 C159 -179.7(13) . . . . ?
C112 C92 C126 Rh6 -57.4(9) . . . . ?
C112 C92 C126 C120 0.1(16) . . . . ?
C112 C92 C126 C73 -176.7(15) . . . . ?
C112 C104 C120 Rh6 58.1(10) . . . . ?
C112 C104 C120 C126 -5.6(15) . . . . ?
C112 C104 C120 C161 -178.4(16) . . . . ?
C114 C111 C75 C127 1(3) . . . . ?
C118 C24 C80 O18 179.8(12) . . . . ?
C118 C24 C80 C108 -1.3(19) . . . . ?
C118 C54 C66 C108 -0.1(17) . . . . ?
C120 C104 C112 Rh6 -58.3(10) . . . . ?
C120 C104 C112 C92 5.7(15) . . . . ?
C120 C104 C112 C129 175.9(15) . . . . ?
C122 N8 C123 C186 4(2) . . . . ?
O30 S4 C188 F1 178.2(15) . . . . ?
O30 S4 C188 F4 58.0(14) . . . . ?
O30 S4 C188 F10 -56.6(15) . . . . ?
C124 C42 C58 N4 7(2) . . . . ?
C126 C92 C112 Rh6 60.4(10) . . . . ?
C126 C92 C112 C104 -3.6(16) . . . . ?
C126 C92 C112 C129 -173.9(15) . . . . ?
C128 C146 C148 Rh8 60.6(9) . . . . ?
C128 C146 C148 C36 -0.6(15) . . . . ?
C128 C146 C148 C208 -176.4(13) . . . . ?
C130 C102 C200 Rh4 -118.2(15) . . . . ?
C130 C102 C200 C145 176.5(14) . . . . ?
C130 C102 C200 C43 3(2) . . . . ?
O32 S4 C188 F1 -59.3(17) . . . . ?
O32 S4 C188 F4 -179.5(13) . . . . ?
O32 S4 C188 F10 65.8(15) . . . . ?
C132 C20 C34 C62 177.6(13) . . . . ?
C132 C20 C34 C190 0(2) . . . . ?
C132 C20 C64 C14 -179.5(12) . . . . ?
C132 C20 C64 C107 -1.5(19) . . . . ?
C134 C106 C150 C122 179.8(14) . . . . ?
C134 C106 C186 C123 179.5(13) . . . . ?
C136 N1 C16 C100 2(2) . . . . ?
C136 C154 C196 C100 -6(2) . . . . ?
C136 C154 C196 C15 177.1(14) . . . . ?
C138 C104 C112 Rh6 118.2(14) . . . . ?
C138 C104 C112 C92 -177.8(13) . . . . ?
C138 C104 C112 C129 -8(2) . . . . ?
C138 C104 C120 Rh6 -118.3(14) . . . . ?
C138 C104 C120 C126 178.0(13) . . . . ?
C138 C104 C120 C161 5(3) . . . . ?
C140 C12 C32 Rh1 61.3(9) . . . . ?
C140 C12 C32 C18 0.2(14) . . . . ?
C140 C12 C32 C160 -179.1(10) . . . . ?
C142 C98 C105 C37 -176.9(17) . . . . ?
C142 C98 C61 C147 178(2) . . . . ?
C144 C127 C75 C111 -8(3) . . . . ?
O34 S1 C25 F6 178.5(13) . . . . ?
O34 S1 C25 F8 -64.3(15) . . . . ?
O34 S1 C25 F12 58.2(16) . . . . ?
C146 C128 C180 Rh8 -60.7(10) . . . . ?
C146 C128 C180 C36 1.3(16) . . . . ?
C146 C128 C180 C204 -173.8(13) . . . . ?
C148 C36 C180 Rh8 60.0(11) . . . . ?
C148 C36 C180 C128 -1.8(17) . . . . ?
C148 C36 C180 C204 172.9(14) . . . . ?
C150 C106 C186 C123 5(2) . . . . ?
C156 C48 C194 C110 176.1(12) . . . . ?
C156 C48 C194 C206 -5(2) . . . . ?
C158 C109 C145 Rh4 126.7(16) . . . . ?
C158 C109 C145 C200 -176.3(15) . . . . ?
C158 C109 C145 C169 12(2) . . . . ?
O36 C111 C75 C127 -173.7(16) . . . . ?
O38 S8 C199 F14 82.4(17) . . . . ?
O38 S8 C199 F16 -160.5(17) . . . . ?
O38 S8 C199 F18 -52(2) . . . . ?
O40 S6 C45 F20 -60(2) . . . . ?
O40 S6 C45 F22 179.3(19) . . . . ?
O40 S6 C45 F3 68(2) . . . . ?
O5 S5 C197 F13 70(2) . . . . ?
O5 S5 C197 F2 -48(2) . . . . ?
O5 S5 C197 F11 -178.0(19) . . . . ?
C162 N6 C60 C168 -0.6(19) . . . . ?
C164 C40 C110 C194 179.3(12) . . . . ?
C164 C40 C110 C27 1.2(19) . . . . ?
C164 C40 C198 C46 179.1(12) . . . . ?
C164 C40 C198 C159 0(2) . . . . ?
C166 C114 C111 O36 -177.8(16) . . . . ?
C166 C114 C111 C75 7(3) . . . . ?
C166 C144 C127 O24 -176.8(16) . . . . ?
C166 C144 C127 C75 7(3) . . . . ?
C168 C4 C30 C162 2(2) . . . . ?
N3 Rh7 C17 C135 -79.4(14) . . . . ?
N3 Rh7 C17 C137 31.1(13) . . . . ?
N3 Rh7 C17 C203 151.9(16) . . . . ?
N3 Rh7 O39 C39 82(3) . . . . ?
N3 C170 C172 C174 0.0 . . . . ?
C170 N3 C178 C176 0.0 . . . . ?
C170 C172 C174 C176 0.0 . . . . ?
C170 C172 C174 C125 177.9(16) . . . . ?
C172 C174 C176 C178 0.0 . . . . ?
C174 C176 C178 N3 0.0 . . . . ?
C178 N3 C170 C172 0.0 . . . . ?
C180 C36 C148 Rh8 -60.5(11) . . . . ?
C180 C36 C148 C146 1.5(17) . . . . ?
C180 C36 C148 C208 176.9(15) . . . . ?
C180 C128 C146 Rh8 61.4(10) . . . . ?
C180 C128 C146 C148 -0.4(16) . . . . ?
C180 C128 C146 C121 177.4(13) . . . . ?
C182 C72 C74 C76 177.1(12) . . . . ?
C182 C72 C74 C184 -6.4(14) . . . . ?
C184 C74 C76 C38 3.7(13) . . . . ?
C184 C74 C76 C78 -176.4(12) . . . . ?
C186 C106 C150 C122 -6(2) . . . . ?
C190 C34 C62 C52 179.0(13) . . . . ?
C190 C34 C62 C53 3.8(19) . . . . ?
C192 C94 C102 Rh4 -122.4(17) . . . . ?
C192 C94 C102 C130 -2(3) . . . . ?
C192 C94 C102 C200 178.3(16) . . . . ?
C192 C94 C109 Rh4 121.9(14) . . . . ?
C192 C94 C109 C158 -4(2) . . . . ?
C192 C94 C109 C145 -174.4(13) . . . . ?
C198 C40 C110 C194 -1(2) . . . . ?
C198 C40 C110 C27 -179.5(13) . . . . ?
C198 C46 C48 C156 -177.5(13) . . . . ?
C198 C46 C48 C194 -0.6(19) . . . . ?
C202 C18 C32 Rh1 122.6(14) . . . . ?
C202 C18 C32 C12 -176.9(13) . . . . ?
C202 C18 C32 C160 2(2) . . . . ?
C202 C18 C96 Rh1 -122.1(15) . . . . ?
C202 C18 C96 C140 176.2(13) . . . . ?
C202 C18 C96 C63 -3(2) . . . . ?
C13 C86 C88 C90 -178.9(13) . . . . ?
C105 C98 C61 C147 2(3) . . . . ?
C27 C110 C194 C48 -179.9(12) . . . . ?
C27 C110 C194 C206 1.1(19) . . . . ?
C109 C94 C102 Rh4 58.3(9) . . . . ?
C109 C94 C102 C130 178.8(15) . . . . ?
C109 C94 C102 C200 -1.0(16) . . . . ?
C55 C36 C148 Rh8 117.1(15) . . . . ?
C55 C36 C148 C146 179.2(14) . . . . ?
C55 C36 C148 C208 -5(2) . . . . ?
C55 C36 C180 Rh8 -117.7(14) . . . . ?
C55 C36 C180 C128 -179.5(13) . . . . ?
C55 C36 C180 C204 -5(2) . . . . ?
C111 C114 C166 C144 -8(2) . . . . ?
C7 C14 C52 C62 176.9(12) . . . . ?
C7 C14 C52 C31 2(2) . . . . ?
C7 C14 C64 C20 -179.1(12) . . . . ?
C7 C14 C64 C107 2.9(19) . . . . ?
O21 S5 C197 F13 -52(2) . . . . ?
O21 S5 C197 F2 -170(2) . . . . ?
O21 S5 C197 F11 60(2) . . . . ?
C113 C12 C32 Rh1 -125.5(14) . . . . ?
C113 C12 C32 C18 173.4(13) . . . . ?
C113 C12 C32 C160 -6(2) . . . . ?
C113 C12 C140 Rh1 125.8(13) . . . . ?
C113 C12 C140 C96 -174.5(13) . . . . ?
C113 C12 C140 C152 2(2) . . . . ?
C57 C115 C29 Rh2 -63.8(6) . . . . ?
C57 C115 C29 C117 0.0 . . . . ?
C57 C115 C29 C193 -171(2) . . . . ?
C115 C57 C59 Rh2 58.4(6) . . . . ?
C115 C57 C59 C117 0.0 . . . . ?
C115 C57 C59 C5 179(2) . . . . ?
C115 C29 C117 Rh2 -63.4(6) . . . . ?
C115 C29 C117 C59 0.0 . . . . ?
C115 C29 C117 C187 -180(2) . . . . ?
C29 C117 C59 Rh2 -60.0(6) . . . . ?
C29 C117 C59 C57 0.0 . . . . ?
C29 C117 C59 C5 -179(2) . . . . ?
C59 C57 C115 Rh2 -60.7(6) . . . . ?
C59 C57 C115 C29 0.0 . . . . ?
C59 C57 C115 C81 -178.7(18) . . . . ?
C119 C68 C70 C72 -178.4(11) . . . . ?
C119 C68 C70 C149 1.3(14) . . . . ?
C119 C68 C78 C76 178.4(12) . . . . ?
C119 C68 C78 C33 0.0(14) . . . . ?
O11 S4 C188 F1 61.6(17) . . . . ?
O11 S4 C188 F4 -58.6(15) . . . . ?
O11 S4 C188 F10 -173.2(14) . . . . ?
C121 C146 C148 Rh8 -117.0(15) . . . . ?
C121 C146 C148 C36 -178.2(14) . . . . ?
C121 C146 C148 C208 6(2) . . . . ?
C61 C98 C105 C37 -1(3) . . . . ?
C123 N8 C122 C150 -3.9(19) . . . . ?
C31 C52 C62 C34 177.8(14) . . . . ?
C31 C52 C62 C53 -7(2) . . . . ?
O23 S6 C45 F20 61(3) . . . . ?
O23 S6 C45 F22 -60(2) . . . . ?
O23 S6 C45 F3 -170.7(18) . . . . ?
C125 C174 C176 C178 -178.0(15) . . . . ?
C63 C96 C140 Rh1 -119.4(14) . . . . ?
C63 C96 C140 C12 -179.4(13) . . . . ?
C63 C96 C140 C152 5(2) . . . . ?
O3 S2 C191 F15 -66(2) . . . . ?
O3 S2 C191 F17 175(2) . . . . ?
O3 S2 C191 F9 52(3) . . . . ?
C127 C144 C166 C114 1(2) . . . . ?
C2 C165 C83 Rh5 -131(2) . . . . ?
C2 C165 C83 C167 169(2) . . . . ?
C2 C165 C83 C171 -17(3) . . . . ?
C65 C92 C112 Rh6 -117.5(15) . . . . ?
C65 C92 C112 C104 178.5(14) . . . . ?
C65 C92 C112 C129 8(2) . . . . ?
C65 C92 C126 Rh6 120.5(15) . . . . ?
C65 C92 C126 C120 178.0(14) . . . . ?
C65 C92 C126 C73 1(3) . . . . ?
C131 C71 C143 C133 3.2(17) . . . . ?
C131 C71 C143 C9 -177.7(15) . . . . ?
O25 C153 C77 C155 179(2) . . . . ?
C133 C143 C9 C139 179.1(14) . . . . ?
C133 C143 C9 C47 -3.5(18) . . . . ?
C67 Rh7 C17 C135 -34.58(14) . . . . ?
C67 Rh7 C17 C137 75.9(2) . . . . ?
C67 Rh7 C17 C203 -163.4(13) . . . . ?
C67 Rh7 O39 C39 -1(3) . . . . ?
C67 C135 C17 Rh7 68.6(6) . . . . ?
C67 C135 C17 C137 0.0 . . . . ?
C67 C135 C17 C203 165(2) . . . . ?
C67 C135 C17 Rh9 53.2(5) . . . . ?
C135 Rh7 C17 C137 110.4(2) . . . . ?
C135 Rh7 C17 C203 -128.8(14) . . . . ?
C135 Rh7 O39 C39 -47(3) . . . . ?
C135 C67 C69 Rh7 -47.3(5) . . . . ?
C135 C67 C69 C137 0.0 . . . . ?
C135 C67 C69 C207 155(2) . . . . ?
C135 C67 C69 Rh9 -72.3(6) . . . . ?
C135 C67 Rh9 N3 160.4(10) . . . . ?
C135 C67 Rh9 C17 36.03(15) . . . . ?
C135 C67 Rh9 C137 75.0(2) . . . . ?
C135 C67 Rh9 C69 112.6(2) . . . . ?
C135 C67 Rh9 O15 -80.6(9) . . . . ?
C135 C67 Rh9 O39 7.9(14) . . . . ?
C135 C17 C137 Rh7 79.5(6) . . . . ?
C135 C17 C137 C69 0.0 . . . . ?
C135 C17 C137 C51 177(2) . . . . ?
C135 C17 C137 Rh9 48.0(5) . . . . ?
C135 C17 C203 Rh7 -91.0(16) . . . . ?
C17 Rh7 O39 C39 -99(3) . . . . ?
C17 C137 C69 Rh7 62.8(5) . . . . ?
C17 C137 C69 C67 0.0 . . . . ?
C17 C137 C69 C207 -156(2) . . . . ?
C17 C137 C69 Rh9 57.5(5) . . . . ?
C137 Rh7 C17 C135 -110.4(2) . . . . ?
C137 Rh7 C17 C203 120.8(13) . . . . ?
C137 Rh7 O39 C39 -170(2) . . . . ?
C137 C17 C203 Rh7 71.9(12) . . . . ?
C69 Rh7 C17 C135 -72.1(2) . . . . ?
C69 Rh7 C17 C137 38.38(14) . . . . ?
C69 Rh7 C17 C203 159.2(13) . . . . ?
C69 Rh7 O39 C39 65(4) . . . . ?
C69 C67 C135 Rh7 49.7(5) . . . . ?
C69 C67 C135 C17 0.0 . . . . ?
C69 C67 C135 C195 166(2) . . . . ?
C69 C67 C135 Rh9 68.7(5) . . . . ?
C69 C67 Rh9 N3 47.8(10) . . . . ?
C69 C67 Rh9 C135 -112.6(2) . . . . ?
C69 C67 Rh9 C17 -76.6(2) . . . . ?
C69 C67 Rh9 C137 -37.60(15) . . . . ?
C69 C67 Rh9 O15 166.8(9) . . . . ?
C69 C67 Rh9 O39 -104.7(14) . . . . ?
C139 C35 C141 C71 0.0 . . . . ?
C139 C35 C141 C79 178.7(14) . . . . ?
C35 C139 C9 C143 0.0 . . . . ?
C35 C139 C9 C47 -177.1(17) . . . . ?
C35 C141 C71 C131 177.8(14) . . . . ?
C35 C141 C71 C143 0.0 . . . . ?
C141 C71 C143 C133 -179.1(14) . . . . ?
C141 C71 C143 C9 0.0 . . . . ?
C71 C143 C9 C139 0.0 . . . . ?
C71 C143 C9 C47 177.4(15) . . . . ?
C9 C139 C35 C141 0.0 . . . . ?
C9 C139 C35 C179 178.8(14) . . . . ?
O13 S8 C199 F14 -50.0(19) . . . . ?
O13 S8 C199 F16 67(2) . . . . ?
O13 S8 C199 F18 176(2) . . . . ?
C147 N2 C37 C105 3(3) . . . . ?
C37 N2 C147 C61 -1(3) . . . . ?
O27 S2 C191 F15 168.9(18) . . . . ?
O27 S2 C191 F17 51(2) . . . . ?
O27 S2 C191 F9 -72(3) . . . . ?
C149 C70 C72 C74 -179.7(11) . . . . ?
C149 C70 C72 C182 3.2(14) . . . . ?
C19 C153 C77 C155 0.0 . . . . ?
C153 C19 C157 C39 0.0 . . . . ?
C153 C19 O7 Rh3 4(2) . . . . ?
C153 C77 C155 C39 0.0 . . . . ?
C153 C77 C155 O15 177(2) . . . . ?
C77 C155 C39 C157 0.0 . . . . ?
C77 C155 C39 O39 -176.8(18) . . . . ?
C77 C155 O15 Rh7 -177.8(11) . . . . ?
C77 C155 O15 Rh9 168.6(14) . . . . ?
C155 C39 C157 C19 0.0 . . . . ?
C155 C39 O39 Rh7 -14(3) . . . . ?
C155 C39 O39 Rh9 -0.2(17) . . . . ?
C155 O15 Rh9 N3 -64(2) . . . . ?
C155 O15 Rh9 C67 157(2) . . . . ?
C155 O15 Rh9 C135 113(2) . . . . ?
C155 O15 Rh9 C17 79(2) . . . . ?
C155 O15 Rh9 C137 61(3) . . . . ?
C155 O15 Rh9 C69 -177.4(18) . . . . ?
C155 O15 Rh9 O39 11(2) . . . . ?
C39 C155 O15 Rh7 -0.8(16) . . . . ?
C39 C155 O15 Rh9 -14(3) . . . . ?
C157 C19 C153 O25 -178.6(19) . . . . ?
C157 C19 C153 C77 0.0 . . . . ?
C157 C19 O7 Rh3 -175.8(9) . . . . ?
C157 C39 O39 Rh7 169.7(15) . . . . ?
C157 C39 O39 Rh9 -176.5(11) . . . . ?
C79 C141 C71 C131 -0.8(17) . . . . ?
C79 C141 C71 C143 -178.6(15) . . . . ?
O7 C19 C153 O25 1(2) . . . . ?
O7 C19 C153 C77 180(2) . . . . ?
O7 C19 C157 C39 -180(2) . . . . ?
C161 C120 C126 Rh6 -123.4(15) . . . . ?
C161 C120 C126 C92 176.7(14) . . . . ?
C161 C120 C126 C73 -6(2) . . . . ?
C81 C115 C29 Rh2 114.6(18) . . . . ?
C81 C115 C29 C117 178(2) . . . . ?
C81 C115 C29 C193 8(3) . . . . ?
O29 S2 C191 F15 52(2) . . . . ?
O29 S2 C191 F17 -66(3) . . . . ?
O29 S2 C191 F9 171(2) . . . . ?
O15 Rh7 C17 C135 16.4(9) . . . . ?
O15 Rh7 C17 C137 126.8(9) . . . . ?
O15 Rh7 C17 C203 -112.4(14) . . . . ?
O15 Rh7 O39 C39 11(2) . . . . ?
O15 C155 C39 C157 -177.3(17) . . . . ?
O15 C155 C39 O39 5.9(17) . . . . ?
C163 C128 C146 Rh8 -119.7(18) . . . . ?
C163 C128 C146 C148 178.5(17) . . . . ?
C163 C128 C146 C121 -4(2) . . . . ?
C163 C128 C180 Rh8 120.2(15) . . . . ?
C163 C128 C180 C36 -177.8(15) . . . . ?
C163 C128 C180 C204 7(2) . . . . ?
C41 C165 C83 Rh5 59.8(5) . . . . ?
C41 C165 C83 C167 0.0 . . . . ?
C41 C165 C83 C171 173.6(19) . . . . ?
C165 C41 C21 Rh5 -63.0(6) . . . . ?
C165 C41 C21 C151 174.8(18) . . . . ?
C165 C41 C21 C167 0.0 . . . . ?
C165 C83 C167 Rh5 59.5(6) . . . . ?
C165 C83 C167 C21 0.0 . . . . ?
C165 C83 C167 C101 177(2) . . . . ?
C83 C167 C21 Rh5 61.4(5) . . . . ?
C83 C167 C21 C151 -174(2) . . . . ?
C83 C167 C21 C41 0.0 . . . . ?
C21 C41 C165 Rh5 61.9(6) . . . . ?
C21 C41 C165 C2 -169(2) . . . . ?
C21 C41 C165 C83 0.0 . . . . ?
C85 C183 C23 Rh3 -120(3) . . . . ?
C85 C183 C23 C185 -173(3) . . . . ?
C85 C183 C23 C95 10(4) . . . . ?
O31 S3 C3 F24 172(3) . . . . ?
O31 S3 C3 F7 52(3) . . . . ?
O31 S3 C3 F23 -67(3) . . . . ?
C171 C83 C167 Rh5 -114.5(16) . . . . ?
C171 C83 C167 C21 -174.0(18) . . . . ?
C171 C83 C167 C101 3(3) . . . . ?
C43 C200 C145 Rh4 -121.7(15) . . . . ?
C43 C200 C145 C109 -179.0(14) . . . . ?
C43 C200 C145 C169 -7(2) . . . . ?
N7 C173 C87 C175 0.0 . . . . ?
C173 N7 C177 C11 0.0 . . . . ?
C173 C87 C175 C11 0.0 . . . . ?
C173 C87 C175 C201 -175.8(18) . . . . ?
C87 C175 C11 C177 0.0 . . . . ?
C87 C175 C201 C89 -164(10) . . . . ?
C175 C11 C177 N7 0.0 . . . . ?
C11 C175 C201 C89 20(11) . . . . ?
C177 N7 C173 C87 0.0 . . . . ?
C89 C139 C35 C141 -179.6(15) . . . . ?
C89 C139 C35 C179 -0.8(17) . . . . ?
C89 C139 C9 C143 179.6(15) . . . . ?
C89 C139 C9 C47 3(2) . . . . ?
C179 C35 C141 C71 -178.8(13) . . . . ?
C179 C35 C141 C79 -0.2(16) . . . . ?
C181 C91 C183 Rh3 58.9(9) . . . . ?
C181 C91 C183 C85 173(3) . . . . ?
C181 C91 C183 C23 0.0 . . . . ?
C91 C181 C185 Rh3 -67.8(10) . . . . ?
C91 C181 C185 C23 0.0 . . . . ?
C91 C181 C185 C189 -178(2) . . . . ?
C91 C183 C23 Rh3 53.6(9) . . . . ?
C91 C183 C23 C185 0.0 . . . . ?
C91 C183 C23 C95 -176(3) . . . . ?
C183 C23 C185 Rh3 58.3(9) . . . . ?
C183 C23 C185 C181 0.0 . . . . ?
C183 C23 C185 C189 178(3) . . . . ?
C185 C181 C91 Rh3 68.3(10) . . . . ?
C185 C181 C91 C183 0.0 . . . . ?
C185 C181 C91 C205 168(3) . . . . ?
C93 C41 C165 Rh5 -113.8(18) . . . . ?
C93 C41 C165 C2 15(3) . . . . ?
C93 C41 C165 C83 -176(2) . . . . ?
C93 C41 C21 Rh5 112.6(18) . . . . ?
C93 C41 C21 C151 -10(2) . . . . ?
C93 C41 C21 C167 176(2) . . . . ?
C187 C117 C59 Rh2 119.6(19) . . . . ?
C187 C117 C59 C57 180(2) . . . . ?
C187 C117 C59 C5 1(3) . . . . ?
O2 S5 C197 F13 -173(2) . . . . ?
O2 S5 C197 F2 69(2) . . . . ?
O2 S5 C197 F11 -61(2) . . . . ?
C95 C23 C185 Rh3 -125(3) . . . . ?
C95 C23 C185 C181 177(3) . . . . ?
C95 C23 C185 C189 -5(4) . . . . ?
O33 S3 C3 F24 -66(3) . . . . ?
O33 S3 C3 F7 175(2) . . . . ?
O33 S3 C3 F23 55(3) . . . . ?
O17 S3 C3 F24 51(3) . . . . ?
O17 S3 C3 F7 -69(3) . . . . ?
O17 S3 C3 F23 172(3) . . . . ?
O35 S7 C99 F19 170(2) . . . . ?
O35 S7 C99 F5 -69(3) . . . . ?
O35 S7 C99 F21 48(3) . . . . ?
C193 C29 C117 Rh2 107.5(19) . . . . ?
C193 C29 C117 C59 171(2) . . . . ?
C193 C29 C117 C187 -9(3) . . . . ?
C97 C57 C115 Rh2 116.2(18) . . . . ?
C97 C57 C115 C29 177(2) . . . . ?
C97 C57 C115 C81 -2(2) . . . . ?
C97 C57 C59 Rh2 -118.4(18) . . . . ?
C97 C57 C59 C117 -177(2) . . . . ?
C97 C57 C59 C5 2(3) . . . . ?
C195 C135 C17 Rh7 -96(2) . . . . ?
C195 C135 C17 C137 -165(2) . . . . ?
C195 C135 C17 C203 0(3) . . . . ?
C195 C135 C17 Rh9 -112(2) . . . . ?
C49 C67 C135 Rh7 -146(2) . . . . ?
C49 C67 C135 C17 165(3) . . . . ?
C49 C67 C135 C195 -29(3) . . . . ?
C49 C67 C135 Rh9 -127(3) . . . . ?
C49 C67 C69 Rh7 147(2) . . . . ?
C49 C67 C69 C137 -165(2) . . . . ?
C49 C67 C69 C207 -10(3) . . . . ?
C49 C67 C69 Rh9 122(2) . . . . ?
C49 C67 Rh9 N3 -71.8(19) . . . . ?
C49 C67 Rh9 C135 127.8(17) . . . . ?
C49 C67 Rh9 C17 163.8(17) . . . . ?
C49 C67 Rh9 C137 -157.2(17) . . . . ?
C49 C67 Rh9 C69 -119.6(17) . . . . ?
C49 C67 Rh9 O15 47.2(19) . . . . ?
C49 C67 Rh9 O39 135.7(18) . . . . ?
O9 S7 C99 F19 -70(3) . . . . ?
O9 S7 C99 F5 51(3) . . . . ?
O9 S7 C99 F21 168(2) . . . . ?
O37 S7 C99 F19 58(3) . . . . ?
O37 S7 C99 F5 179(2) . . . . ?
O37 S7 C99 F21 -65(3) . . . . ?
O19 S8 C199 F14 -168.7(17) . . . . ?
O19 S8 C199 F16 -51.6(19) . . . . ?
O19 S8 C199 F18 57(2) . . . . ?
O39 Rh7 C17 C135 102.6(12) . . . . ?
O39 Rh7 C17 C137 -146.9(12) . . . . ?
O39 Rh7 C17 C203 -26.2(18) . . . . ?
O39 C39 C157 C19 176(2) . . . . ?
C201 C175 C11 C177 175(2) . . . . ?
C101 C167 C21 Rh5 -115.9(17) . . . . ?
C101 C167 C21 C151 8(2) . . . . ?
C101 C167 C21 C41 -177.3(19) . . . . ?
C203 Rh7 C17 C135 128.8(13) . . . . ?
C203 Rh7 C17 C137 -120.8(13) . . . . ?
C203 Rh7 O39 C39 -114(3) . . . . ?
C203 C17 C137 Rh7 -87(2) . . . . ?
C203 C17 C137 C69 -166(2) . . . . ?
C203 C17 C137 C51 11(3) . . . . ?
C203 C17 C137 Rh9 -118(2) . . . . ?
C51 C137 C69 Rh7 -114.4(19) . . . . ?
C51 C137 C69 C67 -177(2) . . . . ?
C51 C137 C69 C207 27(3) . . . . ?
C51 C137 C69 Rh9 -119.7(18) . . . . ?
C205 C91 C183 Rh3 -109(2) . . . . ?
C205 C91 C183 C85 4(4) . . . . ?
C205 C91 C183 C23 -168(3) . . . . ?
C103 C181 C91 Rh3 -114(3) . . . . ?
C103 C181 C91 C183 178(4) . . . . ?
C103 C181 C91 C205 -14(4) . . . . ?
C103 C181 C185 Rh3 114(3) . . . . ?
C103 C181 C185 C23 -178(3) . . . . ?
C103 C181 C185 C189 3(3) . . . . ?
Rh9 N3 C170 C172 173.5(11) . . . . ?
Rh9 N3 C178 C176 -174.4(10) . . . . ?
Rh9 C67 C135 C17 -68.7(5) . . . . ?
Rh9 C67 C135 C195 97.6(19) . . . . ?
Rh9 C67 C69 C137 72.3(6) . . . . ?
Rh9 C67 C69 C207 -132(2) . . . . ?
Rh9 C135 C17 C137 -53.2(5) . . . . ?
Rh9 C135 C17 C203 111(2) . . . . ?
Rh9 C17 C137 C69 -48.0(5) . . . . ?
Rh9 C17 C137 C51 129(2) . . . . ?
Rh9 C137 C69 C67 -57.5(5) . . . . ?
Rh9 C137 C69 C207 147(2) . . . . ?

loop_
_twin_individual_id
_twin_individual_mass_fraction_refined
1 0.74(4)
2 0.26(4)

loop_
_smtbx_masks_void_nr
_smtbx_masks_void_average_x
_smtbx_masks_void_average_y
_smtbx_masks_void_average_z
_smtbx_masks_void_volume
_smtbx_masks_void_count_electrons
_smtbx_masks_void_content
1 -0.370 -0.065 0.041 626.4 133.5 '7 CH3OH'
2 -0.296 -0.400 0.500 1352.7 194.3 '4 C6H14O'
3 0.017 0.234 0.616 21.0 0.0 ?
4 -0.307 0.435 -0.041 626.4 132.6 '7 CH3OH'
5 -0.017 0.734 0.384 21.0 0.0 ?
6 0.126 0.135 0.278 9.3 0.0 ?
7 0.874 0.635 0.722 9.3 0.0 ?
